data_4319535
loop_
_publ_author_name
'Shigeki Kuwata'
'Shin-ichiro Kabashima'
'Nobuyuki Sugiyama'
'Youichi Ishii'
'Masanobu Hidai'

_publ_contact_author_address
;
    Department of Chemistry and Biotechnology, Graduate School of Engineering,
The University of Tokyo, Hongo, Bunkyo-ku, Tokyo 113-8656, Japan
;
_publ_contact_author_email ' ishii@chembio.t.u-tokyo.ac.jp '
_publ_contact_author_fax ' +81-3-5841-7265 '
_publ_contact_author_name ' Youichi ISHII'
_publ_contact_author_phone ' +81-3-5841-7264 '
_publ_section_title
;
 Synthesis of TiRu2 Heterobimetallic and TiRuM (M = Rh, Ir, Pd, Pt)
 Heterotrimetallic Sulfido Clusters from a Hydrosulfido-Bridged
 Titanium-Ruthenium Complex
;
_journal_name_full 'Inorganic Chemistry'
_journal_page_first 2034
_journal_page_last 2040
_journal_paper_doi 10.1021/ic0009324
_journal_volume 40
_journal_year 2001
_chemical_formula_moiety 'C23 H32 Cl S2 Rh Ru Ti '
_chemical_formula_sum 'C23 H32 Cl Rh Ru S2 Ti'
_chemical_formula_weight 659.95
_space_group_IT_number 2
_symmetry_cell_setting triclinic
_symmetry_Int_Tables_number 2
_symmetry_space_group_name_Hall '-P 1'
_symmetry_space_group_name_H-M 'P -1'
_audit_creation_date 'Fri Jun 30 23:17:13 2000'
_audit_creation_method 'from TEXRAY.INF file'
_cell_angle_alpha 80.46(2)
_cell_angle_beta 82.53(2)
_cell_angle_gamma 71.47(2)
_cell_formula_units_Z 2
_cell_length_a 7.714(2)
_cell_length_b 11.598(3)
_cell_length_c 14.802(4)
_cell_measurement_reflns_used 25
_cell_measurement_temperature 294.2
_cell_measurement_theta_max 20.0
_cell_measurement_theta_min 19.9
_cell_volume 1234.0(6)
_computing_cell_refinement 'Rigaku/AFC Diffractometer Control'
_computing_data_collection 'Rigaku/AFC Diffractometer Control'
_computing_data_reduction teXsan
_computing_publication_material teXsan
_computing_structure_refinement teXsan
_diffrn_ambient_temperature 294.2
_diffrn_measurement_device_type 'Rigaku AFC7R'
_diffrn_measurement_method \w-2\q
_diffrn_orient_matrix_UB_11 -0.03563
_diffrn_orient_matrix_UB_12 0.06166
_diffrn_orient_matrix_UB_13 0.04428
_diffrn_orient_matrix_UB_21 -0.02493
_diffrn_orient_matrix_UB_22 -0.06334
_diffrn_orient_matrix_UB_23 0.05017
_diffrn_orient_matrix_UB_31 0.13012
_diffrn_orient_matrix_UB_32 -0.02457
_diffrn_orient_matrix_UB_33 0.01574
_diffrn_radiation_detector 'scintillation counter'
_diffrn_radiation_monochromator graphite
_diffrn_radiation_source 'Rigaku rotating anode'
_diffrn_radiation_type 'Mo K\a'
_diffrn_radiation_wavelength 0.7107
_diffrn_reflns_av_R_equivalents 0.016
_diffrn_reflns_av_sigmaI/netI 0.050
_diffrn_reflns_limit_h_max 9
_diffrn_reflns_limit_h_min -10
_diffrn_reflns_limit_k_max 0
_diffrn_reflns_limit_k_min -15
_diffrn_reflns_limit_l_max 18
_diffrn_reflns_limit_l_min -19
_diffrn_reflns_number 5936
_diffrn_reflns_reduction_process 'Lp corrections applied'
_diffrn_reflns_theta_max 27.49
_diffrn_reflns_theta_min 2.79
_diffrn_standards_decay_% -0.58
_diffrn_standards_interval_count 150
_diffrn_standards_number 3
_exptl_absorpt_coefficient_mu 1.865
_exptl_absorpt_correction_T_max 1.000
_exptl_absorpt_correction_T_min 0.711
_exptl_absorpt_correction_type psi-scan
_exptl_absorpt_process_details '(North, Phillips & Mathews, 1968)'
_exptl_crystal_colour darkgreen
_exptl_crystal_density_diffrn 1.776
_exptl_crystal_density_method 'not measured'
_exptl_crystal_description prismatic
_exptl_crystal_F_000 660.00
_exptl_crystal_size_max 0.400
_exptl_crystal_size_mid 0.200
_exptl_crystal_size_min 0.200
_refine_diff_density_max 1.16
_refine_diff_density_min -0.67
_refine_ls_extinction_coef 0.0027(8)
_refine_ls_extinction_method 'Zachariasen(1967) type 2 Gaussian isotropic'
_refine_ls_goodness_of_fit_ref 2.134
_refine_ls_hydrogen_treatment noref
_refine_ls_matrix_type full
_refine_ls_number_constraints 0
_refine_ls_number_parameters 205
_refine_ls_number_reflns 4187
_refine_ls_number_restraints 0
_refine_ls_R_factor_all 0.0422
_refine_ls_R_factor_gt 0.0422
_refine_ls_shift/su_max 0.0377
_refine_ls_shift/su_mean 0.0062
_refine_ls_structure_factor_coef F
_refine_ls_weighting_details 'w = 1/[\s^2^(Fo) + 0.00016|Fo|^2^]'
_refine_ls_weighting_scheme calc
_refine_ls_wR_factor_gt 0.0543
_refine_ls_wR_factor_ref 0.0543
_reflns_number_gt 4187
_reflns_number_total 5657
_reflns_threshold_expression >2.0sigma(I)
_cod_data_source_file ic0009324_2.cif
_cod_data_source_block '[(CpTi)(Cp*Ru){(cod)Rh}(m3-S)2(m2-Cl)](4a)'
_cod_depositor_comments
;
The following automatic conversions were performed:
'_reflns_observed_expression' tag replaced with
'_reflns_threshold_expression' tag as specified in the replacement
file
'cod-tools/trunk/perl-scripts/inputs/replacement_tags.lst'.

'_atom_site_calc_flags'
tag replaced with '_atom_site_calc_flag' tag as specified in the
replacement file
'cod-tools/trunk/perl-scripts/inputs/replacement_tags.lst'.

'_atom_type_scat_imag'
tag replaced with '_atom_type_scat_dispersion_imag' tag as specified
in the replacement file
'cod-tools/trunk/perl-scripts/inputs/replacement_tags.lst'.

Automatic conversion script
Id: cif_correct_tags 3137 2015-03-23 15:08:43Z antanas 
;
_cod_original_sg_symbol_H-M 'P -1 '
_cod_original_formula_sum 'C23 H32 Cl S2 Rh Ru Ti '
_cod_database_code 4319535

loop_
_symmetry_equiv_pos_as_xyz
x,y,z
-x,-y,-z

loop_
_atom_site_label
_atom_site_type_symbol
_atom_site_fract_x
_atom_site_fract_y
_atom_site_fract_z
_atom_site_U_iso_or_equiv
_atom_site_adp_type
_atom_site_occupancy
_atom_site_calc_flag
_atom_site_refinement_flags
_atom_site_disorder_assembly
_atom_site_disorder_group
Rh Rh 0.28686(7) -0.10210(4) -0.22571(3) 0.0403(1) Uani 1.00 d . . .
Ru Ru 0.47929(7) -0.35288(5) -0.28252(4) 0.0410(1) Uani 1.00 d . . .
Ti Ti 0.5698(2) -0.2996(1) -0.12794(8) 0.0422(3) Uani 1.00 d . . .
Cl Cl 0.7218(3) -0.4921(2) -0.1754(1) 0.0631(5) Uani 1.00 d . . .
S(1) S 0.2790(2) -0.2942(1) -0.1463(1) 0.0436(4) Uani 1.00 d . . .
S(2) S 0.6018(2) -0.1875(1) -0.2674(1) 0.0457(4) Uani 1.00 d . . .
C(1) C 0.794(1) -0.290(1) -0.0385(6) 0.083(3) Uani 1.00 d . . .
C(2) C 0.669(2) -0.174(1) -0.0503(6) 0.086(4) Uani 1.00 d . . .
C(3) C 0.503(1) -0.1794(10) -0.0079(6) 0.084(3) Uani 1.00 d . . .
C(4) C 0.520(2) -0.297(1) 0.0324(5) 0.084(3) Uani 1.00 d . . .
C(5) C 0.698(2) -0.3677(8) 0.0151(7) 0.091(3) Uani 1.00 d . . .
C(6A) C 0.5792(7) -0.4429(5) -0.4008(4) 0.0580 Uiso 0.60 d P . .
C(6B) C 0.5660(9) -0.3722(7) -0.4318(5) 0.0348 Uiso 0.40 d P . .
C(7A) C 0.4630(8) -0.3250(5) -0.4269(4) 0.0692 Uiso 0.60 d P . .
C(7B) C 0.3900(10) -0.2881(6) -0.4256(5) 0.0406 Uiso 0.40 d P . .
C(8A) C 0.2867(7) -0.3184(5) -0.3858(4) 0.0536 Uiso 0.60 d P . .
C(8B) C 0.2733(9) -0.3479(7) -0.3715(6) 0.0518 Uiso 0.40 d P . .
C(9A) C 0.2940(7) -0.4323(5) -0.3343(4) 0.0505 Uiso 0.60 d P . .
C(9B) C 0.377(1) -0.4690(7) -0.3441(6) 0.0546 Uiso 0.40 d P . .
C(10A) C 0.4748(7) -0.5092(4) -0.3435(4) 0.0478 Uiso 0.60 d P . .
C(10B) C 0.558(1) -0.4840(6) -0.3814(6) 0.0500 Uiso 0.40 d P . .
C(11A) C 0.7858(7) -0.4912(8) -0.4299(7) 0.1132 Uiso 0.60 d P . .
C(11B) C 0.738(1) -0.346(1) -0.4846(8) 0.0916 Uiso 0.40 d P . .
C(12A) C 0.519(1) -0.2208(7) -0.4899(6) 0.1159 Uiso 0.60 d P . .
C(12B) C 0.334(2) -0.1534(7) -0.4706(9) 0.0795 Uiso 0.40 d P . .
C(13A) C 0.1149(9) -0.2057(6) -0.3956(7) 0.0952 Uiso 0.60 d P . .
C(13B) C 0.0668(10) -0.291(1) -0.3463(10) 0.0869 Uiso 0.40 d P . .
C(14A) C 0.1316(9) -0.4668(7) -0.2774(6) 0.0837 Uiso 0.60 d P . .
C(14B) C 0.305(2) -0.5683(10) -0.2837(9) 0.1236 Uiso 0.40 d P . .
C(15A) C 0.546(1) -0.6433(5) -0.2985(6) 0.0911 Uiso 0.60 d P . .
C(15B) C 0.720(1) -0.6028(8) -0.3691(10) 0.0977 Uiso 0.40 d P . .
C(16) C 0.322(1) 0.0776(6) -0.2445(5) 0.059(2) Uani 1.00 d . . .
C(17) C 0.271(1) 0.0561(6) -0.3256(5) 0.064(2) Uani 1.00 d . . .
C(18) C 0.081(1) 0.1139(8) -0.3585(7) 0.088(3) Uani 1.00 d . . .
C(19) C -0.066(1) 0.0728(9) -0.3006(7) 0.098(3) Uani 1.00 d . . .
C(20) C -0.0057(9) -0.0314(6) -0.2221(5) 0.060(2) Uani 1.00 d . . .
C(21) C 0.0455(9) -0.0110(6) -0.1417(5) 0.057(2) Uani 1.00 d . . .
C(22) C 0.056(1) 0.1079(9) -0.1222(8) 0.099(4) Uani 1.00 d . . .
C(23) C 0.190(2) 0.1563(8) -0.1780(7) 0.094(4) Uani 1.00 d . . .
H(1) H 0.9193 -0.3126 -0.0615 0.0996 Uiso 1.00 calc . . .
H(2) H 0.6949 -0.1026 -0.0825 0.1029 Uiso 1.00 calc . . .
H(3) H 0.3933 -0.1123 -0.0067 0.1007 Uiso 1.00 calc . . .
H(4) H 0.4247 -0.3254 0.0665 0.1005 Uiso 1.00 calc . . .
H(5) H 0.7487 -0.4528 0.0351 0.1090 Uiso 1.00 calc . . .
H(6) H 0.4455 0.0408 -0.2302 0.0710 Uiso 1.00 calc . . .
H(7) H 0.3613 0.0024 -0.3623 0.0774 Uiso 1.00 calc . . .
H(8) H 0.0510 0.2002 -0.3604 0.1056 Uiso 1.00 calc . . .
H(9) H 0.0846 0.0947 -0.4188 0.1056 Uiso 1.00 calc . . .
H(10) H -0.1473 0.1416 -0.2743 0.1183 Uiso 1.00 calc . . .
H(11) H -0.1300 0.0463 -0.3397 0.1183 Uiso 1.00 calc . . .
H(12) H -0.0035 -0.1119 -0.2289 0.0718 Uiso 1.00 calc . . .
H(13) H 0.0768 -0.0790 -0.0948 0.0686 Uiso 1.00 calc . . .
H(14) H -0.0612 0.1667 -0.1301 0.1182 Uiso 1.00 calc . . .
H(15) H 0.0822 0.0977 -0.0599 0.1182 Uiso 1.00 calc . . .
H(16) H 0.2618 0.1736 -0.1374 0.1122 Uiso 1.00 calc . . .
H(17) H 0.1256 0.2304 -0.2128 0.1122 Uiso 1.00 calc . . .

loop_
_atom_site_aniso_label
_atom_site_aniso_U_11
_atom_site_aniso_U_22
_atom_site_aniso_U_33
_atom_site_aniso_U_12
_atom_site_aniso_U_13
_atom_site_aniso_U_23
Rh 0.0418(3) 0.0418(3) 0.0383(3) -0.0170(2) -0.0029(2) -0.0001(2)
Ru 0.0378(3) 0.0454(3) 0.0429(3) -0.0145(2) -0.0054(2) -0.0088(2)
Ti 0.0419(6) 0.0494(6) 0.0394(6) -0.0197(5) -0.0065(5) -0.0031(5)
Cl 0.059(1) 0.0549(10) 0.069(1) -0.0042(8) -0.0168(9) -0.0077(9)
S(1) 0.0421(8) 0.0461(8) 0.0459(9) -0.0219(7) -0.0013(7) -0.0002(7)
S(2) 0.0418(8) 0.0553(9) 0.0447(9) -0.0244(7) 0.0009(7) -0.0037(7)
C(1) 0.053(5) 0.139(9) 0.070(6) -0.029(5) -0.015(4) -0.041(6)
C(2) 0.129(9) 0.122(8) 0.046(5) -0.090(7) -0.015(5) -0.011(5)
C(3) 0.085(6) 0.109(7) 0.065(6) -0.017(6) -0.025(5) -0.042(5)
C(4) 0.112(8) 0.124(8) 0.042(5) -0.075(7) -0.006(5) -0.008(5)
C(5) 0.131(9) 0.074(6) 0.070(6) -0.017(6) -0.060(6) -0.004(5)
C(16) 0.084(5) 0.039(3) 0.055(4) -0.028(4) 0.002(4) 0.003(3)
C(17) 0.092(6) 0.049(4) 0.049(4) -0.025(4) -0.008(4) 0.014(3)
C(18) 0.096(7) 0.079(6) 0.076(6) -0.020(5) -0.026(5) 0.027(5)
C(19) 0.078(6) 0.094(7) 0.101(8) 0.002(5) -0.037(6) 0.018(6)
C(20) 0.040(4) 0.060(4) 0.072(5) -0.004(3) -0.006(3) -0.005(4)
C(21) 0.050(4) 0.062(4) 0.057(4) -0.014(3) 0.002(3) -0.015(4)
C(22) 0.092(7) 0.081(6) 0.130(9) -0.033(5) 0.033(6) -0.053(6)
C(23) 0.141(9) 0.055(5) 0.092(7) -0.042(5) 0.007(7) -0.015(5)

loop_
_atom_type_symbol
_atom_type_description
_atom_type_scat_dispersion_real
_atom_type_scat_dispersion_imag
_atom_type_scat_source
C C 0.003 0.002
;International Tables for Crystallography
(1992, Vol. C, Tables 4.2.6.8 and 6.1.1.1)
;
H H 0.000 0.000
;International Tables for Crystallography
(1992, Vol. C, Table 6.1.1.2)
;
Cl Cl 0.148 0.159
;International Tables for Crystallography
(1992, Vol. C, Tables 4.2.6.8 and 6.1.1.1)
;
Rh Rh -1.118 0.919
;International Tables for Crystallography
(1992, Vol. C, Tables 4.2.6.8 and 6.1.1.1)
;
Ru Ru -1.259 0.836
;International Tables for Crystallography
(1992, Vol. C, Tables 4.2.6.8 and 6.1.1.1)
;
S S 0.125 0.123
;International Tables for Crystallography
(1992, Vol. C, Tables 4.2.6.8 and 6.1.1.1)
;
Ti Ti 0.278 0.446
;International Tables for Crystallography
(1992, Vol. C, Tables 4.2.6.8 and 6.1.1.1)
;

loop_
_geom_angle_atom_site_label_1
_geom_angle_atom_site_label_2
_geom_angle_atom_site_label_3
_geom_angle
_geom_angle_site_symmetry_1
_geom_angle_site_symmetry_2
_geom_angle_site_symmetry_3
_geom_angle_publ_flag
Ti Rh S(1) 49.36(5) 1_555 1_555 1_555 yes
Ti Rh S(2) 49.47(4) 1_555 1_555 1_555 yes
Ti Rh C(16) 115.9(2) 1_555 1_555 1_555 yes
Ti Rh C(17) 138.1(2) 1_555 1_555 1_555 yes
Ti Rh C(20) 139.0(2) 1_555 1_555 1_555 yes
Ti Rh C(21) 116.1(2) 1_555 1_555 1_555 yes
S(1) Rh S(2) 89.56(6) 1_555 1_555 1_555 yes
S(1) Rh C(16) 156.9(2) 1_555 1_555 1_555 yes
S(1) Rh C(17) 165.3(2) 1_555 1_555 1_555 yes
S(1) Rh C(20) 92.8(2) 1_555 1_555 1_555 yes
S(1) Rh C(21) 90.3(2) 1_555 1_555 1_555 yes
S(2) Rh C(16) 89.9(2) 1_555 1_555 1_555 yes
S(2) Rh C(17) 91.6(2) 1_555 1_555 1_555 yes
S(2) Rh C(20) 165.6(2) 1_555 1_555 1_555 yes
S(2) Rh C(21) 157.0(2) 1_555 1_555 1_555 yes
C(16) Rh C(17) 37.8(3) 1_555 1_555 1_555 yes
C(16) Rh C(20) 93.4(3) 1_555 1_555 1_555 yes
C(16) Rh C(21) 81.4(3) 1_555 1_555 1_555 yes
C(17) Rh C(20) 82.5(3) 1_555 1_555 1_555 yes
C(17) Rh C(21) 94.3(3) 1_555 1_555 1_555 yes
C(20) Rh C(21) 37.3(3) 1_555 1_555 1_555 yes
Ti Ru Cl 52.76(5) 1_555 1_555 1_555 yes
Ti Ru S(1) 52.42(5) 1_555 1_555 1_555 yes
Ti Ru S(2) 52.38(5) 1_555 1_555 1_555 yes
Ti Ru C(6A) 145.3(1) 1_555 1_555 1_555 yes
Ti Ru C(7A) 152.2(2) 1_555 1_555 1_555 yes
Ti Ru C(8A) 150.2(1) 1_555 1_555 1_555 yes
Ti Ru C(9A) 142.9(1) 1_555 1_555 1_555 yes
Ti Ru C(10A) 140.3(1) 1_555 1_555 1_555 yes
Ti Ru C(6B) 144.8(2) 1_555 1_555 1_555 yes
Ti Ru C(7B) 148.5(2) 1_555 1_555 1_555 yes
Ti Ru C(8B) 150.4(2) 1_555 1_555 1_555 yes
Ti Ru C(9B) 147.6(2) 1_555 1_555 1_555 yes
Ti Ru C(10B) 144.2(2) 1_555 1_555 1_555 yes
Cl Ru S(1) 88.00(6) 1_555 1_555 1_555 yes
Cl Ru S(2) 86.59(6) 1_555 1_555 1_555 yes
Cl Ru C(6A) 97.8(1) 1_555 1_555 1_555 yes
Cl Ru C(7A) 133.8(1) 1_555 1_555 1_555 yes
Cl Ru C(8A) 153.8(1) 1_555 1_555 1_555 yes
Cl Ru C(9A) 118.9(1) 1_555 1_555 1_555 yes
Cl Ru C(10A) 90.9(1) 1_555 1_555 1_555 yes
Cl Ru C(6B) 112.7(2) 1_555 1_555 1_555 yes
Cl Ru C(7B) 149.0(2) 1_555 1_555 1_555 yes
Cl Ru C(8B) 145.0(2) 1_555 1_555 1_555 yes
Cl Ru C(9B) 107.4(2) 1_555 1_555 1_555 yes
Cl Ru C(10B) 91.9(2) 1_555 1_555 1_555 yes
S(1) Ru S(2) 85.87(6) 1_555 1_555 1_555 yes
S(1) Ru C(6A) 157.2(2) 1_555 1_555 1_555 yes
S(1) Ru C(7A) 137.8(1) 1_555 1_555 1_555 yes
S(1) Ru C(8A) 102.6(1) 1_555 1_555 1_555 yes
S(1) Ru C(9A) 94.7(1) 1_555 1_555 1_555 yes
S(1) Ru C(10A) 120.3(2) 1_555 1_555 1_555 yes
S(1) Ru C(6B) 158.8(2) 1_555 1_555 1_555 yes
S(1) Ru C(7B) 122.8(2) 1_555 1_555 1_555 yes
S(1) Ru C(8B) 98.9(2) 1_555 1_555 1_555 yes
S(1) Ru C(9B) 108.3(2) 1_555 1_555 1_555 yes
S(1) Ru C(10B) 143.8(2) 1_555 1_555 1_555 yes
S(2) Ru C(6A) 116.3(2) 1_555 1_555 1_555 yes
S(2) Ru C(7A) 99.9(2) 1_555 1_555 1_555 yes
S(2) Ru C(8A) 117.7(1) 1_555 1_555 1_555 yes
S(2) Ru C(9A) 154.5(1) 1_555 1_555 1_555 yes
S(2) Ru C(10A) 153.7(2) 1_555 1_555 1_555 yes
S(2) Ru C(6B) 99.6(2) 1_555 1_555 1_555 yes
S(2) Ru C(7B) 98.4(2) 1_555 1_555 1_555 yes
S(2) Ru C(8B) 127.9(2) 1_555 1_555 1_555 yes
S(2) Ru C(9B) 160.1(2) 1_555 1_555 1_555 yes
S(2) Ru C(10B) 130.3(2) 1_555 1_555 1_555 yes
C(6A) Ru C(7A) 38.5(2) 1_555 1_555 1_555 yes
C(6A) Ru C(8A) 63.7(2) 1_555 1_555 1_555 yes
C(6A) Ru C(9A) 63.3(2) 1_555 1_555 1_555 yes
C(6A) Ru C(10A) 38.1(2) 1_555 1_555 1_555 yes
C(6A) Ru C(6B) 22.3(2) 1_555 1_555 1_555 yes
C(6A) Ru C(7B) 52.5(2) 1_555 1_555 1_555 yes
C(6A) Ru C(8B) 64.2(2) 1_555 1_555 1_555 yes
C(6A) Ru C(9B) 49.0(3) 1_555 1_555 1_555 yes
C(6A) Ru C(10B) 15.2(3) 1_555 1_555 1_555 yes
C(7A) Ru C(8A) 38.0(2) 1_555 1_555 1_555 yes
C(7A) Ru C(9A) 63.2(2) 1_555 1_555 1_555 yes
C(7A) Ru C(10A) 63.7(2) 1_555 1_555 1_555 yes
C(7A) Ru C(6B) 21.1(2) 1_555 1_555 1_555 yes
C(7A) Ru C(7B) 15.2(2) 1_555 1_555 1_555 yes
C(7A) Ru C(8B) 45.4(3) 1_555 1_555 1_555 yes
C(7A) Ru C(9B) 60.2(3) 1_555 1_555 1_555 yes
C(7A) Ru C(10B) 49.6(2) 1_555 1_555 1_555 yes
C(8A) Ru C(9A) 37.4(2) 1_555 1_555 1_555 yes
C(8A) Ru C(10A) 63.0(2) 1_555 1_555 1_555 yes
C(8A) Ru C(6B) 56.6(2) 1_555 1_555 1_555 yes
C(8A) Ru C(7B) 27.3(3) 1_555 1_555 1_555 yes
C(8A) Ru C(8B) 10.8(3) 1_555 1_555 1_555 yes
C(8A) Ru C(9B) 46.6(2) 1_555 1_555 1_555 yes
C(8A) Ru C(10B) 65.4(2) 1_555 1_555 1_555 yes
C(9A) Ru C(10A) 37.4(2) 1_555 1_555 1_555 yes
C(9A) Ru C(6B) 71.7(3) 1_555 1_555 1_555 yes
C(9A) Ru C(7B) 60.1(2) 1_555 1_555 1_555 yes
C(9A) Ru C(8B) 26.9(2) 1_555 1_555 1_555 yes
C(9A) Ru C(9B) 17.5(2) 1_555 1_555 1_555 yes
C(9A) Ru C(10B) 54.3(2) 1_555 1_555 1_555 yes
C(10A) Ru C(6B) 57.5(3) 1_555 1_555 1_555 yes
C(10A) Ru C(7B) 71.1(2) 1_555 1_555 1_555 yes
C(10A) Ru C(8B) 56.0(2) 1_555 1_555 1_555 yes
C(10A) Ru C(9B) 20.1(2) 1_555 1_555 1_555 yes
C(10A) Ru C(10B) 23.5(3) 1_555 1_555 1_555 yes
C(6B) Ru C(7B) 36.3(2) 1_555 1_555 1_555 yes
C(6B) Ru C(8B) 61.6(3) 1_555 1_555 1_555 yes
C(6B) Ru C(9B) 62.2(3) 1_555 1_555 1_555 yes
C(6B) Ru C(10B) 36.8(3) 1_555 1_555 1_555 yes
C(7B) Ru C(8B) 36.9(3) 1_555 1_555 1_555 yes
C(7B) Ru C(9B) 62.3(3) 1_555 1_555 1_555 yes
C(7B) Ru C(10B) 61.6(3) 1_555 1_555 1_555 yes
C(8B) Ru C(9B) 38.0(3) 1_555 1_555 1_555 yes
C(8B) Ru C(10B) 62.7(3) 1_555 1_555 1_555 yes
C(9B) Ru C(10B) 37.9(3) 1_555 1_555 1_555 yes
Rh Ti Ru 64.59(3) 1_555 1_555 1_555 yes
Rh Ti Cl 125.55(7) 1_555 1_555 1_555 yes
Rh Ti S(1) 51.79(4) 1_555 1_555 1_555 yes
Rh Ti S(2) 51.76(4) 1_555 1_555 1_555 yes
Rh Ti C(1) 130.3(3) 1_555 1_555 1_555 yes
Rh Ti C(2) 97.0(2) 1_555 1_555 1_555 yes
Rh Ti C(3) 87.2(2) 1_555 1_555 1_555 yes
Rh Ti C(4) 111.5(2) 1_555 1_555 1_555 yes
Rh Ti C(5) 143.2(2) 1_555 1_555 1_555 yes
Ru Ti Cl 60.97(6) 1_555 1_555 1_555 yes
Ru Ti S(1) 57.74(5) 1_555 1_555 1_555 yes
Ru Ti S(2) 58.13(6) 1_555 1_555 1_555 yes
Ru Ti C(1) 150.0(2) 1_555 1_555 1_555 yes
Ru Ti C(2) 151.0(2) 1_555 1_555 1_555 yes
Ru Ti C(3) 150.4(2) 1_555 1_555 1_555 yes
Ru Ti C(4) 149.3(3) 1_555 1_555 1_555 yes
Ru Ti C(5) 149.3(2) 1_555 1_555 1_555 yes
Cl Ti S(1) 97.62(8) 1_555 1_555 1_555 yes
Cl Ti S(2) 96.24(7) 1_555 1_555 1_555 yes
Cl Ti C(1) 98.4(3) 1_555 1_555 1_555 yes
Cl Ti C(2) 131.5(3) 1_555 1_555 1_555 yes
Cl Ti C(3) 146.5(2) 1_555 1_555 1_555 yes
Cl Ti C(4) 115.5(3) 1_555 1_555 1_555 yes
Cl Ti C(5) 90.2(2) 1_555 1_555 1_555 yes
S(1) Ti S(2) 93.54(7) 1_555 1_555 1_555 yes
S(1) Ti C(1) 151.9(2) 1_555 1_555 1_555 yes
S(1) Ti C(2) 129.3(3) 1_555 1_555 1_555 yes
S(1) Ti C(3) 98.5(3) 1_555 1_555 1_555 yes
S(1) Ti C(4) 94.9(3) 1_555 1_555 1_555 yes
S(1) Ti C(5) 122.2(3) 1_555 1_555 1_555 yes
S(2) Ti C(1) 107.5(3) 1_555 1_555 1_555 yes
S(2) Ti C(2) 93.0(2) 1_555 1_555 1_555 yes
S(2) Ti C(3) 111.8(3) 1_555 1_555 1_555 yes
S(2) Ti C(4) 145.6(3) 1_555 1_555 1_555 yes
S(2) Ti C(5) 142.6(3) 1_555 1_555 1_555 yes
C(1) Ti C(2) 34.0(4) 1_555 1_555 1_555 yes
C(1) Ti C(3) 56.8(3) 1_555 1_555 1_555 yes
C(1) Ti C(4) 57.3(4) 1_555 1_555 1_555 yes
C(1) Ti C(5) 35.2(4) 1_555 1_555 1_555 yes
C(2) Ti C(3) 34.0(4) 1_555 1_555 1_555 yes
C(2) Ti C(4) 56.5(4) 1_555 1_555 1_555 yes
C(2) Ti C(5) 56.9(3) 1_555 1_555 1_555 yes
C(3) Ti C(4) 33.9(4) 1_555 1_555 1_555 yes
C(3) Ti C(5) 56.4(3) 1_555 1_555 1_555 yes
C(4) Ti C(5) 33.9(4) 1_555 1_555 1_555 yes
Ru Cl Ti 66.27(5) 1_555 1_555 1_555 yes
Rh S(1) Ru 78.24(5) 1_555 1_555 1_555 yes
Rh S(1) Ti 78.84(6) 1_555 1_555 1_555 yes
Ru S(1) Ti 69.85(5) 1_555 1_555 1_555 yes
Rh S(2) Ru 77.93(6) 1_555 1_555 1_555 yes
Rh S(2) Ti 78.77(6) 1_555 1_555 1_555 yes
Ru S(2) Ti 69.48(6) 1_555 1_555 1_555 yes
Ti C(1) C(2) 72.9(7) 1_555 1_555 1_555 yes
Ti C(1) C(5) 72.8(7) 1_555 1_555 1_555 yes
C(2) C(1) C(5) 106.6(8) 1_555 1_555 1_555 yes
Ti C(2) C(1) 73.0(7) 1_555 1_555 1_555 yes
Ti C(2) C(3) 72.7(8) 1_555 1_555 1_555 yes
C(1) C(2) C(3) 108.7(10) 1_555 1_555 1_555 yes
Ti C(3) C(2) 73.3(6) 1_555 1_555 1_555 yes
Ti C(3) C(4) 73.7(6) 1_555 1_555 1_555 yes
C(2) C(3) C(4) 108.9(9) 1_555 1_555 1_555 yes
Ti C(4) C(3) 72.5(5) 1_555 1_555 1_555 yes
Ti C(4) C(5) 73.2(5) 1_555 1_555 1_555 yes
C(3) C(4) C(5) 108.3(10) 1_555 1_555 1_555 yes
Ti C(5) C(1) 72.0(5) 1_555 1_555 1_555 yes
Ti C(5) C(4) 72.9(6) 1_555 1_555 1_555 yes
C(1) C(5) C(4) 107.4(8) 1_555 1_555 1_555 yes
Rh C(16) C(17) 70.6(5) 1_555 1_555 1_555 yes
Rh C(16) C(23) 110.3(6) 1_555 1_555 1_555 yes
C(17) C(16) C(23) 123.6(8) 1_555 1_555 1_555 yes
Rh C(17) C(16) 71.6(4) 1_555 1_555 1_555 yes
Rh C(17) C(18) 112.1(6) 1_555 1_555 1_555 yes
C(16) C(17) C(18) 123.4(7) 1_555 1_555 1_555 yes
C(17) C(18) C(19) 115.1(7) 1_555 1_555 1_555 yes
C(18) C(19) C(20) 116.8(7) 1_555 1_555 1_555 yes
C(18) C(19) H(11) 107.6(9) 1_555 1_555 1_555 no
C(20) C(19) H(11) 107.6(9) 1_555 1_555 1_555 no
Rh C(20) C(19) 111.2(5) 1_555 1_555 1_555 yes
Rh C(20) C(21) 72.6(4) 1_555 1_555 1_555 yes
Rh C(20) H(12) 86.4(4) 1_555 1_555 1_555 no
C(19) C(20) C(21) 121.5(8) 1_555 1_555 1_555 yes
C(19) C(20) H(12) 119.3(9) 1_555 1_555 1_555 no
C(21) C(20) H(12) 119.2(7) 1_555 1_555 1_555 no
Rh C(21) C(20) 70.1(4) 1_555 1_555 1_555 yes
Rh C(21) C(22) 111.0(6) 1_555 1_555 1_555 yes
Rh C(21) H(13) 88.8(4) 1_555 1_555 1_555 no
C(20) C(21) C(22) 125.6(7) 1_555 1_555 1_555 yes
C(20) C(21) H(13) 117.2(8) 1_555 1_555 1_555 no
C(22) C(21) H(13) 117.2(8) 1_555 1_555 1_555 no
C(21) C(22) C(23) 116.6(8) 1_555 1_555 1_555 yes
C(21) C(22) H(14) 107(1) 1_555 1_555 1_555 no
C(21) C(22) H(15) 107.6(8) 1_555 1_555 1_555 no
C(23) C(22) H(14) 107.7(9) 1_555 1_555 1_555 no
C(23) C(22) H(15) 107(1) 1_555 1_555 1_555 no
H(14) C(22) H(15) 109(1) 1_555 1_555 1_555 no
C(16) C(23) C(22) 118.2(8) 1_555 1_555 1_555 yes
C(16) C(23) H(16) 107.2(9) 1_555 1_555 1_555 no
C(16) C(23) H(17) 107.3(8) 1_555 1_555 1_555 no
C(22) C(23) H(16) 107.2(9) 1_555 1_555 1_555 no
C(22) C(23) H(17) 107.3(10) 1_555 1_555 1_555 no
H(16) C(23) H(17) 109.4(10) 1_555 1_555 1_555 no
Ru C(6A) C(7A) 70.8(4) 1_555 1_555 1_555 yes
Ru C(6A) C(10A) 72.8(3) 1_555 1_555 1_555 yes
Ru C(6A) C(11A) 122.1(5) 1_555 1_555 1_555 yes
Ru C(6A) C(6B) 87.5(7) 1_555 1_555 1_555 yes
Ru C(6A) C(9B) 65.8(4) 1_555 1_555 1_555 yes
Ru C(6A) C(10B) 88(1) 1_555 1_555 1_555 yes
Ru C(6A) C(15B) 110.9(5) 1_555 1_555 1_555 yes
C(7A) C(6A) C(10A) 108.0(4) 1_555 1_555 1_555 yes
C(7A) C(6A) C(11A) 126.0(6) 1_555 1_555 1_555 yes
C(7A) C(6A) C(6B) 31.8(5) 1_555 1_555 1_555 yes
C(7A) C(6A) C(9B) 84.0(4) 1_555 1_555 1_555 yes
C(7A) C(6A) C(10B) 127.0(9) 1_555 1_555 1_555 yes
C(7A) C(6A) C(15B) 175.8(7) 1_555 1_555 1_555 yes
C(10A) C(6A) C(11A) 126.0(5) 1_555 1_555 1_555 yes
C(10A) C(6A) C(6B) 139.8(7) 1_555 1_555 1_555 yes
C(10A) C(6A) C(9B) 24.1(3) 1_555 1_555 1_555 yes
C(10A) C(6A) C(10B) 20.4(8) 1_555 1_555 1_555 yes
C(10A) C(6A) C(15B) 69.4(5) 1_555 1_555 1_555 yes
C(11A) C(6A) C(6B) 94.2(7) 1_555 1_555 1_555 yes
C(11A) C(6A) C(9B) 149.9(6) 1_555 1_555 1_555 yes
C(11A) C(6A) C(10B) 106.6(9) 1_555 1_555 1_555 yes
C(11A) C(6A) C(15B) 56.7(5) 1_555 1_555 1_555 yes
C(6B) C(6A) C(9B) 115.7(6) 1_555 1_555 1_555 yes
C(6B) C(6A) C(10B) 157(1) 1_555 1_555 1_555 yes
C(6B) C(6A) C(15B) 150.5(7) 1_555 1_555 1_555 yes
C(9B) C(6A) C(10B) 43.3(8) 1_555 1_555 1_555 yes
C(9B) C(6A) C(15B) 93.2(5) 1_555 1_555 1_555 yes
C(10B) C(6A) C(15B) 50.0(8) 1_555 1_555 1_555 yes
Ru C(7A) C(6A) 70.6(4) 1_555 1_555 1_555 yes
Ru C(7A) C(8A) 72.9(4) 1_555 1_555 1_555 yes
Ru C(7A) C(12A) 122.2(6) 1_555 1_555 1_555 yes
Ru C(7A) C(6B) 88.3(7) 1_555 1_555 1_555 yes
Ru C(7A) C(7B) 94(1) 1_555 1_555 1_555 yes
Ru C(7A) C(8B) 68.9(4) 1_555 1_555 1_555 yes
Ru C(7A) C(10B) 66.8(3) 1_555 1_555 1_555 yes
C(6A) C(7A) C(8A) 108.0(5) 1_555 1_555 1_555 yes
C(6A) C(7A) C(12A) 126.0(6) 1_555 1_555 1_555 yes
C(6A) C(7A) C(6B) 33.7(6) 1_555 1_555 1_555 yes
C(6A) C(7A) C(7B) 150(1) 1_555 1_555 1_555 yes
C(6A) C(7A) C(8B) 96.2(5) 1_555 1_555 1_555 yes
C(6A) C(7A) C(10B) 14.7(4) 1_555 1_555 1_555 yes
C(8A) C(7A) C(12A) 126.0(5) 1_555 1_555 1_555 yes
C(8A) C(7A) C(6B) 141.6(8) 1_555 1_555 1_555 yes
C(8A) C(7A) C(7B) 42.6(9) 1_555 1_555 1_555 yes
C(8A) C(7A) C(8B) 11.9(3) 1_555 1_555 1_555 yes
C(8A) C(7A) C(10B) 93.4(4) 1_555 1_555 1_555 yes
C(12A) C(7A) C(6B) 92.3(8) 1_555 1_555 1_555 yes
C(12A) C(7A) C(7B) 83.4(10) 1_555 1_555 1_555 yes
C(12A) C(7A) C(8B) 137.8(5) 1_555 1_555 1_555 yes
C(12A) C(7A) C(10B) 140.5(5) 1_555 1_555 1_555 yes
C(6B) C(7A) C(7B) 175(1) 1_555 1_555 1_555 yes
C(6B) C(7A) C(8B) 129.8(8) 1_555 1_555 1_555 yes
C(6B) C(7A) C(10B) 48.2(7) 1_555 1_555 1_555 yes
C(7B) C(7A) C(8B) 54.4(9) 1_555 1_555 1_555 yes
C(7B) C(7A) C(10B) 136(1) 1_555 1_555 1_555 yes
C(8B) C(7A) C(10B) 81.6(4) 1_555 1_555 1_555 yes
Ru C(8A) C(7A) 69.1(4) 1_555 1_555 1_555 yes
Ru C(8A) C(9A) 72.4(3) 1_555 1_555 1_555 yes
Ru C(8A) C(13A) 124.2(5) 1_555 1_555 1_555 yes
Ru C(8A) C(7B) 80.4(6) 1_555 1_555 1_555 yes
Ru C(8A) C(8B) 84(1) 1_555 1_555 1_555 yes
Ru C(8A) C(9B) 65.4(4) 1_555 1_555 1_555 yes
Ru C(8A) C(13B) 115.7(6) 1_555 1_555 1_555 yes
C(7A) C(8A) C(9A) 108.0(4) 1_555 1_555 1_555 yes
C(7A) C(8A) C(13A) 126.0(5) 1_555 1_555 1_555 yes
C(7A) C(8A) C(7B) 22.5(4) 1_555 1_555 1_555 yes
C(7A) C(8A) C(8B) 123(1) 1_555 1_555 1_555 yes
C(7A) C(8A) C(9B) 86.2(4) 1_555 1_555 1_555 yes
C(7A) C(8A) C(13B) 171.6(6) 1_555 1_555 1_555 yes
C(9A) C(8A) C(13A) 126.0(5) 1_555 1_555 1_555 yes
C(9A) C(8A) C(7B) 130.5(5) 1_555 1_555 1_555 yes
C(9A) C(8A) C(8B) 16(1) 1_555 1_555 1_555 yes
C(9A) C(8A) C(9B) 22.0(3) 1_555 1_555 1_555 yes
C(9A) C(8A) C(13B) 80.4(5) 1_555 1_555 1_555 yes
C(13A) C(8A) C(7B) 103.5(6) 1_555 1_555 1_555 yes
C(13A) C(8A) C(8B) 110(1) 1_555 1_555 1_555 yes
C(13A) C(8A) C(9B) 147.7(6) 1_555 1_555 1_555 yes
C(13A) C(8A) C(13B) 45.7(5) 1_555 1_555 1_555 yes
C(7B) C(8A) C(8B) 145(1) 1_555 1_555 1_555 yes
C(7B) C(8A) C(9B) 108.7(5) 1_555 1_555 1_555 yes
C(7B) C(8A) C(13B) 149.2(7) 1_555 1_555 1_555 yes
C(8B) C(8A) C(9B) 37(1) 1_555 1_555 1_555 yes
C(8B) C(8A) C(13B) 65(1) 1_555 1_555 1_555 yes
C(9B) C(8A) C(13B) 102.1(6) 1_555 1_555 1_555 yes
Ru C(9A) C(8A) 70.3(4) 1_555 1_555 1_555 yes
Ru C(9A) C(10A) 70.1(4) 1_555 1_555 1_555 yes
Ru C(9A) C(14A) 125.3(5) 1_555 1_555 1_555 yes
Ru C(9A) C(8B) 75.2(6) 1_555 1_555 1_555 yes
Ru C(9A) C(9B) 75(1) 1_555 1_555 1_555 yes
Ru C(9A) C(14B) 113.0(6) 1_555 1_555 1_555 yes
C(8A) C(9A) C(10A) 108.0(5) 1_555 1_555 1_555 yes
C(8A) C(9A) C(14A) 126.0(5) 1_555 1_555 1_555 yes
C(8A) C(9A) C(8B) 6.4(5) 1_555 1_555 1_555 yes
C(8A) C(9A) C(9B) 105.7(9) 1_555 1_555 1_555 yes
C(8A) C(9A) C(14B) 174.8(7) 1_555 1_555 1_555 yes
C(10A) C(9A) C(14A) 126.0(5) 1_555 1_555 1_555 yes
C(10A) C(9A) C(8B) 114.1(6) 1_555 1_555 1_555 yes
C(10A) C(9A) C(9B) 7.5(9) 1_555 1_555 1_555 yes
C(10A) C(9A) C(14B) 70.3(5) 1_555 1_555 1_555 yes
C(14A) C(9A) C(8B) 119.9(6) 1_555 1_555 1_555 yes
C(14A) C(9A) C(9B) 127.8(10) 1_555 1_555 1_555 yes
C(14A) C(9A) C(14B) 55.9(5) 1_555 1_555 1_555 yes
C(8B) C(9A) C(9B) 111(1) 1_555 1_555 1_555 yes
C(8B) C(9A) C(14B) 171.8(9) 1_555 1_555 1_555 yes
C(9B) C(9A) C(14B) 71.9(9) 1_555 1_555 1_555 yes
Ru C(10A) C(6A) 69.1(4) 1_555 1_555 1_555 yes
Ru C(10A) C(9A) 72.5(3) 1_555 1_555 1_555 yes
Ru C(10A) C(15A) 124.0(5) 1_555 1_555 1_555 yes
Ru C(10A) C(9B) 77.1(9) 1_555 1_555 1_555 yes
Ru C(10A) C(10B) 78.9(7) 1_555 1_555 1_555 yes
Ru C(10A) C(14B) 109.1(5) 1_555 1_555 1_555 yes
C(6A) C(10A) C(9A) 108.0(4) 1_555 1_555 1_555 yes
C(6A) C(10A) C(15A) 126.0(5) 1_555 1_555 1_555 yes
C(6A) C(10A) C(9B) 106.0(8) 1_555 1_555 1_555 yes
C(6A) C(10A) C(10B) 13.0(5) 1_555 1_555 1_555 yes
C(6A) C(10A) C(14B) 167.6(5) 1_555 1_555 1_555 yes
C(9A) C(10A) C(15A) 126.0(5) 1_555 1_555 1_555 yes
C(9A) C(10A) C(9B) 6.6(8) 1_555 1_555 1_555 yes
C(9A) C(10A) C(10B) 120.2(6) 1_555 1_555 1_555 yes
C(9A) C(10A) C(14B) 60.6(4) 1_555 1_555 1_555 yes
C(15A) C(10A) C(9B) 127.6(9) 1_555 1_555 1_555 yes
C(15A) C(10A) C(10B) 113.7(6) 1_555 1_555 1_555 yes
C(15A) C(10A) C(14B) 65.6(5) 1_555 1_555 1_555 yes
C(9B) C(10A) C(10B) 117.6(9) 1_555 1_555 1_555 yes
C(9B) C(10A) C(14B) 62.1(8) 1_555 1_555 1_555 yes
C(10B) C(10A) C(14B) 171.0(10) 1_555 1_555 1_555 yes
C(6A) C(11A) C(6B) 28.0(3) 1_555 1_555 1_555 yes
C(6A) C(11A) C(10B) 17.9(3) 1_555 1_555 1_555 yes
C(6A) C(11A) C(11B) 80.0(5) 1_555 1_555 1_555 yes
C(6A) C(11A) C(15B) 71.1(5) 1_555 1_555 1_555 yes
C(6B) C(11A) C(10B) 45.7(3) 1_555 1_555 1_555 yes
C(6B) C(11A) C(11B) 52.0(4) 1_555 1_555 1_555 yes
C(6B) C(11A) C(15B) 99.0(5) 1_555 1_555 1_555 yes
C(10B) C(11A) C(11B) 97.7(5) 1_555 1_555 1_555 yes
C(10B) C(11A) C(15B) 53.3(4) 1_555 1_555 1_555 yes
C(11B) C(11A) C(15B) 150.9(5) 1_555 1_555 1_555 yes
C(8A) C(13A) C(8B) 12.8(3) 1_555 1_555 1_555 yes
C(8A) C(13A) C(13B) 72.6(5) 1_555 1_555 1_555 yes
C(8B) C(13A) C(13B) 59.8(5) 1_555 1_555 1_555 yes
C(7A) C(12A) C(6B) 27.3(3) 1_555 1_555 1_555 yes
C(7A) C(12A) C(7B) 21.7(3) 1_555 1_555 1_555 yes
C(7A) C(12A) C(11B) 77.6(5) 1_555 1_555 1_555 yes
C(7A) C(12A) C(12B) 83.3(6) 1_555 1_555 1_555 yes
C(6B) C(12A) C(7B) 49.0(4) 1_555 1_555 1_555 yes
C(6B) C(12A) C(11B) 50.3(5) 1_555 1_555 1_555 yes
C(6B) C(12A) C(12B) 110.5(7) 1_555 1_555 1_555 yes
C(7B) C(12A) C(11B) 99.3(6) 1_555 1_555 1_555 yes
C(7B) C(12A) C(12B) 61.6(6) 1_555 1_555 1_555 yes
C(11B) C(12A) C(12B) 160.6(8) 1_555 1_555 1_555 yes
C(9A) C(14A) C(14B) 64.5(6) 1_555 1_555 1_555 yes
C(10A) C(15A) C(14B) 62.6(5) 1_555 1_555 1_555 yes
C(10A) C(15A) C(15B) 70.1(4) 1_555 1_555 1_555 yes
C(14B) C(15A) C(15B) 132.0(6) 1_555 1_555 1_555 yes
Ru C(6B) C(6A) 70.2(6) 1_555 1_555 1_555 yes
Ru C(6B) C(7A) 70.5(7) 1_555 1_555 1_555 yes
Ru C(6B) C(11A) 104.0(5) 1_555 1_555 1_555 yes
Ru C(6B) C(12A) 105.8(5) 1_555 1_555 1_555 yes
Ru C(6B) C(7B) 71.8(4) 1_555 1_555 1_555 yes
Ru C(6B) C(10B) 68.8(5) 1_555 1_555 1_555 yes
Ru C(6B) C(11B) 125.0(7) 1_555 1_555 1_555 yes
C(6A) C(6B) C(7A) 114(1) 1_555 1_555 1_555 yes
C(6A) C(6B) C(11A) 57.8(5) 1_555 1_555 1_555 yes
C(6A) C(6B) C(12A) 174.7(8) 1_555 1_555 1_555 yes
C(6A) C(6B) C(7B) 116.3(8) 1_555 1_555 1_555 yes
C(6A) C(6B) C(10B) 8.9(5) 1_555 1_555 1_555 yes
C(6A) C(6B) C(11B) 117.6(7) 1_555 1_555 1_555 yes
C(7A) C(6B) C(11A) 172.2(9) 1_555 1_555 1_555 yes
C(7A) C(6B) C(12A) 60.4(7) 1_555 1_555 1_555 yes
C(7A) C(6B) C(7B) 1.8(6) 1_555 1_555 1_555 yes
C(7A) C(6B) C(10B) 106.2(9) 1_555 1_555 1_555 yes
C(7A) C(6B) C(11B) 127.8(9) 1_555 1_555 1_555 yes
C(11A) C(6B) C(12A) 127.2(6) 1_555 1_555 1_555 yes
C(11A) C(6B) C(7B) 174.0(7) 1_555 1_555 1_555 yes
C(11A) C(6B) C(10B) 66.2(5) 1_555 1_555 1_555 yes
C(11A) C(6B) C(11B) 59.8(5) 1_555 1_555 1_555 yes
C(12A) C(6B) C(7B) 58.6(5) 1_555 1_555 1_555 yes
C(12A) C(6B) C(10B) 166.5(6) 1_555 1_555 1_555 yes
C(12A) C(6B) C(11B) 67.4(6) 1_555 1_555 1_555 yes
C(7B) C(6B) C(10B) 108.0(6) 1_555 1_555 1_555 yes
C(7B) C(6B) C(11B) 126.0(7) 1_555 1_555 1_555 yes
C(10B) C(6B) C(11B) 126.0(6) 1_555 1_555 1_555 yes
Ru C(7B) C(7A) 70.3(10) 1_555 1_555 1_555 yes
Ru C(7B) C(8A) 72.3(5) 1_555 1_555 1_555 yes
Ru C(7B) C(12A) 113.1(6) 1_555 1_555 1_555 yes
Ru C(7B) C(6B) 72.0(4) 1_555 1_555 1_555 yes
Ru C(7B) C(8B) 68.7(5) 1_555 1_555 1_555 yes
Ru C(7B) C(12B) 124.9(7) 1_555 1_555 1_555 yes
C(7A) C(7B) C(8A) 114(1) 1_555 1_555 1_555 yes
C(7A) C(7B) C(12A) 74.9(10) 1_555 1_555 1_555 yes
C(7A) C(7B) C(6B) 2.5(8) 1_555 1_555 1_555 yes
C(7A) C(7B) C(8B) 105(1) 1_555 1_555 1_555 yes
C(7A) C(7B) C(12B) 128(1) 1_555 1_555 1_555 yes
C(8A) C(7B) C(12A) 170.1(6) 1_555 1_555 1_555 yes
C(8A) C(7B) C(6B) 117.4(7) 1_555 1_555 1_555 yes
C(8A) C(7B) C(8B) 9.5(4) 1_555 1_555 1_555 yes
C(8A) C(7B) C(12B) 116.6(7) 1_555 1_555 1_555 yes
C(12A) C(7B) C(6B) 72.4(5) 1_555 1_555 1_555 yes
C(12A) C(7B) C(8B) 178.1(9) 1_555 1_555 1_555 yes
C(12A) C(7B) C(12B) 53.6(5) 1_555 1_555 1_555 yes
C(6B) C(7B) C(8B) 108.0(6) 1_555 1_555 1_555 yes
C(6B) C(7B) C(12B) 126.0(8) 1_555 1_555 1_555 yes
C(8B) C(7B) C(12B) 126.0(7) 1_555 1_555 1_555 yes
Ru C(8B) C(7A) 65.7(4) 1_555 1_555 1_555 yes
Ru C(8B) C(8A) 84(1) 1_555 1_555 1_555 yes
Ru C(8B) C(9A) 78.0(6) 1_555 1_555 1_555 yes
Ru C(8B) C(13A) 114.8(6) 1_555 1_555 1_555 yes
Ru C(8B) C(7B) 74.4(5) 1_555 1_555 1_555 yes
Ru C(8B) C(9B) 69.3(5) 1_555 1_555 1_555 yes
Ru C(8B) C(13B) 121.9(7) 1_555 1_555 1_555 yes
C(7A) C(8B) C(8A) 44(1) 1_555 1_555 1_555 yes
C(7A) C(8B) C(9A) 113.6(6) 1_555 1_555 1_555 yes
C(7A) C(8B) C(13A) 101.5(5) 1_555 1_555 1_555 yes
C(7A) C(8B) C(7B) 20.0(3) 1_555 1_555 1_555 yes
C(7A) C(8B) C(9B) 88.0(5) 1_555 1_555 1_555 yes
C(7A) C(8B) C(13B) 146.0(7) 1_555 1_555 1_555 yes
C(8A) C(8B) C(9A) 157(1) 1_555 1_555 1_555 yes
C(8A) C(8B) C(13A) 56(1) 1_555 1_555 1_555 yes
C(8A) C(8B) C(7B) 25.0(10) 1_555 1_555 1_555 yes
C(8A) C(8B) C(9B) 132(1) 1_555 1_555 1_555 yes
C(8A) C(8B) C(13B) 101(1) 1_555 1_555 1_555 yes
C(9A) C(8B) C(13A) 144.6(7) 1_555 1_555 1_555 yes
C(9A) C(8B) C(7B) 133.6(7) 1_555 1_555 1_555 yes
C(9A) C(8B) C(9B) 26.1(5) 1_555 1_555 1_555 yes
C(9A) C(8B) C(13B) 100.2(8) 1_555 1_555 1_555 yes
C(13A) C(8B) C(7B) 81.4(5) 1_555 1_555 1_555 yes
C(13A) C(8B) C(9B) 170.5(7) 1_555 1_555 1_555 yes
C(13A) C(8B) C(13B) 44.6(5) 1_555 1_555 1_555 yes
C(7B) C(8B) C(9B) 108.0(6) 1_555 1_555 1_555 yes
C(7B) C(8B) C(13B) 126.0(7) 1_555 1_555 1_555 yes
C(9B) C(8B) C(13B) 126.0(8) 1_555 1_555 1_555 yes
Ru C(9B) C(6A) 65.2(4) 1_555 1_555 1_555 yes
Ru C(9B) C(8A) 68.0(4) 1_555 1_555 1_555 yes
Ru C(9B) C(9A) 87(1) 1_555 1_555 1_555 yes
Ru C(9B) C(10A) 82.8(9) 1_555 1_555 1_555 yes
Ru C(9B) C(8B) 72.7(5) 1_555 1_555 1_555 yes
Ru C(9B) C(10B) 72.9(6) 1_555 1_555 1_555 yes
Ru C(9B) C(14B) 120.2(7) 1_555 1_555 1_555 yes
C(6A) C(9B) C(8A) 81.7(4) 1_555 1_555 1_555 yes
C(6A) C(9B) C(9A) 133(1) 1_555 1_555 1_555 yes
C(6A) C(9B) C(10A) 49.8(7) 1_555 1_555 1_555 yes
C(6A) C(9B) C(8B) 91.8(6) 1_555 1_555 1_555 yes
C(6A) C(9B) C(10B) 16.3(3) 1_555 1_555 1_555 yes
C(6A) C(9B) C(14B) 142.2(6) 1_555 1_555 1_555 yes
C(8A) C(9B) C(9A) 52.3(7) 1_555 1_555 1_555 yes
C(8A) C(9B) C(10A) 130(1) 1_555 1_555 1_555 yes
C(8A) C(9B) C(8B) 10.1(4) 1_555 1_555 1_555 yes
C(8A) C(9B) C(10B) 97.9(6) 1_555 1_555 1_555 yes
C(8A) C(9B) C(14B) 136.1(7) 1_555 1_555 1_555 yes
C(9A) C(9B) C(10A) 165(1) 1_555 1_555 1_555 yes
C(9A) C(9B) C(8B) 42.5(7) 1_555 1_555 1_555 yes
C(9A) C(9B) C(10B) 149(1) 1_555 1_555 1_555 yes
C(9A) C(9B) C(14B) 84.0(10) 1_555 1_555 1_555 yes
C(10A) C(9B) C(8B) 140(1) 1_555 1_555 1_555 yes
C(10A) C(9B) C(10B) 34.1(6) 1_555 1_555 1_555 yes
C(10A) C(9B) C(14B) 92.5(9) 1_555 1_555 1_555 yes
C(8B) C(9B) C(10B) 108.0(7) 1_555 1_555 1_555 yes
C(8B) C(9B) C(14B) 126.0(8) 1_555 1_555 1_555 yes
C(10B) C(9B) C(14B) 126.0(7) 1_555 1_555 1_555 yes
Ru C(10B) C(6A) 76(1) 1_555 1_555 1_555 yes
Ru C(10B) C(7A) 63.6(3) 1_555 1_555 1_555 yes
Ru C(10B) C(10A) 77.5(6) 1_555 1_555 1_555 yes
Ru C(10B) C(11A) 107.8(5) 1_555 1_555 1_555 yes
Ru C(10B) C(6B) 74.4(5) 1_555 1_555 1_555 yes
Ru C(10B) C(9B) 69.2(5) 1_555 1_555 1_555 yes
Ru C(10B) C(15B) 122.1(7) 1_555 1_555 1_555 yes
C(6A) C(10B) C(7A) 38.3(7) 1_555 1_555 1_555 yes
C(6A) C(10B) C(10A) 146(1) 1_555 1_555 1_555 yes
C(6A) C(10B) C(11A) 55.5(8) 1_555 1_555 1_555 yes
C(6A) C(10B) C(6B) 13.4(7) 1_555 1_555 1_555 yes
C(6A) C(10B) C(9B) 120.4(10) 1_555 1_555 1_555 yes
C(6A) C(10B) C(15B) 113(1) 1_555 1_555 1_555 yes
C(7A) C(10B) C(10A) 110.0(6) 1_555 1_555 1_555 yes
C(7A) C(10B) C(11A) 93.6(5) 1_555 1_555 1_555 yes
C(7A) C(10B) C(6B) 25.6(3) 1_555 1_555 1_555 yes
C(7A) C(10B) C(9B) 82.4(5) 1_555 1_555 1_555 yes
C(7A) C(10B) C(15B) 151.6(7) 1_555 1_555 1_555 yes
C(10A) C(10B) C(11A) 155.1(7) 1_555 1_555 1_555 yes
C(10A) C(10B) C(6B) 135.4(7) 1_555 1_555 1_555 yes
C(10A) C(10B) C(9B) 28.3(5) 1_555 1_555 1_555 yes
C(10A) C(10B) C(15B) 98.2(7) 1_555 1_555 1_555 yes
C(11A) C(10B) C(6B) 68.1(5) 1_555 1_555 1_555 yes
C(11A) C(10B) C(9B) 175.8(7) 1_555 1_555 1_555 yes
C(11A) C(10B) C(15B) 58.0(5) 1_555 1_555 1_555 yes
C(6B) C(10B) C(9B) 108.0(6) 1_555 1_555 1_555 yes
C(6B) C(10B) C(15B) 126.0(7) 1_555 1_555 1_555 yes
C(9B) C(10B) C(15B) 126.0(7) 1_555 1_555 1_555 yes
C(11A) C(11B) C(12A) 130.4(7) 1_555 1_555 1_555 yes
C(11A) C(11B) C(6B) 68.2(6) 1_555 1_555 1_555 yes
C(12A) C(11B) C(6B) 62.2(5) 1_555 1_555 1_555 yes
C(8A) C(13B) C(13A) 61.8(5) 1_555 1_555 1_555 yes
C(8A) C(13B) C(8B) 13.9(4) 1_555 1_555 1_555 yes
C(13A) C(13B) C(8B) 75.6(6) 1_555 1_555 1_555 yes
C(12A) C(12B) C(7B) 64.8(5) 1_555 1_555 1_555 yes
C(9A) C(14B) C(10A) 49.2(4) 1_555 1_555 1_555 yes
C(9A) C(14B) C(14A) 59.6(5) 1_555 1_555 1_555 yes
C(9A) C(14B) C(15A) 100.8(7) 1_555 1_555 1_555 yes
C(9A) C(14B) C(9B) 24.1(4) 1_555 1_555 1_555 yes
C(10A) C(14B) C(14A) 108.6(7) 1_555 1_555 1_555 yes
C(10A) C(14B) C(15A) 51.7(4) 1_555 1_555 1_555 yes
C(10A) C(14B) C(9B) 25.4(4) 1_555 1_555 1_555 yes
C(14A) C(14B) C(15A) 158.8(10) 1_555 1_555 1_555 yes
C(14A) C(14B) C(9B) 83.7(7) 1_555 1_555 1_555 yes
C(15A) C(14B) C(9B) 77.2(7) 1_555 1_555 1_555 yes
C(6A) C(15B) C(11A) 52.2(4) 1_555 1_555 1_555 yes
C(6A) C(15B) C(15A) 94.3(5) 1_555 1_555 1_555 yes
C(6A) C(15B) C(10B) 16.6(4) 1_555 1_555 1_555 yes
C(11A) C(15B) C(15A) 146.1(6) 1_555 1_555 1_555 yes
C(11A) C(15B) C(10B) 68.7(5) 1_555 1_555 1_555 yes
C(15A) C(15B) C(10B) 78.0(6) 1_555 1_555 1_555 yes

loop_
_geom_bond_atom_site_label_1
_geom_bond_atom_site_label_2
_geom_bond_distance
_geom_bond_site_symmetry_1
_geom_bond_site_symmetry_2
_geom_bond_publ_flag
Rh Ti 2.941(1) 1_555 1_555 yes
Rh S(1) 2.356(2) 1_555 1_555 yes
Rh S(2) 2.355(2) 1_555 1_555 yes
Rh C(16) 2.154(8) 1_555 1_555 yes
Rh C(17) 2.140(7) 1_555 1_555 yes
Rh C(20) 2.139(7) 1_555 1_555 yes
Rh C(21) 2.171(7) 1_555 1_555 yes
Ru Ti 2.695(1) 1_555 1_555 yes
Ru Cl 2.574(2) 1_555 1_555 yes
Ru S(1) 2.427(2) 1_555 1_555 yes
Ru S(2) 2.444(2) 1_555 1_555 yes
Ru C(6A) 2.119(6) 1_555 1_555 yes
Ru C(7A) 2.122(6) 1_555 1_555 yes
Ru C(8A) 2.172(6) 1_555 1_555 yes
Ru C(9A) 2.199(7) 1_555 1_555 yes
Ru C(10A) 2.167(6) 1_555 1_555 yes
Ru C(6B) 2.250(8) 1_555 1_555 yes
Ru C(7B) 2.247(8) 1_555 1_555 yes
Ru C(8B) 2.173(9) 1_555 1_555 yes
Ru C(9B) 2.129(10) 1_555 1_555 yes
Ru C(10B) 2.178(8) 1_555 1_555 yes
Ti Cl 2.344(2) 1_555 1_555 yes
Ti S(1) 2.275(2) 1_555 1_555 yes
Ti S(2) 2.279(2) 1_555 1_555 yes
Ti C(1) 2.35(1) 1_555 1_555 yes
Ti C(2) 2.35(1) 1_555 1_555 yes
Ti C(3) 2.34(1) 1_555 1_555 yes
Ti C(4) 2.358(8) 1_555 1_555 yes
Ti C(5) 2.36(1) 1_555 1_555 yes
C(1) C(2) 1.38(1) 1_555 1_555 yes
C(1) C(5) 1.42(2) 1_555 1_555 yes
C(2) C(3) 1.37(2) 1_555 1_555 yes
C(3) C(4) 1.37(2) 1_555 1_555 yes
C(4) C(5) 1.38(1) 1_555 1_555 yes
C(16) C(17) 1.39(1) 1_555 1_555 yes
C(16) C(23) 1.51(1) 1_555 1_555 yes
C(17) C(18) 1.51(1) 1_555 1_555 yes
C(18) C(19) 1.49(1) 1_555 1_555 yes
C(19) C(20) 1.53(1) 1_555 1_555 yes
C(20) C(21) 1.38(1) 1_555 1_555 yes
C(21) C(22) 1.48(1) 1_555 1_555 yes
C(22) C(23) 1.44(2) 1_555 1_555 yes
C(6A) C(7A) 1.400(7) 1_555 1_555 yes
C(6A) C(10A) 1.400(8) 1_555 1_555 yes
C(6A) C(11A) 1.540(7) 1_555 1_555 yes
C(6A) C(6B) 0.853(9) 1_555 1_555 yes
C(6A) C(9B) 1.76(1) 1_555 1_555 yes
C(6A) C(10B) 0.573(10) 1_555 1_555 yes
C(6A) C(15B) 1.844(10) 1_555 1_555 yes
C(7A) C(8A) 1.400(8) 1_555 1_555 yes
C(7A) C(12A) 1.54(1) 1_555 1_555 yes
C(7A) C(6B) 0.811(8) 1_555 1_555 yes
C(7A) C(7B) 0.590(8) 1_555 1_555 yes
C(7A) C(8B) 1.658(10) 1_555 1_555 yes
C(7A) C(10B) 1.804(8) 1_555 1_555 yes
C(8A) C(9A) 1.400(7) 1_555 1_555 yes
C(8A) C(13A) 1.540(7) 1_555 1_555 yes
C(8A) C(7B) 1.045(10) 1_555 1_555 yes
C(8A) C(8B) 0.407(10) 1_555 1_555 yes
C(8A) C(9B) 1.703(9) 1_555 1_555 yes
C(8A) C(13B) 1.667(9) 1_555 1_555 yes
C(9A) C(10A) 1.400(7) 1_555 1_555 yes
C(9A) C(14A) 1.540(9) 1_555 1_555 yes
C(9A) C(8B) 1.015(9) 1_555 1_555 yes
C(9A) C(9B) 0.661(9) 1_555 1_555 yes
C(9A) C(14B) 1.61(1) 1_555 1_555 yes
C(10A) C(15A) 1.540(7) 1_555 1_555 yes
C(10A) C(9B) 0.749(9) 1_555 1_555 yes
C(10A) C(10B) 0.886(10) 1_555 1_555 yes
C(10A) C(14B) 1.74(1) 1_555 1_555 yes
C(11A) C(6B) 1.814(8) 1_555 1_555 yes
C(11A) C(10B) 1.790(10) 1_555 1_555 yes
C(11A) C(11B) 1.69(1) 1_555 1_555 yes
C(11A) C(15B) 1.63(1) 1_555 1_555 yes
C(13A) C(8B) 1.726(9) 1_555 1_555 yes
C(13A) C(13B) 1.25(1) 1_555 1_555 yes
C(12A) C(6B) 1.77(1) 1_555 1_555 yes
C(12A) C(7B) 1.58(1) 1_555 1_555 yes
C(12A) C(11B) 1.85(1) 1_555 1_555 yes
C(12A) C(12B) 1.41(1) 1_555 1_555 yes
C(14A) C(14B) 1.48(1) 1_555 1_555 yes
C(15A) C(14B) 1.79(1) 1_555 1_555 yes
C(15A) C(15B) 1.73(1) 1_555 1_555 yes
C(6B) C(7B) 1.400(9) 1_555 1_555 yes
C(6B) C(10B) 1.40(1) 1_555 1_555 yes
C(6B) C(11B) 1.54(1) 1_555 1_555 yes
C(7B) C(8B) 1.40(1) 1_555 1_555 yes
C(7B) C(12B) 1.540(10) 1_555 1_555 yes
C(8B) C(9B) 1.400(10) 1_555 1_555 yes
C(8B) C(13B) 1.540(10) 1_555 1_555 yes
C(9B) C(10B) 1.40(1) 1_555 1_555 yes
C(9B) C(14B) 1.54(1) 1_555 1_555 yes
C(10B) C(15B) 1.54(1) 1_555 1_555 yes

loop_
_geom_contact_atom_site_label_1
_geom_contact_atom_site_label_2
_geom_contact_distance
_geom_contact_site_symmetry_1
_geom_contact_site_symmetry_2
_geom_contact_publ_flag
Rh Ti 2.941(1) 1_555 1_555 ?
Ru Ti 2.695(1) 1_555 1_555 ?
Ru Cl 2.574(2) 1_555 1_555 ?
Rh C(13A) 3.52(1) 1_555 1_555 ?
Ru C(14B) 3.19(1) 1_555 1_555 ?
Ru C(11A) 3.214(8) 1_555 1_555 ?
Ru C(12A) 3.218(9) 1_555 1_555 ?
Ru C(13B) 3.261(9) 1_555 1_555 ?
Ru C(15B) 3.268(10) 1_555 1_555 ?
Ru C(15A) 3.286(6) 1_555 1_555 ?
Ru C(13A) 3.293(8) 1_555 1_555 ?
Ru C(14A) 3.334(9) 1_555 1_555 ?
Ru C(12B) 3.37(1) 1_555 1_555 ?
Ru C(11B) 3.38(1) 1_555 1_555 ?
Cl C(15B) 3.33(1) 1_555 1_555 ?
Cl C(15A) 3.383(10) 1_555 1_555 ?
Cl C(10A) 3.391(7) 1_555 1_555 ?
Cl C(14A) 3.400(7) 1_555 1_655 ?
Cl C(10B) 3.425(9) 1_555 1_555 ?
Cl C(6A) 3.549(7) 1_555 1_555 ?
S(1) C(9A) 3.405(6) 1_555 1_555 ?
S(1) C(8B) 3.499(9) 1_555 1_555 ?
S(1) C(14A) 3.518(10) 1_555 1_555 ?
S(1) C(13B) 3.55(1) 1_555 1_555 ?
S(1) C(8A) 3.594(7) 1_555 1_555 ?
S(2) C(7A) 3.501(7) 1_555 1_555 ?
S(2) C(13B) 3.508(8) 1_555 1_655 ?
S(2) C(12A) 3.54(1) 1_555 1_555 ?
S(2) C(7B) 3.553(9) 1_555 1_555 ?
S(2) C(6B) 3.586(9) 1_555 1_555 ?
C(17) C(12B) 3.38(1) 1_555 1_555 ?
C(17) C(12A) 3.58(1) 1_555 2_654 ?
C(18) C(15B) 3.57(1) 1_555 1_465 ?
C(19) C(13A) 3.53(1) 1_555 1_555 ?
C(20) C(13A) 3.38(1) 1_555 1_555 ?

loop_
_geom_torsion_atom_site_label_1
_geom_torsion_atom_site_label_2
_geom_torsion_atom_site_label_3
_geom_torsion_atom_site_label_4
_geom_torsion
_geom_torsion_site_symmetry_1
_geom_torsion_site_symmetry_2
_geom_torsion_site_symmetry_3
_geom_torsion_site_symmetry_4
_geom_torsion_publ_flag
Rh Ti Ru Cl 178.67(7) 1_555 1_555 1_555 1_555 yes
Rh Ti Ru S(1) -59.35(5) 1_555 1_555 1_555 1_555 yes
Rh Ti Ru S(2) 59.23(5) 1_555 1_555 1_555 1_555 yes
Rh Ti Ru C(6A) 141.8(3) 1_555 1_555 1_555 1_555 yes
Rh Ti Ru C(7A) 63.7(3) 1_555 1_555 1_555 1_555 yes
Rh Ti Ru C(8A) -21.3(3) 1_555 1_555 1_555 1_555 yes
Rh Ti Ru C(9A) -91.3(2) 1_555 1_555 1_555 1_555 yes
Rh Ti Ru C(10A) -153.3(2) 1_555 1_555 1_555 1_555 yes
Rh Ti Ru C(6B) 102.4(3) 1_555 1_555 1_555 1_555 yes
Rh Ti Ru C(7B) 33.7(4) 1_555 1_555 1_555 1_555 yes
Rh Ti Ru C(8B) -43.1(4) 1_555 1_555 1_555 1_555 yes
Rh Ti Ru C(9B) -121.2(4) 1_555 1_555 1_555 1_555 yes
Rh Ti Ru C(10B) 168.3(4) 1_555 1_555 1_555 1_555 yes
Rh Ti Cl Ru -1.48(7) 1_555 1_555 1_555 1_555 yes
Rh Ti S(1) Ru 81.44(4) 1_555 1_555 1_555 1_555 yes
Rh Ti S(2) Ru -81.18(5) 1_555 1_555 1_555 1_555 yes
Rh Ti C(1) C(2) 14.1(7) 1_555 1_555 1_555 1_555 yes
Rh Ti C(1) C(5) 128.2(5) 1_555 1_555 1_555 1_555 yes
Rh Ti C(2) C(1) -169.2(5) 1_555 1_555 1_555 1_555 yes
Rh Ti C(2) C(3) 74.3(5) 1_555 1_555 1_555 1_555 yes
Rh Ti C(3) C(2) -106.9(5) 1_555 1_555 1_555 1_555 yes
Rh Ti C(3) C(4) 136.9(6) 1_555 1_555 1_555 1_555 yes
Rh Ti C(4) C(3) -47.1(7) 1_555 1_555 1_555 1_555 yes
Rh Ti C(4) C(5) -163.2(6) 1_555 1_555 1_555 1_555 yes
Rh Ti C(5) C(1) -88.7(7) 1_555 1_555 1_555 1_555 yes
Rh Ti C(5) C(4) 26(1) 1_555 1_555 1_555 1_555 yes
Rh S(1) Ru Ti 82.29(6) 1_555 1_555 1_555 1_555 yes
Rh S(1) Ru Cl 124.79(6) 1_555 1_555 1_555 1_555 yes
Rh S(1) Ru S(2) 38.07(5) 1_555 1_555 1_555 1_555 yes
Rh S(1) Ru C(6A) -129.8(4) 1_555 1_555 1_555 1_555 yes
Rh S(1) Ru C(7A) -62.1(3) 1_555 1_555 1_555 1_555 yes
Rh S(1) Ru C(8A) -79.4(2) 1_555 1_555 1_555 1_555 yes
Rh S(1) Ru C(9A) -116.4(1) 1_555 1_555 1_555 1_555 yes
Rh S(1) Ru C(10A) -145.3(2) 1_555 1_555 1_555 1_555 yes
Rh S(1) Ru C(6B) -67.8(6) 1_555 1_555 1_555 1_555 yes
Rh S(1) Ru C(7B) -59.3(3) 1_555 1_555 1_555 1_555 yes
Rh S(1) Ru C(8B) -89.7(2) 1_555 1_555 1_555 1_555 yes
Rh S(1) Ru C(9B) -127.6(2) 1_555 1_555 1_555 1_555 yes
Rh S(1) Ru C(10B) -144.8(3) 1_555 1_555 1_555 1_555 yes
Rh S(1) Ti Ru -81.44(4) 1_555 1_555 1_555 1_555 yes
Rh S(1) Ti Cl -129.87(7) 1_555 1_555 1_555 1_555 yes
Rh S(1) Ti S(2) -33.09(6) 1_555 1_555 1_555 1_555 yes
Rh S(1) Ti C(1) 105.8(6) 1_555 1_555 1_555 1_555 yes
Rh S(1) Ti C(2) 63.7(3) 1_555 1_555 1_555 1_555 yes
Rh S(1) Ti C(3) 79.6(2) 1_555 1_555 1_555 1_555 yes
Rh S(1) Ti C(4) 113.5(3) 1_555 1_555 1_555 1_555 yes
Rh S(1) Ti C(5) 135.1(3) 1_555 1_555 1_555 1_555 yes
Rh S(2) Ru Ti -82.38(5) 1_555 1_555 1_555 1_555 yes
Rh S(2) Ru Cl -126.37(6) 1_555 1_555 1_555 1_555 yes
Rh S(2) Ru S(1) -38.13(5) 1_555 1_555 1_555 1_555 yes
Rh S(2) Ru C(6A) 136.6(2) 1_555 1_555 1_555 1_555 yes
Rh S(2) Ru C(7A) 99.7(1) 1_555 1_555 1_555 1_555 yes
Rh S(2) Ru C(8A) 64.0(2) 1_555 1_555 1_555 1_555 yes
Rh S(2) Ru C(9A) 54.0(3) 1_555 1_555 1_555 1_555 yes
Rh S(2) Ru C(10A) 148.4(3) 1_555 1_555 1_555 1_555 yes
Rh S(2) Ru C(6B) 121.2(2) 1_555 1_555 1_555 1_555 yes
Rh S(2) Ru C(7B) 84.5(2) 1_555 1_555 1_555 1_555 yes
Rh S(2) Ru C(8B) 59.9(3) 1_555 1_555 1_555 1_555 yes
Rh S(2) Ru C(9B) 98.2(6) 1_555 1_555 1_555 1_555 yes
Rh S(2) Ru C(10B) 144.1(3) 1_555 1_555 1_555 1_555 yes
Rh S(2) Ti Ru 81.18(5) 1_555 1_555 1_555 1_555 yes
Rh S(2) Ti Cl 131.18(8) 1_555 1_555 1_555 1_555 yes
Rh S(2) Ti S(1) 33.11(7) 1_555 1_555 1_555 1_555 yes
Rh S(2) Ti C(1) -128.0(3) 1_555 1_555 1_555 1_555 yes
Rh S(2) Ti C(2) -96.6(3) 1_555 1_555 1_555 1_555 yes
Rh S(2) Ti C(3) -67.5(3) 1_555 1_555 1_555 1_555 yes
Rh S(2) Ti C(4) -70.9(5) 1_555 1_555 1_555 1_555 yes
Rh S(2) Ti C(5) -130.3(4) 1_555 1_555 1_555 1_555 yes
Rh C(16) C(17) C(18) 104.9(8) 1_555 1_555 1_555 1_555 yes
Rh C(16) C(23) C(22) -6(1) 1_555 1_555 1_555 1_555 yes
Rh C(17) C(16) C(23) -102.0(8) 1_555 1_555 1_555 1_555 yes
Rh C(17) C(18) C(19) 15(1) 1_555 1_555 1_555 1_555 yes
Rh C(20) C(19) C(18) -5(1) 1_555 1_555 1_555 1_555 yes
Rh C(20) C(21) C(22) 102.1(8) 1_555 1_555 1_555 1_555 yes
Rh C(21) C(20) C(19) -104.6(7) 1_555 1_555 1_555 1_555 yes
Rh C(21) C(22) C(23) 15(1) 1_555 1_555 1_555 1_555 yes
Ru Ti Rh S(1) 67.78(6) 1_555 1_555 1_555 1_555 yes
Ru Ti Rh S(2) -68.29(7) 1_555 1_555 1_555 1_555 yes
Ru Ti Rh C(16) -133.7(2) 1_555 1_555 1_555 1_555 yes
Ru Ti Rh C(17) -94.4(3) 1_555 1_555 1_555 1_555 yes
Ru Ti Rh C(20) 95.2(4) 1_555 1_555 1_555 1_555 yes
Ru Ti Rh C(21) 133.4(3) 1_555 1_555 1_555 1_555 yes
Ru Ti C(1) C(2) 124.2(6) 1_555 1_555 1_555 1_555 yes
Ru Ti C(1) C(5) -121.7(5) 1_555 1_555 1_555 1_555 yes
Ru Ti C(2) C(1) -121.4(6) 1_555 1_555 1_555 1_555 yes
Ru Ti C(2) C(3) 122.1(6) 1_555 1_555 1_555 1_555 yes
Ru Ti C(3) C(2) -123.8(6) 1_555 1_555 1_555 1_555 yes
Ru Ti C(3) C(4) 120.0(6) 1_555 1_555 1_555 1_555 yes
Ru Ti C(4) C(3) -123.2(7) 1_555 1_555 1_555 1_555 yes
Ru Ti C(4) C(5) 120.8(7) 1_555 1_555 1_555 1_555 yes
Ru Ti C(5) C(1) 123.7(6) 1_555 1_555 1_555 1_555 yes
Ru Ti C(5) C(4) -120.9(7) 1_555 1_555 1_555 1_555 yes
Ru Cl Ti S(1) 46.35(6) 1_555 1_555 1_555 1_555 yes
Ru Cl Ti S(2) -48.08(6) 1_555 1_555 1_555 1_555 yes
Ru Cl Ti C(1) -156.8(2) 1_555 1_555 1_555 1_555 yes
Ru Cl Ti C(2) -147.7(3) 1_555 1_555 1_555 1_555 yes
Ru Cl Ti C(3) 164.5(5) 1_555 1_555 1_555 1_555 yes
Ru Cl Ti C(4) 145.5(4) 1_555 1_555 1_555 1_555 yes
Ru Cl Ti C(5) 168.9(3) 1_555 1_555 1_555 1_555 yes
Ru S(1) Rh Ti -71.48(5) 1_555 1_555 1_555 1_555 yes
Ru S(1) Rh S(2) -39.65(6) 1_555 1_555 1_555 1_555 yes
Ru S(1) Rh C(16) -128.4(5) 1_555 1_555 1_555 1_555 yes
Ru S(1) Rh C(17) 55.0(8) 1_555 1_555 1_555 1_555 yes
Ru S(1) Rh C(20) 126.1(2) 1_555 1_555 1_555 1_555 yes
Ru S(1) Rh C(21) 163.4(2) 1_555 1_555 1_555 1_555 yes
Ru S(1) Ti Cl -48.44(6) 1_555 1_555 1_555 1_555 yes
Ru S(1) Ti S(2) 48.35(6) 1_555 1_555 1_555 1_555 yes
Ru S(1) Ti C(1) -172.7(6) 1_555 1_555 1_555 1_555 yes
Ru S(1) Ti C(2) 145.1(3) 1_555 1_555 1_555 1_555 yes
Ru S(1) Ti C(3) 161.0(2) 1_555 1_555 1_555 1_555 yes
Ru S(1) Ti C(4) -165.0(3) 1_555 1_555 1_555 1_555 yes
Ru S(1) Ti C(5) -143.5(3) 1_555 1_555 1_555 1_555 yes
Ru S(2) Rh Ti 71.16(5) 1_555 1_555 1_555 1_555 yes
Ru S(2) Rh S(1) 39.39(6) 1_555 1_555 1_555 1_555 yes
Ru S(2) Rh C(16) -163.7(2) 1_555 1_555 1_555 1_555 yes
Ru S(2) Rh C(17) -125.9(2) 1_555 1_555 1_555 1_555 yes
Ru S(2) Rh C(20) -60.3(8) 1_555 1_555 1_555 1_555 yes
Ru S(2) Rh C(21) 129.1(5) 1_555 1_555 1_555 1_555 yes
Ru S(2) Ti Cl 50.00(7) 1_555 1_555 1_555 1_555 yes
Ru S(2) Ti S(1) -48.07(6) 1_555 1_555 1_555 1_555 yes
Ru S(2) Ti C(1) 150.9(3) 1_555 1_555 1_555 1_555 yes
Ru S(2) Ti C(2) -177.7(3) 1_555 1_555 1_555 1_555 yes
Ru S(2) Ti C(3) -148.6(3) 1_555 1_555 1_555 1_555 yes
Ru S(2) Ti C(4) -152.1(5) 1_555 1_555 1_555 1_555 yes
Ru S(2) Ti C(5) 148.5(4) 1_555 1_555 1_555 1_555 yes
Ru C(6A) C(7A) C(8A) -63.7(5) 1_555 1_555 1_555 1_555 yes
Ru C(6A) C(7A) C(12A) 116.2(8) 1_555 1_555 1_555 1_555 yes
Ru C(6A) C(7A) C(6B) 118(1) 1_555 1_555 1_555 1_555 yes
Ru C(6A) C(7A) C(7B) -62(2) 1_555 1_555 1_555 1_555 yes
Ru C(6A) C(7A) C(8B) -65.1(4) 1_555 1_555 1_555 1_555 yes
Ru C(6A) C(7A) C(10B) -72(1) 1_555 1_555 1_555 1_555 yes
Ru C(6A) C(10A) C(9A) 62.5(4) 1_555 1_555 1_555 1_555 yes
Ru C(6A) C(10A) C(15A) -117.5(7) 1_555 1_555 1_555 1_555 yes
Ru C(6A) C(10A) C(9B) 69.1(9) 1_555 1_555 1_555 1_555 yes
Ru C(6A) C(10A) C(10B) -137(3) 1_555 1_555 1_555 1_555 yes
Ru C(6A) C(10A) C(14B) 84(3) 1_555 1_555 1_555 1_555 yes
Ru C(6A) C(11A) C(6B) -89.7(9) 1_555 1_555 1_555 1_555 yes
Ru C(6A) C(11A) C(10B) 98(1) 1_555 1_555 1_555 1_555 yes
Ru C(6A) C(11A) C(11B) -88.1(7) 1_555 1_555 1_555 1_555 yes
Ru C(6A) C(11A) C(15B) 95.3(7) 1_555 1_555 1_555 1_555 yes
Ru C(6A) C(6B) C(7A) -56(1) 1_555 1_555 1_555 1_555 yes
Ru C(6A) C(6B) C(11A) 122.0(6) 1_555 1_555 1_555 1_555 yes
Ru C(6A) C(6B) C(12A) -41(11) 1_555 1_555 1_555 1_555 yes
Ru C(6A) C(6B) C(7B) -56.7(9) 1_555 1_555 1_555 1_555 yes
Ru C(6A) C(6B) C(10B) -79(3) 1_555 1_555 1_555 1_555 yes
Ru C(6A) C(6B) C(11B) 120.0(9) 1_555 1_555 1_555 1_555 yes
Ru C(6A) C(9B) C(8A) 69.5(3) 1_555 1_555 1_555 1_555 yes
Ru C(6A) C(9B) C(9A) 59(1) 1_555 1_555 1_555 1_555 yes
Ru C(6A) C(9B) C(10A) -102.0(10) 1_555 1_555 1_555 1_555 yes
Ru C(6A) C(9B) C(8B) 70.0(5) 1_555 1_555 1_555 1_555 yes
Ru C(6A) C(9B) C(10B) -115(1) 1_555 1_555 1_555 1_555 yes
Ru C(6A) C(9B) C(14B) -107(1) 1_555 1_555 1_555 1_555 yes
Ru C(6A) C(10B) C(7A) 64(1) 1_555 1_555 1_555 1_555 yes
Ru C(6A) C(10B) C(10A) 40(2) 1_555 1_555 1_555 1_555 yes
Ru C(6A) C(10B) C(11A) -123.0(7) 1_555 1_555 1_555 1_555 yes
Ru C(6A) C(10B) C(6B) 79(3) 1_555 1_555 1_555 1_555 yes
Ru C(6A) C(10B) C(9B) 55(1) 1_555 1_555 1_555 1_555 yes
Ru C(6A) C(10B) C(15B) -119(1) 1_555 1_555 1_555 1_555 yes
Ru C(6A) C(15B) C(11A) -115.4(6) 1_555 1_555 1_555 1_555 yes
Ru C(6A) C(15B) C(15A) 58.7(7) 1_555 1_555 1_555 1_555 yes
Ru C(6A) C(15B) C(10B) 68(1) 1_555 1_555 1_555 1_555 yes
Ru C(7A) C(6A) C(10A) 63.7(5) 1_555 1_555 1_555 1_555 yes
Ru C(7A) C(6A) C(11A) -116.2(8) 1_555 1_555 1_555 1_555 yes
Ru C(7A) C(6A) C(6B) -118(1) 1_555 1_555 1_555 1_555 yes
Ru C(7A) C(6A) C(9B) 66.4(4) 1_555 1_555 1_555 1_555 yes
Ru C(7A) C(6A) C(10B) 72(1) 1_555 1_555 1_555 1_555 yes
Ru C(7A) C(6A) C(15B) 115(8) 1_555 1_555 1_555 1_555 yes
Ru C(7A) C(8A) C(9A) -62.3(5) 1_555 1_555 1_555 1_555 yes
Ru C(7A) C(8A) C(13A) 117.7(7) 1_555 1_555 1_555 1_555 yes
Ru C(7A) C(8A) C(7B) 117(1) 1_555 1_555 1_555 1_555 yes
Ru C(7A) C(8A) C(8B) -68(2) 1_555 1_555 1_555 1_555 yes
Ru C(7A) C(8A) C(9B) -65.1(4) 1_555 1_555 1_555 1_555 yes
Ru C(7A) C(8A) C(13B) 125(5) 1_555 1_555 1_555 1_555 yes
Ru C(7A) C(12A) C(6B) 89.5(9) 1_555 1_555 1_555 1_555 yes
Ru C(7A) C(12A) C(7B) -91(1) 1_555 1_555 1_555 1_555 yes
Ru C(7A) C(12A) C(11B) 87.9(6) 1_555 1_555 1_555 1_555 yes
Ru C(7A) C(12A) C(12B) -89.1(8) 1_555 1_555 1_555 1_555 yes
Ru C(7A) C(6B) C(6A) 56(1) 1_555 1_555 1_555 1_555 yes
Ru C(7A) C(6B) C(11A) 46(8) 1_555 1_555 1_555 1_555 yes
Ru C(7A) C(6B) C(12A) -122.2(6) 1_555 1_555 1_555 1_555 yes
Ru C(7A) C(6B) C(7B) -131(21) 1_555 1_555 1_555 1_555 yes
Ru C(7A) C(6B) C(10B) 59.9(7) 1_555 1_555 1_555 1_555 yes
Ru C(7A) C(6B) C(11B) -119(1) 1_555 1_555 1_555 1_555 yes
Ru C(7A) C(7B) C(8A) -58(1) 1_555 1_555 1_555 1_555 yes
Ru C(7A) C(7B) C(12A) 121.9(5) 1_555 1_555 1_555 1_555 yes
Ru C(7A) C(7B) C(6B) 131(21) 1_555 1_555 1_555 1_555 yes
Ru C(7A) C(7B) C(8B) -60.0(9) 1_555 1_555 1_555 1_555 yes
Ru C(7A) C(7B) C(12B) 119(1) 1_555 1_555 1_555 1_555 yes
Ru C(7A) C(8B) C(8A) 107(2) 1_555 1_555 1_555 1_555 yes
Ru C(7A) C(8B) C(9A) -63.4(8) 1_555 1_555 1_555 1_555 yes
Ru C(7A) C(8B) C(13A) 112.2(6) 1_555 1_555 1_555 1_555 yes
Ru C(7A) C(8B) C(7B) 112(1) 1_555 1_555 1_555 1_555 yes
Ru C(7A) C(8B) C(9B) -68.2(5) 1_555 1_555 1_555 1_555 yes
Ru C(7A) C(8B) C(13B) 111(1) 1_555 1_555 1_555 1_555 yes
Ru C(7A) C(10B) C(6A) -102(1) 1_555 1_555 1_555 1_555 yes
Ru C(7A) C(10B) C(10A) 64.1(8) 1_555 1_555 1_555 1_555 yes
Ru C(7A) C(10B) C(11A) -108.1(5) 1_555 1_555 1_555 1_555 yes
Ru C(7A) C(10B) C(6B) -109(1) 1_555 1_555 1_555 1_555 yes
Ru C(7A) C(10B) C(9B) 70.5(5) 1_555 1_555 1_555 1_555 yes
Ru C(7A) C(10B) C(15B) -109(1) 1_555 1_555 1_555 1_555 yes
Ru C(8A) C(7A) C(6A) 62.3(5) 1_555 1_555 1_555 1_555 yes
Ru C(8A) C(7A) C(12A) -117.7(8) 1_555 1_555 1_555 1_555 yes
Ru C(8A) C(7A) C(6B) 64(1) 1_555 1_555 1_555 1_555 yes
Ru C(8A) C(7A) C(7B) -117(1) 1_555 1_555 1_555 1_555 yes
Ru C(8A) C(7A) C(8B) 68(2) 1_555 1_555 1_555 1_555 yes
Ru C(8A) C(7A) C(10B) 64.5(4) 1_555 1_555 1_555 1_555 yes
Ru C(8A) C(9A) C(10A) -60.2(4) 1_555 1_555 1_555 1_555 yes
Ru C(8A) C(9A) C(14A) 119.8(7) 1_555 1_555 1_555 1_555 yes
Ru C(8A) C(9A) C(8B) 139(5) 1_555 1_555 1_555 1_555 yes
Ru C(8A) C(9A) C(9B) -67(1) 1_555 1_555 1_555 1_555 yes
Ru C(8A) C(9A) C(14B) -129(7) 1_555 1_555 1_555 1_555 yes
Ru C(8A) C(13A) C(8B) -97(1) 1_555 1_555 1_555 1_555 yes
Ru C(8A) C(13A) C(13B) -94.0(9) 1_555 1_555 1_555 1_555 yes
Ru C(8A) C(7B) C(7A) 57(1) 1_555 1_555 1_555 1_555 yes
Ru C(8A) C(7B) C(12A) -125(5) 1_555 1_555 1_555 1_555 yes
Ru C(8A) C(7B) C(6B) 57.9(8) 1_555 1_555 1_555 1_555 yes
Ru C(8A) C(7B) C(8B) 65(3) 1_555 1_555 1_555 1_555 yes
Ru C(8A) C(7B) C(12B) -120.8(9) 1_555 1_555 1_555 1_555 yes
Ru C(8A) C(8B) C(7A) -60(1) 1_555 1_555 1_555 1_555 yes
Ru C(8A) C(8B) C(9A) -38(4) 1_555 1_555 1_555 1_555 yes
Ru C(8A) C(8B) C(13A) 124.6(9) 1_555 1_555 1_555 1_555 yes
Ru C(8A) C(8B) C(7B) -64(2) 1_555 1_555 1_555 1_555 yes
Ru C(8A) C(8B) C(9B) -54(1) 1_555 1_555 1_555 1_555 yes
Ru C(8A) C(8B) C(13B) 121.5(9) 1_555 1_555 1_555 1_555 yes
Ru C(8A) C(9B) C(6A) -66.6(3) 1_555 1_555 1_555 1_555 yes
Ru C(8A) C(9B) C(9A) 104(1) 1_555 1_555 1_555 1_555 yes
Ru C(8A) C(9B) C(10A) -58(1) 1_555 1_555 1_555 1_555 yes
Ru C(8A) C(9B) C(8B) 116(2) 1_555 1_555 1_555 1_555 yes
Ru C(8A) C(9B) C(10B) -67.9(6) 1_555 1_555 1_555 1_555 yes
Ru C(8A) C(9B) C(14B) 111(1) 1_555 1_555 1_555 1_555 yes
Ru C(8A) C(13B) C(13A) 113.7(8) 1_555 1_555 1_555 1_555 yes
Ru C(8A) C(13B) C(8B) -70(1) 1_555 1_555 1_555 1_555 yes
Ru C(9A) C(8A) C(7A) 60.2(5) 1_555 1_555 1_555 1_555 yes
Ru C(9A) C(8A) C(13A) -119.8(7) 1_555 1_555 1_555 1_555 yes
Ru C(9A) C(8A) C(7B) 59.9(10) 1_555 1_555 1_555 1_555 yes
Ru C(9A) C(8A) C(8B) -139(5) 1_555 1_555 1_555 1_555 yes
Ru C(9A) C(8A) C(9B) 67(1) 1_555 1_555 1_555 1_555 yes
Ru C(9A) C(8A) C(13B) -121.0(6) 1_555 1_555 1_555 1_555 yes
Ru C(9A) C(10A) C(6A) -60.3(5) 1_555 1_555 1_555 1_555 yes
Ru C(9A) C(10A) C(15A) 119.7(7) 1_555 1_555 1_555 1_555 yes
Ru C(9A) C(10A) C(9B) -133(6) 1_555 1_555 1_555 1_555 yes
Ru C(9A) C(10A) C(10B) -65.4(9) 1_555 1_555 1_555 1_555 yes
Ru C(9A) C(10A) C(14B) 124.9(6) 1_555 1_555 1_555 1_555 yes
Ru C(9A) C(14A) C(14B) -95.8(8) 1_555 1_555 1_555 1_555 yes
Ru C(9A) C(8B) C(7A) 56.4(6) 1_555 1_555 1_555 1_555 yes
Ru C(9A) C(8B) C(8A) 39(5) 1_555 1_555 1_555 1_555 yes
Ru C(9A) C(8B) C(13A) -116(1) 1_555 1_555 1_555 1_555 yes
Ru C(9A) C(8B) C(7B) 54(1) 1_555 1_555 1_555 1_555 yes
Ru C(9A) C(8B) C(9B) 67(1) 1_555 1_555 1_555 1_555 yes
Ru C(9A) C(8B) C(13B) -120.7(8) 1_555 1_555 1_555 1_555 yes
Ru C(9A) C(9B) C(6A) -51(1) 1_555 1_555 1_555 1_555 yes
Ru C(9A) C(9B) C(8A) -64.1(6) 1_555 1_555 1_555 1_555 yes
Ru C(9A) C(9B) C(10A) 44(6) 1_555 1_555 1_555 1_555 yes
Ru C(9A) C(9B) C(8B) -67.2(9) 1_555 1_555 1_555 1_555 yes
Ru C(9A) C(9B) C(10B) -48(2) 1_555 1_555 1_555 1_555 yes
Ru C(9A) C(9B) C(14B) 120.7(7) 1_555 1_555 1_555 1_555 yes
Ru C(9A) C(14B) C(10A) -56.9(5) 1_555 1_555 1_555 1_555 yes
Ru C(9A) C(14B) C(14A) 118.0(6) 1_555 1_555 1_555 1_555 yes
Ru C(9A) C(14B) C(15A) -53.2(8) 1_555 1_555 1_555 1_555 yes
Ru C(9A) C(14B) C(9B) -64(1) 1_555 1_555 1_555 1_555 yes
Ru C(10A) C(6A) C(7A) -62.5(5) 1_555 1_555 1_555 1_555 yes
Ru C(10A) C(6A) C(11A) 117.5(8) 1_555 1_555 1_555 1_555 yes
Ru C(10A) C(6A) C(6B) -64(1) 1_555 1_555 1_555 1_555 yes
Ru C(10A) C(6A) C(9B) -69.1(9) 1_555 1_555 1_555 1_555 yes
Ru C(10A) C(6A) C(10B) 137(3) 1_555 1_555 1_555 1_555 yes
Ru C(10A) C(6A) C(15B) 121.0(5) 1_555 1_555 1_555 1_555 yes
Ru C(10A) C(9A) C(8A) 60.3(5) 1_555 1_555 1_555 1_555 yes
Ru C(10A) C(9A) C(14A) -119.7(7) 1_555 1_555 1_555 1_555 yes
Ru C(10A) C(9A) C(8B) 62.6(8) 1_555 1_555 1_555 1_555 yes
Ru C(10A) C(9A) C(9B) 133(6) 1_555 1_555 1_555 1_555 yes
Ru C(10A) C(9A) C(14B) -124.9(6) 1_555 1_555 1_555 1_555 yes
Ru C(10A) C(15A) C(14B) 97.4(7) 1_555 1_555 1_555 1_555 yes
Ru C(10A) C(15A) C(15B) -91.3(7) 1_555 1_555 1_555 1_555 yes
Ru C(10A) C(9B) C(6A) 63.5(6) 1_555 1_555 1_555 1_555 yes
Ru C(10A) C(9B) C(8A) 52(1) 1_555 1_555 1_555 1_555 yes
Ru C(10A) C(9B) C(9A) -44(6) 1_555 1_555 1_555 1_555 yes
Ru C(10A) C(9B) C(8B) 50(1) 1_555 1_555 1_555 1_555 yes
Ru C(10A) C(9B) C(10B) 70(1) 1_555 1_555 1_555 1_555 yes
Ru C(10A) C(9B) C(14B) -120.1(7) 1_555 1_555 1_555 1_555 yes
Ru C(10A) C(10B) C(6A) -39(2) 1_555 1_555 1_555 1_555 yes
Ru C(10A) C(10B) C(7A) -55.6(6) 1_555 1_555 1_555 1_555 yes
Ru C(10A) C(10B) C(11A) 105(2) 1_555 1_555 1_555 1_555 yes
Ru C(10A) C(10B) C(6B) -51(1) 1_555 1_555 1_555 1_555 yes
Ru C(10A) C(10B) C(9B) -69(1) 1_555 1_555 1_555 1_555 yes
Ru C(10A) C(10B) C(15B) 121.2(7) 1_555 1_555 1_555 1_555 yes
Ru C(10A) C(14B) C(9A) 55.9(5) 1_555 1_555 1_555 1_555 yes
Ru C(10A) C(14B) C(14A) 51.3(10) 1_555 1_555 1_555 1_555 yes
Ru C(10A) C(14B) C(15A) -119.5(5) 1_555 1_555 1_555 1_555 yes
Ru C(10A) C(14B) C(9B) 63.2(10) 1_555 1_555 1_555 1_555 yes
Ru C(6B) C(6A) C(7A) 56(1) 1_555 1_555 1_555 1_555 yes
Ru C(6B) C(6A) C(10A) 59(1) 1_555 1_555 1_555 1_555 yes
Ru C(6B) C(6A) C(11A) -122.0(6) 1_555 1_555 1_555 1_555 yes
Ru C(6B) C(6A) C(9B) 61.6(6) 1_555 1_555 1_555 1_555 yes
Ru C(6B) C(6A) C(10B) 79(3) 1_555 1_555 1_555 1_555 yes
Ru C(6B) C(6A) C(15B) -130(1) 1_555 1_555 1_555 1_555 yes
Ru C(6B) C(7A) C(6A) -56(1) 1_555 1_555 1_555 1_555 yes
Ru C(6B) C(7A) C(8A) -59(1) 1_555 1_555 1_555 1_555 yes
Ru C(6B) C(7A) C(12A) 122.2(6) 1_555 1_555 1_555 1_555 yes
Ru C(6B) C(7A) C(7B) 131(21) 1_555 1_555 1_555 1_555 yes
Ru C(6B) C(7A) C(8B) -60.5(9) 1_555 1_555 1_555 1_555 yes
Ru C(6B) C(7A) C(10B) -59.9(7) 1_555 1_555 1_555 1_555 yes
Ru C(6B) C(11A) C(6A) 55.4(7) 1_555 1_555 1_555 1_555 yes
Ru C(6B) C(11A) C(10B) 58.9(5) 1_555 1_555 1_555 1_555 yes
Ru C(6B) C(11A) C(11B) -122.6(8) 1_555 1_555 1_555 1_555 yes
Ru C(6B) C(11A) C(15B) 60.1(8) 1_555 1_555 1_555 1_555 yes
Ru C(6B) C(12A) C(7A) -56.0(7) 1_555 1_555 1_555 1_555 yes
Ru C(6B) C(12A) C(7B) -56.4(5) 1_555 1_555 1_555 1_555 yes
Ru C(6B) C(12A) C(11B) 121.9(7) 1_555 1_555 1_555 1_555 yes
Ru C(6B) C(12A) C(12B) -54.5(9) 1_555 1_555 1_555 1_555 yes
Ru C(6B) C(7B) C(7A) -48(21) 1_555 1_555 1_555 1_555 yes
Ru C(6B) C(7B) C(8A) -58.1(8) 1_555 1_555 1_555 1_555 yes
Ru C(6B) C(7B) C(12A) 122.4(5) 1_555 1_555 1_555 1_555 yes
Ru C(6B) C(7B) C(8B) -59.5(6) 1_555 1_555 1_555 1_555 yes
Ru C(6B) C(7B) C(12B) 120.5(10) 1_555 1_555 1_555 1_555 yes
Ru C(6B) C(10B) C(6A) -97(3) 1_555 1_555 1_555 1_555 yes
Ru C(6B) C(10B) C(7A) 61.0(9) 1_555 1_555 1_555 1_555 yes
Ru C(6B) C(10B) C(10A) 52(1) 1_555 1_555 1_555 1_555 yes
Ru C(6B) C(10B) C(11A) -117.0(5) 1_555 1_555 1_555 1_555 yes
Ru C(6B) C(10B) C(9B) 61.4(6) 1_555 1_555 1_555 1_555 yes
Ru C(6B) C(10B) C(15B) -118(1) 1_555 1_555 1_555 1_555 yes
Ru C(6B) C(11B) C(11A) 86.2(7) 1_555 1_555 1_555 1_555 yes
Ru C(6B) C(11B) C(12A) -93.9(6) 1_555 1_555 1_555 1_555 yes
Ru C(7B) C(7A) C(6A) 57(2) 1_555 1_555 1_555 1_555 yes
Ru C(7B) C(7A) C(8A) 58(1) 1_555 1_555 1_555 1_555 yes
Ru C(7B) C(7A) C(12A) -121.9(5) 1_555 1_555 1_555 1_555 yes
Ru C(7B) C(7A) C(6B) -131(21) 1_555 1_555 1_555 1_555 yes
Ru C(7B) C(7A) C(8B) 60.0(9) 1_555 1_555 1_555 1_555 yes
Ru C(7B) C(7A) C(10B) 60(1) 1_555 1_555 1_555 1_555 yes
Ru C(7B) C(8A) C(7A) -57(1) 1_555 1_555 1_555 1_555 yes
Ru C(7B) C(8A) C(9A) -56.7(8) 1_555 1_555 1_555 1_555 yes
Ru C(7B) C(8A) C(13A) 123.0(6) 1_555 1_555 1_555 1_555 yes
Ru C(7B) C(8A) C(8B) -65(3) 1_555 1_555 1_555 1_555 yes
Ru C(7B) C(8A) C(9B) -59.8(5) 1_555 1_555 1_555 1_555 yes
Ru C(7B) C(8A) C(13B) 125(1) 1_555 1_555 1_555 1_555 yes
Ru C(7B) C(12A) C(7A) 60.4(10) 1_555 1_555 1_555 1_555 yes
Ru C(7B) C(12A) C(6B) 60.8(5) 1_555 1_555 1_555 1_555 yes
Ru C(7B) C(12A) C(11B) 59.4(7) 1_555 1_555 1_555 1_555 yes
Ru C(7B) C(12A) C(12B) -117.3(8) 1_555 1_555 1_555 1_555 yes
Ru C(7B) C(6B) C(6A) 55.9(10) 1_555 1_555 1_555 1_555 yes
Ru C(7B) C(6B) C(7A) 48(21) 1_555 1_555 1_555 1_555 yes
Ru C(7B) C(6B) C(11A) 45(7) 1_555 1_555 1_555 1_555 yes
Ru C(7B) C(6B) C(12A) -122.4(5) 1_555 1_555 1_555 1_555 yes
Ru C(7B) C(6B) C(10B) 59.5(6) 1_555 1_555 1_555 1_555 yes
Ru C(7B) C(6B) C(11B) -120.5(10) 1_555 1_555 1_555 1_555 yes
Ru C(7B) C(8B) C(7A) -61(1) 1_555 1_555 1_555 1_555 yes
Ru C(7B) C(8B) C(8A) 110(3) 1_555 1_555 1_555 1_555 yes
Ru C(7B) C(8B) C(9A) -55(1) 1_555 1_555 1_555 1_555 yes
Ru C(7B) C(8B) C(13A) 118.8(5) 1_555 1_555 1_555 1_555 yes
Ru C(7B) C(8B) C(9B) -61.6(6) 1_555 1_555 1_555 1_555 yes
Ru C(7B) C(8B) C(13B) 118(1) 1_555 1_555 1_555 1_555 yes
Ru C(7B) C(12B) C(12A) 94.6(8) 1_555 1_555 1_555 1_555 yes
Ru C(8B) C(7A) C(6A) 66.4(4) 1_555 1_555 1_555 1_555 yes
Ru C(8B) C(7A) C(8A) -107(2) 1_555 1_555 1_555 1_555 yes
Ru C(8B) C(7A) C(12A) -115.1(10) 1_555 1_555 1_555 1_555 yes
Ru C(8B) C(7A) C(6B) 68(1) 1_555 1_555 1_555 1_555 yes
Ru C(8B) C(7A) C(7B) -112(1) 1_555 1_555 1_555 1_555 yes
Ru C(8B) C(7A) C(10B) 68.3(4) 1_555 1_555 1_555 1_555 yes
Ru C(8B) C(8A) C(7A) 60(1) 1_555 1_555 1_555 1_555 yes
Ru C(8B) C(8A) C(9A) 38(4) 1_555 1_555 1_555 1_555 yes
Ru C(8B) C(8A) C(13A) -124.6(9) 1_555 1_555 1_555 1_555 yes
Ru C(8B) C(8A) C(7B) 64(2) 1_555 1_555 1_555 1_555 yes
Ru C(8B) C(8A) C(9B) 54(1) 1_555 1_555 1_555 1_555 yes
Ru C(8B) C(8A) C(13B) -121.5(9) 1_555 1_555 1_555 1_555 yes
Ru C(8B) C(9A) C(8A) -39(5) 1_555 1_555 1_555 1_555 yes
Ru C(8B) C(9A) C(10A) -59.7(6) 1_555 1_555 1_555 1_555 yes
Ru C(8B) C(9A) C(14A) 122.4(7) 1_555 1_555 1_555 1_555 yes
Ru C(8B) C(9A) C(9B) -67(1) 1_555 1_555 1_555 1_555 yes
Ru C(8B) C(9A) C(14B) 179(5) 1_555 1_555 1_555 1_555 yes
Ru C(8B) C(13A) C(8A) 64(1) 1_555 1_555 1_555 1_555 yes
Ru C(8B) C(13A) C(13B) -111.2(9) 1_555 1_555 1_555 1_555 yes
Ru C(8B) C(7B) C(7A) 61(1) 1_555 1_555 1_555 1_555 yes
Ru C(8B) C(7B) C(8A) -110(3) 1_555 1_555 1_555 1_555 yes
Ru C(8B) C(7B) C(12A) 164(17) 1_555 1_555 1_555 1_555 yes
Ru C(8B) C(7B) C(6B) 61.6(6) 1_555 1_555 1_555 1_555 yes
Ru C(8B) C(7B) C(12B) -118.4(10) 1_555 1_555 1_555 1_555 yes
Ru C(8B) C(9B) C(6A) -63.3(4) 1_555 1_555 1_555 1_555 yes
Ru C(8B) C(9B) C(8A) -60(2) 1_555 1_555 1_555 1_555 yes
Ru C(8B) C(9B) C(9A) 105(1) 1_555 1_555 1_555 1_555 yes
Ru C(8B) C(9B) C(10A) -53(1) 1_555 1_555 1_555 1_555 yes
Ru C(8B) C(9B) C(10B) -64.9(7) 1_555 1_555 1_555 1_555 yes
Ru C(8B) C(9B) C(14B) 115(1) 1_555 1_555 1_555 1_555 yes
Ru C(8B) C(13B) C(8A) 90(1) 1_555 1_555 1_555 1_555 yes
Ru C(8B) C(13B) C(13A) 94.1(9) 1_555 1_555 1_555 1_555 yes
Ru C(9B) C(6A) C(7A) -71.7(4) 1_555 1_555 1_555 1_555 yes
Ru C(9B) C(6A) C(10A) 102.0(10) 1_555 1_555 1_555 1_555 yes
Ru C(9B) C(6A) C(11A) 112(1) 1_555 1_555 1_555 1_555 yes
Ru C(9B) C(6A) C(6B) -74.4(9) 1_555 1_555 1_555 1_555 yes
Ru C(9B) C(6A) C(10B) 115(1) 1_555 1_555 1_555 1_555 yes
Ru C(9B) C(6A) C(15B) 111.5(5) 1_555 1_555 1_555 1_555 yes
Ru C(9B) C(8A) C(7A) 68.7(4) 1_555 1_555 1_555 1_555 yes
Ru C(9B) C(8A) C(9A) -104(1) 1_555 1_555 1_555 1_555 yes
Ru C(9B) C(8A) C(13A) -115(1) 1_555 1_555 1_555 1_555 yes
Ru C(9B) C(8A) C(7B) 69.6(7) 1_555 1_555 1_555 1_555 yes
Ru C(9B) C(8A) C(8B) -116(2) 1_555 1_555 1_555 1_555 yes
Ru C(9B) C(8A) C(13B) -112.9(6) 1_555 1_555 1_555 1_555 yes
Ru C(9B) C(9A) C(8A) 64.1(6) 1_555 1_555 1_555 1_555 yes
Ru C(9B) C(9A) C(10A) -44(6) 1_555 1_555 1_555 1_555 yes
Ru C(9B) C(9A) C(14A) -123(1) 1_555 1_555 1_555 1_555 yes
Ru C(9B) C(9A) C(8B) 67.2(9) 1_555 1_555 1_555 1_555 yes
Ru C(9B) C(9A) C(14B) -120.7(7) 1_555 1_555 1_555 1_555 yes
Ru C(9B) C(10A) C(6A) -63.5(6) 1_555 1_555 1_555 1_555 yes
Ru C(9B) C(10A) C(9A) 44(6) 1_555 1_555 1_555 1_555 yes
Ru C(9B) C(10A) C(15A) 123.2(10) 1_555 1_555 1_555 1_555 yes
Ru C(9B) C(10A) C(10B) -70(1) 1_555 1_555 1_555 1_555 yes
Ru C(9B) C(10A) C(14B) 120.1(7) 1_555 1_555 1_555 1_555 yes
Ru C(9B) C(8B) C(7A) 64.7(4) 1_555 1_555 1_555 1_555 yes
Ru C(9B) C(8B) C(8A) 60(2) 1_555 1_555 1_555 1_555 yes
Ru C(9B) C(8B) C(9A) -105(1) 1_555 1_555 1_555 1_555 yes
Ru C(9B) C(8B) C(13A) -117(5) 1_555 1_555 1_555 1_555 yes
Ru C(9B) C(8B) C(7B) 64.9(7) 1_555 1_555 1_555 1_555 yes
Ru C(9B) C(8B) C(13B) -115(1) 1_555 1_555 1_555 1_555 yes
Ru C(9B) C(10B) C(6A) -59(1) 1_555 1_555 1_555 1_555 yes
Ru C(9B) C(10B) C(7A) -64.6(3) 1_555 1_555 1_555 1_555 yes
Ru C(9B) C(10B) C(10A) 102(1) 1_555 1_555 1_555 1_555 yes
Ru C(9B) C(10B) C(11A) -44(11) 1_555 1_555 1_555 1_555 yes
Ru C(9B) C(10B) C(6B) -64.8(6) 1_555 1_555 1_555 1_555 yes
Ru C(9B) C(10B) C(15B) 115(1) 1_555 1_555 1_555 1_555 yes
Ru C(9B) C(14B) C(9A) 83(1) 1_555 1_555 1_555 1_555 yes
Ru C(9B) C(14B) C(10A) -83.1(10) 1_555 1_555 1_555 1_555 yes
Ru C(9B) C(14B) C(14A) 85.5(8) 1_555 1_555 1_555 1_555 yes
Ru C(9B) C(14B) C(15A) -85.3(6) 1_555 1_555 1_555 1_555 yes
Ru C(10B) C(6A) C(7A) -64(1) 1_555 1_555 1_555 1_555 yes
Ru C(10B) C(6A) C(10A) -40(2) 1_555 1_555 1_555 1_555 yes
Ru C(10B) C(6A) C(11A) 123.0(7) 1_555 1_555 1_555 1_555 yes
Ru C(10B) C(6A) C(6B) -79(3) 1_555 1_555 1_555 1_555 yes
Ru C(10B) C(6A) C(9B) -55(1) 1_555 1_555 1_555 1_555 yes
Ru C(10B) C(6A) C(15B) 119(1) 1_555 1_555 1_555 1_555 yes
Ru C(10B) C(7A) C(6A) 102(1) 1_555 1_555 1_555 1_555 yes
Ru C(10B) C(7A) C(8A) -69.7(4) 1_555 1_555 1_555 1_555 yes
Ru C(10B) C(7A) C(12A) 113(1) 1_555 1_555 1_555 1_555 yes
Ru C(10B) C(7A) C(6B) 109(1) 1_555 1_555 1_555 1_555 yes
Ru C(10B) C(7A) C(7B) -71(1) 1_555 1_555 1_555 1_555 yes
Ru C(10B) C(7A) C(8B) -70.6(4) 1_555 1_555 1_555 1_555 yes
Ru C(10B) C(10A) C(6A) 39(2) 1_555 1_555 1_555 1_555 yes
Ru C(10B) C(10A) C(9A) 62.1(7) 1_555 1_555 1_555 1_555 yes
Ru C(10B) C(10A) C(15A) -122.4(7) 1_555 1_555 1_555 1_555 yes
Ru C(10B) C(10A) C(9B) 69(1) 1_555 1_555 1_555 1_555 yes
Ru C(10B) C(10A) C(14B) 154(4) 1_555 1_555 1_555 1_555 yes
Ru C(10B) C(11A) C(6A) -58(1) 1_555 1_555 1_555 1_555 yes
Ru C(10B) C(11A) C(6B) -64.3(5) 1_555 1_555 1_555 1_555 yes
Ru C(10B) C(11A) C(11B) -65.5(7) 1_555 1_555 1_555 1_555 yes
Ru C(10B) C(11A) C(15B) 117.3(8) 1_555 1_555 1_555 1_555 yes
Ru C(10B) C(6B) C(6A) 97(3) 1_555 1_555 1_555 1_555 yes
Ru C(10B) C(6B) C(7A) -61.0(9) 1_555 1_555 1_555 1_555 yes
Ru C(10B) C(6B) C(11A) 117.0(5) 1_555 1_555 1_555 1_555 yes
Ru C(10B) C(6B) C(12A) -68(3) 1_555 1_555 1_555 1_555 yes
Ru C(10B) C(6B) C(7B) -61.4(6) 1_555 1_555 1_555 1_555 yes
Ru C(10B) C(6B) C(11B) 118.6(10) 1_555 1_555 1_555 1_555 yes
Ru C(10B) C(9B) C(6A) 59(1) 1_555 1_555 1_555 1_555 yes
Ru C(10B) C(9B) C(8A) 64.0(4) 1_555 1_555 1_555 1_555 yes
Ru C(10B) C(9B) C(9A) 51(2) 1_555 1_555 1_555 1_555 yes
Ru C(10B) C(9B) C(10A) -102(1) 1_555 1_555 1_555 1_555 yes
Ru C(10B) C(9B) C(8B) 64.8(7) 1_555 1_555 1_555 1_555 yes
Ru C(10B) C(9B) C(14B) -115(1) 1_555 1_555 1_555 1_555 yes
Ru C(10B) C(15B) C(6A) -88(1) 1_555 1_555 1_555 1_555 yes
Ru C(10B) C(15B) C(11A) -91.9(8) 1_555 1_555 1_555 1_555 yes
Ru C(10B) C(15B) C(15A) 81.4(7) 1_555 1_555 1_555 1_555 yes
Ti Rh C(16) C(17) 136.4(4) 1_555 1_555 1_555 1_555 yes
Ti Rh C(16) C(23) -103.9(6) 1_555 1_555 1_555 1_555 yes
Ti Rh C(17) C(16) -68.2(5) 1_555 1_555 1_555 1_555 yes
Ti Rh C(17) C(18) 172.3(4) 1_555 1_555 1_555 1_555 yes
Ti Rh C(20) C(19) -175.9(5) 1_555 1_555 1_555 1_555 yes
Ti Rh C(20) C(21) 66.3(6) 1_555 1_555 1_555 1_555 yes
Ti Rh C(21) C(20) -138.0(4) 1_555 1_555 1_555 1_555 yes
Ti Rh C(21) C(22) 100.4(6) 1_555 1_555 1_555 1_555 yes
Ti Ru C(6A) C(7A) -132.9(3) 1_555 1_555 1_555 1_555 yes
Ti Ru C(6A) C(10A) 110.4(3) 1_555 1_555 1_555 1_555 yes
Ti Ru C(6A) C(11A) -11.8(7) 1_555 1_555 1_555 1_555 yes
Ti Ru C(6A) C(6B) -105.2(6) 1_555 1_555 1_555 1_555 yes
Ti Ru C(6A) C(9B) 135.1(3) 1_555 1_555 1_555 1_555 yes
Ti Ru C(6A) C(10B) 96.7(10) 1_555 1_555 1_555 1_555 yes
Ti Ru C(6A) C(15B) 51.2(6) 1_555 1_555 1_555 1_555 yes
Ti Ru C(7A) C(6A) 116.7(4) 1_555 1_555 1_555 1_555 yes
Ti Ru C(7A) C(8A) -126.5(4) 1_555 1_555 1_555 1_555 yes
Ti Ru C(7A) C(12A) -4.3(7) 1_555 1_555 1_555 1_555 yes
Ti Ru C(7A) C(6B) 87.4(8) 1_555 1_555 1_555 1_555 yes
Ti Ru C(7A) C(7B) -89(1) 1_555 1_555 1_555 1_555 yes
Ti Ru C(7A) C(8B) -138.3(4) 1_555 1_555 1_555 1_555 yes
Ti Ru C(7A) C(10B) 131.9(4) 1_555 1_555 1_555 1_555 yes
Ti Ru C(8A) C(7A) 131.0(3) 1_555 1_555 1_555 1_555 yes
Ti Ru C(8A) C(9A) -111.0(3) 1_555 1_555 1_555 1_555 yes
Ti Ru C(8A) C(13A) 11.0(7) 1_555 1_555 1_555 1_555 yes
Ti Ru C(8A) C(7B) 110.9(5) 1_555 1_555 1_555 1_555 yes
Ti Ru C(8A) C(8B) -100(1) 1_555 1_555 1_555 1_555 yes
Ti Ru C(8A) C(9B) -133.4(4) 1_555 1_555 1_555 1_555 yes
Ti Ru C(8A) C(13B) -41.4(7) 1_555 1_555 1_555 1_555 yes
Ti Ru C(9A) C(8A) 129.7(3) 1_555 1_555 1_555 1_555 yes
Ti Ru C(9A) C(10A) -111.7(3) 1_555 1_555 1_555 1_555 yes
Ti Ru C(9A) C(14A) 8.9(6) 1_555 1_555 1_555 1_555 yes
Ti Ru C(9A) C(8B) 125.3(5) 1_555 1_555 1_555 1_555 yes
Ti Ru C(9A) C(9B) -117.3(8) 1_555 1_555 1_555 1_555 yes
Ti Ru C(9A) C(14B) -54.7(6) 1_555 1_555 1_555 1_555 yes
Ti Ru C(10A) C(6A) -123.4(3) 1_555 1_555 1_555 1_555 yes
Ti Ru C(10A) C(9A) 118.8(3) 1_555 1_555 1_555 1_555 yes
Ti Ru C(10A) C(15A) -3.3(6) 1_555 1_555 1_555 1_555 yes
Ti Ru C(10A) C(9B) 123.6(7) 1_555 1_555 1_555 1_555 yes
Ti Ru C(10A) C(10B) -114.5(6) 1_555 1_555 1_555 1_555 yes
Ti Ru C(10A) C(14B) 69.7(5) 1_555 1_555 1_555 1_555 yes
Ti Ru C(6B) C(6A) 107.5(7) 1_555 1_555 1_555 1_555 yes
Ti Ru C(6B) C(7A) -126.0(7) 1_555 1_555 1_555 1_555 yes
Ti Ru C(6B) C(11A) 59.8(6) 1_555 1_555 1_555 1_555 yes
Ti Ru C(6B) C(12A) -76.1(5) 1_555 1_555 1_555 1_555 yes
Ti Ru C(6B) C(7B) -124.5(4) 1_555 1_555 1_555 1_555 yes
Ti Ru C(6B) C(10B) 117.0(5) 1_555 1_555 1_555 1_555 yes
Ti Ru C(6B) C(11B) -2.9(8) 1_555 1_555 1_555 1_555 yes
Ti Ru C(7B) C(7A) 116.9(9) 1_555 1_555 1_555 1_555 yes
Ti Ru C(7B) C(8A) -117.4(5) 1_555 1_555 1_555 1_555 yes
Ti Ru C(7B) C(12A) 53.9(6) 1_555 1_555 1_555 1_555 yes
Ti Ru C(7B) C(6B) 114.9(5) 1_555 1_555 1_555 1_555 yes
Ti Ru C(7B) C(8B) -126.7(4) 1_555 1_555 1_555 1_555 yes
Ti Ru C(7B) C(12B) -6.9(9) 1_555 1_555 1_555 1_555 yes
Ti Ru C(8B) C(7A) 141.2(3) 1_555 1_555 1_555 1_555 yes
Ti Ru C(8B) C(8A) 98(1) 1_555 1_555 1_555 1_555 yes
Ti Ru C(8B) C(9A) -95.7(6) 1_555 1_555 1_555 1_555 yes
Ti Ru C(8B) C(13A) 49.3(8) 1_555 1_555 1_555 1_555 yes
Ti Ru C(8B) C(7B) 121.9(4) 1_555 1_555 1_555 1_555 yes
Ti Ru C(8B) C(9B) -121.4(5) 1_555 1_555 1_555 1_555 yes
Ti Ru C(8B) C(13B) -1(1) 1_555 1_555 1_555 1_555 yes
Ti Ru C(9B) C(6A) -131.5(3) 1_555 1_555 1_555 1_555 yes
Ti Ru C(9B) C(8A) 137.6(3) 1_555 1_555 1_555 1_555 yes
Ti Ru C(9B) C(9A) 87.5(8) 1_555 1_555 1_555 1_555 yes
Ti Ru C(9B) C(10A) -82.6(8) 1_555 1_555 1_555 1_555 yes
Ti Ru C(9B) C(8B) 128.2(4) 1_555 1_555 1_555 1_555 yes
Ti Ru C(9B) C(10B) -116.1(5) 1_555 1_555 1_555 1_555 yes
Ti Ru C(9B) C(14B) 6.1(9) 1_555 1_555 1_555 1_555 yes
Ti Ru C(10B) C(6A) -105.0(9) 1_555 1_555 1_555 1_555 yes
Ti Ru C(10B) C(7A) -143.6(3) 1_555 1_555 1_555 1_555 yes
Ti Ru C(10B) C(10A) 96.3(6) 1_555 1_555 1_555 1_555 yes
Ti Ru C(10B) C(11A) -58.5(6) 1_555 1_555 1_555 1_555 yes
Ti Ru C(10B) C(6B) -118.7(4) 1_555 1_555 1_555 1_555 yes
Ti Ru C(10B) C(9B) 124.6(4) 1_555 1_555 1_555 1_555 yes
Ti Ru C(10B) C(15B) 4.4(9) 1_555 1_555 1_555 1_555 yes
Ti Cl Ru S(1) -42.26(6) 1_555 1_555 1_555 1_555 yes
Ti Cl Ru S(2) 43.72(6) 1_555 1_555 1_555 1_555 yes
Ti Cl Ru C(6A) 159.8(2) 1_555 1_555 1_555 1_555 yes
Ti Cl Ru C(7A) 144.1(3) 1_555 1_555 1_555 1_555 yes
Ti Cl Ru C(8A) -157.4(3) 1_555 1_555 1_555 1_555 yes
Ti Cl Ru C(9A) -136.5(2) 1_555 1_555 1_555 1_555 yes
Ti Cl Ru C(10A) -162.5(2) 1_555 1_555 1_555 1_555 yes
Ti Cl Ru C(6B) 142.7(2) 1_555 1_555 1_555 1_555 yes
Ti Cl Ru C(7B) 144.4(4) 1_555 1_555 1_555 1_555 yes
Ti Cl Ru C(8B) -144.9(3) 1_555 1_555 1_555 1_555 yes
Ti Cl Ru C(9B) -150.8(2) 1_555 1_555 1_555 1_555 yes
Ti Cl Ru C(10B) 174.0(2) 1_555 1_555 1_555 1_555 yes
Ti S(1) Rh S(2) 31.83(7) 1_555 1_555 1_555 1_555 yes
Ti S(1) Rh C(16) -56.9(5) 1_555 1_555 1_555 1_555 yes
Ti S(1) Rh C(17) 126.5(8) 1_555 1_555 1_555 1_555 yes
Ti S(1) Rh C(20) -162.4(2) 1_555 1_555 1_555 1_555 yes
Ti S(1) Rh C(21) -125.2(2) 1_555 1_555 1_555 1_555 yes
Ti S(1) Ru Cl 42.50(6) 1_555 1_555 1_555 1_555 yes
Ti S(1) Ru S(2) -44.22(5) 1_555 1_555 1_555 1_555 yes
Ti S(1) Ru C(6A) 148.0(4) 1_555 1_555 1_555 1_555 yes
Ti S(1) Ru C(7A) -144.4(3) 1_555 1_555 1_555 1_555 yes
Ti S(1) Ru C(8A) -161.7(2) 1_555 1_555 1_555 1_555 yes
Ti S(1) Ru C(9A) 161.3(1) 1_555 1_555 1_555 1_555 yes
Ti S(1) Ru C(10A) 132.4(2) 1_555 1_555 1_555 1_555 yes
Ti S(1) Ru C(6B) -150.1(6) 1_555 1_555 1_555 1_555 yes
Ti S(1) Ru C(7B) -141.6(2) 1_555 1_555 1_555 1_555 yes
Ti S(1) Ru C(8B) -172.0(2) 1_555 1_555 1_555 1_555 yes
Ti S(1) Ru C(9B) 150.1(2) 1_555 1_555 1_555 1_555 yes
Ti S(1) Ru C(10B) 132.9(3) 1_555 1_555 1_555 1_555 yes
Ti S(2) Rh S(1) -31.77(7) 1_555 1_555 1_555 1_555 yes
Ti S(2) Rh C(16) 125.1(2) 1_555 1_555 1_555 1_555 yes
Ti S(2) Rh C(17) 162.9(2) 1_555 1_555 1_555 1_555 yes
Ti S(2) Rh C(20) -131.5(8) 1_555 1_555 1_555 1_555 yes
Ti S(2) Rh C(21) 58.0(5) 1_555 1_555 1_555 1_555 yes
Ti S(2) Ru Cl -43.99(6) 1_555 1_555 1_555 1_555 yes
Ti S(2) Ru S(1) 44.25(5) 1_555 1_555 1_555 1_555 yes
Ti S(2) Ru C(6A) -141.0(2) 1_555 1_555 1_555 1_555 yes
Ti S(2) Ru C(7A) -177.9(1) 1_555 1_555 1_555 1_555 yes
Ti S(2) Ru C(8A) 146.4(2) 1_555 1_555 1_555 1_555 yes
Ti S(2) Ru C(9A) 136.4(3) 1_555 1_555 1_555 1_555 yes
Ti S(2) Ru C(10A) -129.2(3) 1_555 1_555 1_555 1_555 yes
Ti S(2) Ru C(6B) -156.4(2) 1_555 1_555 1_555 1_555 yes
Ti S(2) Ru C(7B) 166.8(2) 1_555 1_555 1_555 1_555 yes
Ti S(2) Ru C(8B) 142.3(2) 1_555 1_555 1_555 1_555 yes
Ti S(2) Ru C(9B) -179.4(6) 1_555 1_555 1_555 1_555 yes
Ti S(2) Ru C(10B) -133.5(3) 1_555 1_555 1_555 1_555 yes
Ti C(1) C(2) C(3) 64.5(8) 1_555 1_555 1_555 1_555 yes
Ti C(1) C(5) C(4) -64.8(8) 1_555 1_555 1_555 1_555 yes
Ti C(2) C(1) C(5) -65.5(8) 1_555 1_555 1_555 1_555 yes
Ti C(2) C(3) C(4) 65.6(8) 1_555 1_555 1_555 1_555 yes
Ti C(3) C(2) C(1) -64.7(8) 1_555 1_555 1_555 1_555 yes
Ti C(3) C(4) C(5) 65.0(8) 1_555 1_555 1_555 1_555 yes
Ti C(4) C(3) C(2) -65.4(8) 1_555 1_555 1_555 1_555 yes
Ti C(4) C(5) C(1) 64.2(8) 1_555 1_555 1_555 1_555 yes
Ti C(5) C(1) C(2) 65.6(7) 1_555 1_555 1_555 1_555 yes
Ti C(5) C(4) C(3) -64.5(7) 1_555 1_555 1_555 1_555 yes
Cl Ru Ti S(1) -121.99(8) 1_555 1_555 1_555 1_555 yes
Cl Ru Ti S(2) 119.43(8) 1_555 1_555 1_555 1_555 yes
Cl Ru Ti C(1) 51.2(6) 1_555 1_555 1_555 1_555 yes
Cl Ru Ti C(2) 124.1(6) 1_555 1_555 1_555 1_555 yes
Cl Ru Ti C(3) -162.6(6) 1_555 1_555 1_555 1_555 yes
Cl Ru Ti C(4) -91.7(5) 1_555 1_555 1_555 1_555 yes
Cl Ru Ti C(5) -22.2(6) 1_555 1_555 1_555 1_555 yes
Cl Ru C(6A) C(7A) -161.7(4) 1_555 1_555 1_555 1_555 yes
Cl Ru C(6A) C(10A) 81.5(3) 1_555 1_555 1_555 1_555 yes
Cl Ru C(6A) C(11A) -40.6(5) 1_555 1_555 1_555 1_555 yes
Cl Ru C(6A) C(6B) -134.0(6) 1_555 1_555 1_555 1_555 yes
Cl Ru C(6A) C(9B) 106.3(3) 1_555 1_555 1_555 1_555 yes
Cl Ru C(6A) C(10B) 67.9(9) 1_555 1_555 1_555 1_555 yes
Cl Ru C(6A) C(15B) 22.3(5) 1_555 1_555 1_555 1_555 yes
Cl Ru C(7A) C(6A) 25.5(5) 1_555 1_555 1_555 1_555 yes
Cl Ru C(7A) C(8A) 142.3(3) 1_555 1_555 1_555 1_555 yes
Cl Ru C(7A) C(12A) -95.5(5) 1_555 1_555 1_555 1_555 yes
Cl Ru C(7A) C(6B) -3.8(9) 1_555 1_555 1_555 1_555 yes
Cl Ru C(7A) C(7B) 179.5(9) 1_555 1_555 1_555 1_555 yes
Cl Ru C(7A) C(8B) 130.5(3) 1_555 1_555 1_555 1_555 yes
Cl Ru C(7A) C(10B) 40.8(4) 1_555 1_555 1_555 1_555 yes
Cl Ru C(8A) C(7A) -86.9(5) 1_555 1_555 1_555 1_555 yes
Cl Ru C(8A) C(9A) 31.0(5) 1_555 1_555 1_555 1_555 yes
Cl Ru C(8A) C(13A) 153.0(4) 1_555 1_555 1_555 1_555 yes
Cl Ru C(8A) C(7B) -107.1(5) 1_555 1_555 1_555 1_555 yes
Cl Ru C(8A) C(8B) 41(1) 1_555 1_555 1_555 1_555 yes
Cl Ru C(8A) C(9B) 8.7(5) 1_555 1_555 1_555 1_555 yes
Cl Ru C(8A) C(13B) 100.6(6) 1_555 1_555 1_555 1_555 yes
Cl Ru C(9A) C(8A) -164.9(3) 1_555 1_555 1_555 1_555 yes
Cl Ru C(9A) C(10A) -46.3(3) 1_555 1_555 1_555 1_555 yes
Cl Ru C(9A) C(14A) 74.3(5) 1_555 1_555 1_555 1_555 yes
Cl Ru C(9A) C(8B) -169.3(5) 1_555 1_555 1_555 1_555 yes
Cl Ru C(9A) C(9B) -51.9(9) 1_555 1_555 1_555 1_555 yes
Cl Ru C(9A) C(14B) 10.7(6) 1_555 1_555 1_555 1_555 yes
Cl Ru C(10A) C(6A) -101.4(3) 1_555 1_555 1_555 1_555 yes
Cl Ru C(10A) C(9A) 140.7(3) 1_555 1_555 1_555 1_555 yes
Cl Ru C(10A) C(15A) 18.7(5) 1_555 1_555 1_555 1_555 yes
Cl Ru C(10A) C(9B) 145.6(7) 1_555 1_555 1_555 1_555 yes
Cl Ru C(10A) C(10B) -92.5(6) 1_555 1_555 1_555 1_555 yes
Cl Ru C(10A) C(14B) 91.6(5) 1_555 1_555 1_555 1_555 yes
Cl Ru C(6B) C(6A) 50.6(7) 1_555 1_555 1_555 1_555 yes
Cl Ru C(6B) C(7A) 177.1(7) 1_555 1_555 1_555 1_555 yes
Cl Ru C(6B) C(11A) 2.8(5) 1_555 1_555 1_555 1_555 yes
Cl Ru C(6B) C(12A) -133.1(4) 1_555 1_555 1_555 1_555 yes
Cl Ru C(6B) C(7B) 178.5(4) 1_555 1_555 1_555 1_555 yes
Cl Ru C(6B) C(10B) 60.0(5) 1_555 1_555 1_555 1_555 yes
Cl Ru C(6B) C(11B) -59.9(7) 1_555 1_555 1_555 1_555 yes
Cl Ru C(7B) C(7A) 0(1) 1_555 1_555 1_555 1_555 yes
Cl Ru C(7B) C(8A) 125.0(4) 1_555 1_555 1_555 1_555 yes
Cl Ru C(7B) C(12A) -63.7(7) 1_555 1_555 1_555 1_555 yes
Cl Ru C(7B) C(6B) -2.7(7) 1_555 1_555 1_555 1_555 yes
Cl Ru C(7B) C(8B) 115.7(5) 1_555 1_555 1_555 1_555 yes
Cl Ru C(7B) C(12B) -124.5(6) 1_555 1_555 1_555 1_555 yes
Cl Ru C(8B) C(7A) -106.6(4) 1_555 1_555 1_555 1_555 yes
Cl Ru C(8B) C(8A) -149(1) 1_555 1_555 1_555 1_555 yes
Cl Ru C(8B) C(9A) 16.5(7) 1_555 1_555 1_555 1_555 yes
Cl Ru C(8B) C(13A) 161.6(3) 1_555 1_555 1_555 1_555 yes
Cl Ru C(8B) C(7B) -125.8(4) 1_555 1_555 1_555 1_555 yes
Cl Ru C(8B) C(9B) -9.2(6) 1_555 1_555 1_555 1_555 yes
Cl Ru C(8B) C(13B) 111.2(7) 1_555 1_555 1_555 1_555 yes
Cl Ru C(9B) C(6A) -85.2(3) 1_555 1_555 1_555 1_555 yes
Cl Ru C(9B) C(8A) -176.0(2) 1_555 1_555 1_555 1_555 yes
Cl Ru C(9B) C(9A) 133.8(8) 1_555 1_555 1_555 1_555 yes
Cl Ru C(9B) C(10A) -36.3(8) 1_555 1_555 1_555 1_555 yes
Cl Ru C(9B) C(8B) 174.5(4) 1_555 1_555 1_555 1_555 yes
Cl Ru C(9B) C(10B) -69.8(4) 1_555 1_555 1_555 1_555 yes
Cl Ru C(9B) C(14B) 52.4(7) 1_555 1_555 1_555 1_555 yes
Cl Ru C(10B) C(6A) -113.3(9) 1_555 1_555 1_555 1_555 yes
Cl Ru C(10B) C(7A) -151.9(3) 1_555 1_555 1_555 1_555 yes
Cl Ru C(10B) C(10A) 88.1(6) 1_555 1_555 1_555 1_555 yes
Cl Ru C(10B) C(11A) -66.7(4) 1_555 1_555 1_555 1_555 yes
Cl Ru C(10B) C(6B) -126.9(4) 1_555 1_555 1_555 1_555 yes
Cl Ru C(10B) C(9B) 116.4(4) 1_555 1_555 1_555 1_555 yes
Cl Ru C(10B) C(15B) -3.9(7) 1_555 1_555 1_555 1_555 yes
Cl Ti Rh S(1) 69.21(10) 1_555 1_555 1_555 1_555 yes
Cl Ti Rh S(2) -66.86(10) 1_555 1_555 1_555 1_555 yes
Cl Ti Rh C(16) -132.2(2) 1_555 1_555 1_555 1_555 yes
Cl Ti Rh C(17) -93.0(3) 1_555 1_555 1_555 1_555 yes
Cl Ti Rh C(20) 96.6(4) 1_555 1_555 1_555 1_555 yes
Cl Ti Rh C(21) 134.8(3) 1_555 1_555 1_555 1_555 yes
Cl Ti Ru S(1) 121.99(8) 1_555 1_555 1_555 1_555 yes
Cl Ti Ru S(2) -119.43(8) 1_555 1_555 1_555 1_555 yes
Cl Ti Ru C(6A) -36.9(3) 1_555 1_555 1_555 1_555 yes
Cl Ti Ru C(7A) -115.0(3) 1_555 1_555 1_555 1_555 yes
Cl Ti Ru C(8A) 160.0(3) 1_555 1_555 1_555 1_555 yes
Cl Ti Ru C(9A) 90.0(2) 1_555 1_555 1_555 1_555 yes
Cl Ti Ru C(10A) 28.0(2) 1_555 1_555 1_555 1_555 yes
Cl Ti Ru C(6B) -76.3(3) 1_555 1_555 1_555 1_555 yes
Cl Ti Ru C(7B) -145.0(4) 1_555 1_555 1_555 1_555 yes
Cl Ti Ru C(8B) 138.2(4) 1_555 1_555 1_555 1_555 yes
Cl Ti Ru C(9B) 60.2(4) 1_555 1_555 1_555 1_555 yes
Cl Ti Ru C(10B) -10.4(4) 1_555 1_555 1_555 1_555 yes
Cl Ti C(1) C(2) 167.7(5) 1_555 1_555 1_555 1_555 yes
Cl Ti C(1) C(5) -78.2(5) 1_555 1_555 1_555 1_555 yes
Cl Ti C(2) C(1) -16.3(7) 1_555 1_555 1_555 1_555 yes
Cl Ti C(2) C(3) -132.9(5) 1_555 1_555 1_555 1_555 yes
Cl Ti C(3) C(2) 84.5(7) 1_555 1_555 1_555 1_555 yes
Cl Ti C(3) C(4) -31.6(9) 1_555 1_555 1_555 1_555 yes
Cl Ti C(4) C(3) 161.3(5) 1_555 1_555 1_555 1_555 yes
Cl Ti C(4) C(5) 45.3(8) 1_555 1_555 1_555 1_555 yes
Cl Ti C(5) C(1) 104.4(5) 1_555 1_555 1_555 1_555 yes
Cl Ti C(5) C(4) -140.1(7) 1_555 1_555 1_555 1_555 yes
S(1) Rh Ti S(2) 136.07(9) 1_555 1_555 1_555 1_555 yes
S(1) Rh Ti C(1) -143.5(3) 1_555 1_555 1_555 1_555 yes
S(1) Rh Ti C(2) -135.6(3) 1_555 1_555 1_555 1_555 yes
S(1) Rh Ti C(3) -103.1(3) 1_555 1_555 1_555 1_555 yes
S(1) Rh Ti C(4) -78.9(4) 1_555 1_555 1_555 1_555 yes
S(1) Rh Ti C(5) -94.6(5) 1_555 1_555 1_555 1_555 yes
S(1) Rh C(16) C(17) -178.6(4) 1_555 1_555 1_555 1_555 yes
S(1) Rh C(16) C(23) -58.9(9) 1_555 1_555 1_555 1_555 yes
S(1) Rh C(17) C(16) 177.9(6) 1_555 1_555 1_555 1_555 yes
S(1) Rh C(17) C(18) 58(1) 1_555 1_555 1_555 1_555 yes
S(1) Rh C(20) C(19) -155.5(6) 1_555 1_555 1_555 1_555 yes
S(1) Rh C(20) C(21) 86.8(4) 1_555 1_555 1_555 1_555 yes
S(1) Rh C(21) C(20) -94.3(4) 1_555 1_555 1_555 1_555 yes
S(1) Rh C(21) C(22) 144.1(6) 1_555 1_555 1_555 1_555 yes
S(1) Ru Ti S(2) -118.58(7) 1_555 1_555 1_555 1_555 yes
S(1) Ru Ti C(1) 173.2(6) 1_555 1_555 1_555 1_555 yes
S(1) Ru Ti C(2) -113.9(6) 1_555 1_555 1_555 1_555 yes
S(1) Ru Ti C(3) -40.6(5) 1_555 1_555 1_555 1_555 yes
S(1) Ru Ti C(4) 30.3(5) 1_555 1_555 1_555 1_555 yes
S(1) Ru Ti C(5) 99.8(6) 1_555 1_555 1_555 1_555 yes
S(1) Ru C(6A) C(7A) 94.7(5) 1_555 1_555 1_555 1_555 yes
S(1) Ru C(6A) C(10A) -22.0(5) 1_555 1_555 1_555 1_555 yes
S(1) Ru C(6A) C(11A) -144.2(5) 1_555 1_555 1_555 1_555 yes
S(1) Ru C(6A) C(6B) 122.5(6) 1_555 1_555 1_555 1_555 yes
S(1) Ru C(6A) C(9B) 2.7(5) 1_555 1_555 1_555 1_555 yes
S(1) Ru C(6A) C(10B) -35(1) 1_555 1_555 1_555 1_555 yes
S(1) Ru C(6A) C(15B) -81.2(6) 1_555 1_555 1_555 1_555 yes
S(1) Ru C(7A) C(6A) -145.0(3) 1_555 1_555 1_555 1_555 yes
S(1) Ru C(7A) C(8A) -28.1(5) 1_555 1_555 1_555 1_555 yes
S(1) Ru C(7A) C(12A) 94.1(5) 1_555 1_555 1_555 1_555 yes
S(1) Ru C(7A) C(6B) -174.2(7) 1_555 1_555 1_555 1_555 yes
S(1) Ru C(7A) C(7B) 9(1) 1_555 1_555 1_555 1_555 yes
S(1) Ru C(7A) C(8B) -40.0(4) 1_555 1_555 1_555 1_555 yes
S(1) Ru C(7A) C(10B) -129.7(3) 1_555 1_555 1_555 1_555 yes
S(1) Ru C(8A) C(7A) 161.1(3) 1_555 1_555 1_555 1_555 yes
S(1) Ru C(8A) C(9A) -81.0(3) 1_555 1_555 1_555 1_555 yes
S(1) Ru C(8A) C(13A) 41.0(5) 1_555 1_555 1_555 1_555 yes
S(1) Ru C(8A) C(7B) 140.9(4) 1_555 1_555 1_555 1_555 yes
S(1) Ru C(8A) C(8B) -70(1) 1_555 1_555 1_555 1_555 yes
S(1) Ru C(8A) C(9B) -103.3(3) 1_555 1_555 1_555 1_555 yes
S(1) Ru C(8A) C(13B) -11.4(6) 1_555 1_555 1_555 1_555 yes
S(1) Ru C(9A) C(8A) 104.8(3) 1_555 1_555 1_555 1_555 yes
S(1) Ru C(9A) C(10A) -136.6(3) 1_555 1_555 1_555 1_555 yes
S(1) Ru C(9A) C(14A) -16.0(4) 1_555 1_555 1_555 1_555 yes
S(1) Ru C(9A) C(8B) 100.4(5) 1_555 1_555 1_555 1_555 yes
S(1) Ru C(9A) C(9B) -142.1(8) 1_555 1_555 1_555 1_555 yes
S(1) Ru C(9A) C(14B) -79.6(5) 1_555 1_555 1_555 1_555 yes
S(1) Ru C(10A) C(6A) 170.3(2) 1_555 1_555 1_555 1_555 yes
S(1) Ru C(10A) C(9A) 52.5(3) 1_555 1_555 1_555 1_555 yes
S(1) Ru C(10A) C(15A) -69.6(5) 1_555 1_555 1_555 1_555 yes
S(1) Ru C(10A) C(9B) 57.4(8) 1_555 1_555 1_555 1_555 yes
S(1) Ru C(10A) C(10B) 179.2(5) 1_555 1_555 1_555 1_555 yes
S(1) Ru C(10A) C(14B) 3.4(5) 1_555 1_555 1_555 1_555 yes
S(1) Ru C(6B) C(6A) -115.7(6) 1_555 1_555 1_555 1_555 yes
S(1) Ru C(6B) C(7A) 10(1) 1_555 1_555 1_555 1_555 yes
S(1) Ru C(6B) C(11A) -163.5(4) 1_555 1_555 1_555 1_555 yes
S(1) Ru C(6B) C(12A) 60.7(9) 1_555 1_555 1_555 1_555 yes
S(1) Ru C(6B) C(7B) 12.2(9) 1_555 1_555 1_555 1_555 yes
S(1) Ru C(6B) C(10B) -106.3(6) 1_555 1_555 1_555 1_555 yes
S(1) Ru C(6B) C(11B) 133.8(6) 1_555 1_555 1_555 1_555 yes
S(1) Ru C(7B) C(7A) -172.8(9) 1_555 1_555 1_555 1_555 yes
S(1) Ru C(7B) C(8A) -47.1(5) 1_555 1_555 1_555 1_555 yes
S(1) Ru C(7B) C(12A) 124.2(4) 1_555 1_555 1_555 1_555 yes
S(1) Ru C(7B) C(6B) -174.8(4) 1_555 1_555 1_555 1_555 yes
S(1) Ru C(7B) C(8B) -56.4(5) 1_555 1_555 1_555 1_555 yes
S(1) Ru C(7B) C(12B) 63.4(8) 1_555 1_555 1_555 1_555 yes
S(1) Ru C(8B) C(7A) 154.1(3) 1_555 1_555 1_555 1_555 yes
S(1) Ru C(8B) C(8A) 111(1) 1_555 1_555 1_555 1_555 yes
S(1) Ru C(8B) C(9A) -82.8(5) 1_555 1_555 1_555 1_555 yes
S(1) Ru C(8B) C(13A) 62.3(5) 1_555 1_555 1_555 1_555 yes
S(1) Ru C(8B) C(7B) 134.9(4) 1_555 1_555 1_555 1_555 yes
S(1) Ru C(8B) C(9B) -108.5(4) 1_555 1_555 1_555 1_555 yes
S(1) Ru C(8B) C(13B) 11.9(7) 1_555 1_555 1_555 1_555 yes
S(1) Ru C(9B) C(6A) -178.9(2) 1_555 1_555 1_555 1_555 yes
S(1) Ru C(9B) C(8A) 90.3(3) 1_555 1_555 1_555 1_555 yes
S(1) Ru C(9B) C(9A) 40.1(9) 1_555 1_555 1_555 1_555 yes
S(1) Ru C(9B) C(10A) -130.0(7) 1_555 1_555 1_555 1_555 yes
S(1) Ru C(9B) C(8B) 80.8(4) 1_555 1_555 1_555 1_555 yes
S(1) Ru C(9B) C(10B) -163.5(4) 1_555 1_555 1_555 1_555 yes
S(1) Ru C(9B) C(14B) -41.3(7) 1_555 1_555 1_555 1_555 yes
S(1) Ru C(10B) C(6A) 157.6(7) 1_555 1_555 1_555 1_555 yes
S(1) Ru C(10B) C(7A) 119.0(3) 1_555 1_555 1_555 1_555 yes
S(1) Ru C(10B) C(10A) -1.1(8) 1_555 1_555 1_555 1_555 yes
S(1) Ru C(10B) C(11A) -155.9(3) 1_555 1_555 1_555 1_555 yes
S(1) Ru C(10B) C(6B) 143.9(4) 1_555 1_555 1_555 1_555 yes
S(1) Ru C(10B) C(9B) 27.2(6) 1_555 1_555 1_555 1_555 yes
S(1) Ru C(10B) C(15B) -93.0(7) 1_555 1_555 1_555 1_555 yes
S(1) Ti Rh S(2) -136.07(9) 1_555 1_555 1_555 1_555 yes
S(1) Ti Rh C(16) 158.6(2) 1_555 1_555 1_555 1_555 yes
S(1) Ti Rh C(17) -162.2(3) 1_555 1_555 1_555 1_555 yes
S(1) Ti Rh C(20) 27.4(4) 1_555 1_555 1_555 1_555 yes
S(1) Ti Rh C(21) 65.6(3) 1_555 1_555 1_555 1_555 yes
S(1) Ti Ru S(2) 118.58(7) 1_555 1_555 1_555 1_555 yes
S(1) Ti Ru C(6A) -158.9(3) 1_555 1_555 1_555 1_555 yes
S(1) Ti Ru C(7A) 123.0(3) 1_555 1_555 1_555 1_555 yes
S(1) Ti Ru C(8A) 38.0(3) 1_555 1_555 1_555 1_555 yes
S(1) Ti Ru C(9A) -32.0(2) 1_555 1_555 1_555 1_555 yes
S(1) Ti Ru C(10A) -94.0(2) 1_555 1_555 1_555 1_555 yes
S(1) Ti Ru C(6B) 161.7(3) 1_555 1_555 1_555 1_555 yes
S(1) Ti Ru C(7B) 93.0(4) 1_555 1_555 1_555 1_555 yes
S(1) Ti Ru C(8B) 16.2(4) 1_555 1_555 1_555 1_555 yes
S(1) Ti Ru C(9B) -61.8(4) 1_555 1_555 1_555 1_555 yes
S(1) Ti Ru C(10B) -132.4(4) 1_555 1_555 1_555 1_555 yes
S(1) Ti C(1) C(2) -68.2(9) 1_555 1_555 1_555 1_555 yes
S(1) Ti C(1) C(5) 45.9(10) 1_555 1_555 1_555 1_555 yes
S(1) Ti C(2) C(1) 145.6(5) 1_555 1_555 1_555 1_555 yes
S(1) Ti C(2) C(3) 29.1(6) 1_555 1_555 1_555 1_555 yes
S(1) Ti C(3) C(2) -157.6(5) 1_555 1_555 1_555 1_555 yes
S(1) Ti C(3) C(4) 86.2(6) 1_555 1_555 1_555 1_555 yes
S(1) Ti C(4) C(3) -97.8(6) 1_555 1_555 1_555 1_555 yes
S(1) Ti C(4) C(5) 146.1(7) 1_555 1_555 1_555 1_555 yes
S(1) Ti C(5) C(1) -156.4(5) 1_555 1_555 1_555 1_555 yes
S(1) Ti C(5) C(4) -41.0(8) 1_555 1_555 1_555 1_555 yes
S(2) Rh Ti C(1) 80.4(3) 1_555 1_555 1_555 1_555 yes
S(2) Rh Ti C(2) 88.3(3) 1_555 1_555 1_555 1_555 yes
S(2) Rh Ti C(3) 120.9(3) 1_555 1_555 1_555 1_555 yes
S(2) Rh Ti C(4) 145.0(4) 1_555 1_555 1_555 1_555 yes
S(2) Rh Ti C(5) 129.4(5) 1_555 1_555 1_555 1_555 yes
S(2) Rh C(16) C(17) 92.7(4) 1_555 1_555 1_555 1_555 yes
S(2) Rh C(16) C(23) -147.6(6) 1_555 1_555 1_555 1_555 yes
S(2) Rh C(17) C(16) -87.8(4) 1_555 1_555 1_555 1_555 yes
S(2) Rh C(17) C(18) 152.8(6) 1_555 1_555 1_555 1_555 yes
S(2) Rh C(20) C(19) -56(1) 1_555 1_555 1_555 1_555 yes
S(2) Rh C(20) C(21) -173.9(6) 1_555 1_555 1_555 1_555 yes
S(2) Rh C(21) C(20) 176.1(4) 1_555 1_555 1_555 1_555 yes
S(2) Rh C(21) C(22) 54.6(8) 1_555 1_555 1_555 1_555 yes
S(2) Ru Ti C(1) -68.3(6) 1_555 1_555 1_555 1_555 yes
S(2) Ru Ti C(2) 4.7(5) 1_555 1_555 1_555 1_555 yes
S(2) Ru Ti C(3) 78.0(5) 1_555 1_555 1_555 1_555 yes
S(2) Ru Ti C(4) 148.8(5) 1_555 1_555 1_555 1_555 yes
S(2) Ru Ti C(5) -141.6(6) 1_555 1_555 1_555 1_555 yes
S(2) Ru C(6A) C(7A) -71.7(4) 1_555 1_555 1_555 1_555 yes
S(2) Ru C(6A) C(10A) 171.6(2) 1_555 1_555 1_555 1_555 yes
S(2) Ru C(6A) C(11A) 49.4(6) 1_555 1_555 1_555 1_555 yes
S(2) Ru C(6A) C(6B) -44.0(7) 1_555 1_555 1_555 1_555 yes
S(2) Ru C(6A) C(9B) -163.7(3) 1_555 1_555 1_555 1_555 yes
S(2) Ru C(6A) C(10B) 157.9(9) 1_555 1_555 1_555 1_555 yes
S(2) Ru C(6A) C(15B) 112.4(5) 1_555 1_555 1_555 1_555 yes
S(2) Ru C(7A) C(6A) 120.3(3) 1_555 1_555 1_555 1_555 yes
S(2) Ru C(7A) C(8A) -122.9(3) 1_555 1_555 1_555 1_555 yes
S(2) Ru C(7A) C(12A) -0.7(5) 1_555 1_555 1_555 1_555 yes
S(2) Ru C(7A) C(6B) 91.0(8) 1_555 1_555 1_555 1_555 yes
S(2) Ru C(7A) C(7B) -85(1) 1_555 1_555 1_555 1_555 yes
S(2) Ru C(7A) C(8B) -134.7(3) 1_555 1_555 1_555 1_555 yes
S(2) Ru C(7A) C(10B) 135.5(3) 1_555 1_555 1_555 1_555 yes
S(2) Ru C(8A) C(7A) 69.1(3) 1_555 1_555 1_555 1_555 yes
S(2) Ru C(8A) C(9A) -173.0(2) 1_555 1_555 1_555 1_555 yes
S(2) Ru C(8A) C(13A) -51.0(5) 1_555 1_555 1_555 1_555 yes
S(2) Ru C(8A) C(7B) 48.9(5) 1_555 1_555 1_555 1_555 yes
S(2) Ru C(8A) C(8B) -162(1) 1_555 1_555 1_555 1_555 yes
S(2) Ru C(8A) C(9B) 164.7(3) 1_555 1_555 1_555 1_555 yes
S(2) Ru C(8A) C(13B) -103.3(6) 1_555 1_555 1_555 1_555 yes
S(2) Ru C(9A) C(8A) 14.6(5) 1_555 1_555 1_555 1_555 yes
S(2) Ru C(9A) C(10A) 133.2(3) 1_555 1_555 1_555 1_555 yes
S(2) Ru C(9A) C(14A) -106.1(5) 1_555 1_555 1_555 1_555 yes
S(2) Ru C(9A) C(8B) 10.3(7) 1_555 1_555 1_555 1_555 yes
S(2) Ru C(9A) C(9B) 127.7(8) 1_555 1_555 1_555 1_555 yes
S(2) Ru C(9A) C(14B) -169.7(5) 1_555 1_555 1_555 1_555 yes
S(2) Ru C(10A) C(6A) -17.2(5) 1_555 1_555 1_555 1_555 yes
S(2) Ru C(10A) C(9A) -135.1(3) 1_555 1_555 1_555 1_555 yes
S(2) Ru C(10A) C(15A) 102.9(5) 1_555 1_555 1_555 1_555 yes
S(2) Ru C(10A) C(9B) -130.2(7) 1_555 1_555 1_555 1_555 yes
S(2) Ru C(10A) C(10B) -8.3(8) 1_555 1_555 1_555 1_555 yes
S(2) Ru C(10A) C(14B) 175.8(4) 1_555 1_555 1_555 1_555 yes
S(2) Ru C(6B) C(6A) 140.9(6) 1_555 1_555 1_555 1_555 yes
S(2) Ru C(6B) C(7A) -92.7(8) 1_555 1_555 1_555 1_555 yes
S(2) Ru C(6B) C(11A) 93.1(5) 1_555 1_555 1_555 1_555 yes
S(2) Ru C(6B) C(12A) -42.8(5) 1_555 1_555 1_555 1_555 yes
S(2) Ru C(6B) C(7B) -91.2(5) 1_555 1_555 1_555 1_555 yes
S(2) Ru C(6B) C(10B) 150.3(4) 1_555 1_555 1_555 1_555 yes
S(2) Ru C(6B) C(11B) 30.4(6) 1_555 1_555 1_555 1_555 yes
S(2) Ru C(7B) C(7A) 96(1) 1_555 1_555 1_555 1_555 yes
S(2) Ru C(7B) C(8A) -137.6(4) 1_555 1_555 1_555 1_555 yes
S(2) Ru C(7B) C(12A) 33.7(5) 1_555 1_555 1_555 1_555 yes
S(2) Ru C(7B) C(6B) 94.7(5) 1_555 1_555 1_555 1_555 yes
S(2) Ru C(7B) C(8B) -146.9(4) 1_555 1_555 1_555 1_555 yes
S(2) Ru C(7B) C(12B) -27.1(7) 1_555 1_555 1_555 1_555 yes
S(2) Ru C(8B) C(7A) 62.5(4) 1_555 1_555 1_555 1_555 yes
S(2) Ru C(8B) C(8A) 19(1) 1_555 1_555 1_555 1_555 yes
S(2) Ru C(8B) C(9A) -174.4(4) 1_555 1_555 1_555 1_555 yes
S(2) Ru C(8B) C(13A) -29.4(6) 1_555 1_555 1_555 1_555 yes
S(2) Ru C(8B) C(7B) 43.2(5) 1_555 1_555 1_555 1_555 yes
S(2) Ru C(8B) C(9B) 159.9(4) 1_555 1_555 1_555 1_555 yes
S(2) Ru C(8B) C(13B) -79.8(8) 1_555 1_555 1_555 1_555 yes
S(2) Ru C(9B) C(6A) 47.6(7) 1_555 1_555 1_555 1_555 yes
S(2) Ru C(9B) C(8A) -43.3(7) 1_555 1_555 1_555 1_555 yes
S(2) Ru C(9B) C(9A) -93(1) 1_555 1_555 1_555 1_555 yes
S(2) Ru C(9B) C(10A) 96.4(8) 1_555 1_555 1_555 1_555 yes
S(2) Ru C(9B) C(8B) -52.8(8) 1_555 1_555 1_555 1_555 yes
S(2) Ru C(9B) C(10B) 63.0(7) 1_555 1_555 1_555 1_555 yes
S(2) Ru C(9B) C(14B) -174.8(5) 1_555 1_555 1_555 1_555 yes
S(2) Ru C(10B) C(6A) -26(1) 1_555 1_555 1_555 1_555 yes
S(2) Ru C(10B) C(7A) -64.8(4) 1_555 1_555 1_555 1_555 yes
S(2) Ru C(10B) C(10A) 175.2(4) 1_555 1_555 1_555 1_555 yes
S(2) Ru C(10B) C(11A) 20.4(5) 1_555 1_555 1_555 1_555 yes
S(2) Ru C(10B) C(6B) -39.8(5) 1_555 1_555 1_555 1_555 yes
S(2) Ru C(10B) C(9B) -156.5(4) 1_555 1_555 1_555 1_555 yes
S(2) Ru C(10B) C(15B) 83.2(7) 1_555 1_555 1_555 1_555 yes
S(2) Ti Rh C(16) -65.4(2) 1_555 1_555 1_555 1_555 yes
S(2) Ti Rh C(17) -26.1(3) 1_555 1_555 1_555 1_555 yes
S(2) Ti Rh C(20) 163.5(4) 1_555 1_555 1_555 1_555 yes
S(2) Ti Rh C(21) -158.3(3) 1_555 1_555 1_555 1_555 yes
S(2) Ti Ru C(6A) 82.6(3) 1_555 1_555 1_555 1_555 yes
S(2) Ti Ru C(7A) 4.5(3) 1_555 1_555 1_555 1_555 yes
S(2) Ti Ru C(8A) -80.5(3) 1_555 1_555 1_555 1_555 yes
S(2) Ti Ru C(9A) -150.5(2) 1_555 1_555 1_555 1_555 yes
S(2) Ti Ru C(10A) 147.4(2) 1_555 1_555 1_555 1_555 yes
S(2) Ti Ru C(6B) 43.2(3) 1_555 1_555 1_555 1_555 yes
S(2) Ti Ru C(7B) -25.5(4) 1_555 1_555 1_555 1_555 yes
S(2) Ti Ru C(8B) -102.3(4) 1_555 1_555 1_555 1_555 yes
S(2) Ti Ru C(9B) 179.6(4) 1_555 1_555 1_555 1_555 yes
S(2) Ti Ru C(10B) 109.1(4) 1_555 1_555 1_555 1_555 yes
S(2) Ti C(1) C(2) 68.4(5) 1_555 1_555 1_555 1_555 yes
S(2) Ti C(1) C(5) -177.5(5) 1_555 1_555 1_555 1_555 yes
S(2) Ti C(2) C(1) -117.4(5) 1_555 1_555 1_555 1_555 yes
S(2) Ti C(2) C(3) 126.1(5) 1_555 1_555 1_555 1_555 yes
S(2) Ti C(3) C(2) -60.4(5) 1_555 1_555 1_555 1_555 yes
S(2) Ti C(3) C(4) -176.5(6) 1_555 1_555 1_555 1_555 yes
S(2) Ti C(4) C(3) 5.8(9) 1_555 1_555 1_555 1_555 yes
S(2) Ti C(4) C(5) -110.3(7) 1_555 1_555 1_555 1_555 yes
S(2) Ti C(5) C(1) 3.9(8) 1_555 1_555 1_555 1_555 yes
S(2) Ti C(5) C(4) 119.3(7) 1_555 1_555 1_555 1_555 yes
C(1) Ti Rh C(16) 15.0(4) 1_555 1_555 1_555 1_555 yes
C(1) Ti Rh C(17) 54.3(4) 1_555 1_555 1_555 1_555 yes
C(1) Ti Rh C(20) -116.1(5) 1_555 1_555 1_555 1_555 yes
C(1) Ti Rh C(21) -78.0(4) 1_555 1_555 1_555 1_555 yes
C(1) Ti Ru C(6A) 14.3(7) 1_555 1_555 1_555 1_555 yes
C(1) Ti Ru C(7A) -63.8(7) 1_555 1_555 1_555 1_555 yes
C(1) Ti Ru C(8A) -148.8(7) 1_555 1_555 1_555 1_555 yes
C(1) Ti Ru C(9A) 141.2(6) 1_555 1_555 1_555 1_555 yes
C(1) Ti Ru C(10A) 79.2(6) 1_555 1_555 1_555 1_555 yes
C(1) Ti Ru C(6B) -25.1(7) 1_555 1_555 1_555 1_555 yes
C(1) Ti Ru C(7B) -93.8(7) 1_555 1_555 1_555 1_555 yes
C(1) Ti Ru C(8B) -170.6(7) 1_555 1_555 1_555 1_555 yes
C(1) Ti Ru C(9B) 111.3(7) 1_555 1_555 1_555 1_555 yes
C(1) Ti Ru C(10B) 40.8(7) 1_555 1_555 1_555 1_555 yes
C(1) Ti C(2) C(3) -116.5(8) 1_555 1_555 1_555 1_555 yes
C(1) Ti C(3) C(2) 36.8(6) 1_555 1_555 1_555 1_555 yes
C(1) Ti C(3) C(4) -79.4(7) 1_555 1_555 1_555 1_555 yes
C(1) Ti C(4) C(3) 77.8(7) 1_555 1_555 1_555 1_555 yes
C(1) Ti C(4) C(5) -38.2(7) 1_555 1_555 1_555 1_555 yes
C(1) Ti C(5) C(4) 115.4(9) 1_555 1_555 1_555 1_555 yes
C(1) C(2) Ti C(3) 116.5(8) 1_555 1_555 1_555 1_555 yes
C(1) C(2) Ti C(4) 79.7(6) 1_555 1_555 1_555 1_555 yes
C(1) C(2) Ti C(5) 38.9(6) 1_555 1_555 1_555 1_555 yes
C(1) C(2) C(3) C(4) 0(1) 1_555 1_555 1_555 1_555 yes
C(1) C(5) Ti C(2) -37.6(6) 1_555 1_555 1_555 1_555 yes
C(1) C(5) Ti C(3) -78.5(6) 1_555 1_555 1_555 1_555 yes
C(1) C(5) Ti C(4) -115.4(9) 1_555 1_555 1_555 1_555 yes
C(1) C(5) C(4) C(3) 0(1) 1_555 1_555 1_555 1_555 yes
C(2) Ti Rh C(16) 22.9(3) 1_555 1_555 1_555 1_555 yes
C(2) Ti Rh C(17) 62.2(4) 1_555 1_555 1_555 1_555 yes
C(2) Ti Rh C(20) -108.2(4) 1_555 1_555 1_555 1_555 yes
C(2) Ti Rh C(21) -70.0(4) 1_555 1_555 1_555 1_555 yes
C(2) Ti Ru C(6A) 87.2(6) 1_555 1_555 1_555 1_555 yes
C(2) Ti Ru C(7A) 9.2(6) 1_555 1_555 1_555 1_555 yes
C(2) Ti Ru C(8A) -75.9(6) 1_555 1_555 1_555 1_555 yes
C(2) Ti Ru C(9A) -145.8(6) 1_555 1_555 1_555 1_555 yes
C(2) Ti Ru C(10A) 152.1(6) 1_555 1_555 1_555 1_555 yes
C(2) Ti Ru C(6B) 47.9(6) 1_555 1_555 1_555 1_555 yes
C(2) Ti Ru C(7B) -20.8(7) 1_555 1_555 1_555 1_555 yes
C(2) Ti Ru C(8B) -97.6(7) 1_555 1_555 1_555 1_555 yes
C(2) Ti Ru C(9B) -175.7(7) 1_555 1_555 1_555 1_555 yes
C(2) Ti Ru C(10B) 113.8(7) 1_555 1_555 1_555 1_555 yes
C(2) Ti C(1) C(5) 114.1(8) 1_555 1_555 1_555 1_555 yes
C(2) Ti C(3) C(4) -116.1(9) 1_555 1_555 1_555 1_555 yes
C(2) Ti C(4) C(3) 37.0(6) 1_555 1_555 1_555 1_555 yes
C(2) Ti C(4) C(5) -79.1(8) 1_555 1_555 1_555 1_555 yes
C(2) Ti C(5) C(4) 77.9(8) 1_555 1_555 1_555 1_555 yes
C(2) C(1) Ti C(3) -36.7(6) 1_555 1_555 1_555 1_555 yes
C(2) C(1) Ti C(4) -77.3(6) 1_555 1_555 1_555 1_555 yes
C(2) C(1) Ti C(5) -114.1(8) 1_555 1_555 1_555 1_555 yes
C(2) C(1) C(5) C(4) 0(1) 1_555 1_555 1_555 1_555 yes
C(2) C(3) Ti C(4) 116.1(9) 1_555 1_555 1_555 1_555 yes
C(2) C(3) Ti C(5) 79.2(6) 1_555 1_555 1_555 1_555 yes
C(2) C(3) C(4) C(5) 0(1) 1_555 1_555 1_555 1_555 yes
C(3) Ti Rh C(16) 55.5(3) 1_555 1_555 1_555 1_555 yes
C(3) Ti Rh C(17) 94.7(4) 1_555 1_555 1_555 1_555 yes
C(3) Ti Rh C(20) -75.7(4) 1_555 1_555 1_555 1_555 yes
C(3) Ti Rh C(21) -37.5(4) 1_555 1_555 1_555 1_555 yes
C(3) Ti Ru C(6A) 160.6(6) 1_555 1_555 1_555 1_555 yes
C(3) Ti Ru C(7A) 82.5(6) 1_555 1_555 1_555 1_555 yes
C(3) Ti Ru C(8A) -2.6(6) 1_555 1_555 1_555 1_555 yes
C(3) Ti Ru C(9A) -72.5(6) 1_555 1_555 1_555 1_555 yes
C(3) Ti Ru C(10A) -134.6(6) 1_555 1_555 1_555 1_555 yes
C(3) Ti Ru C(6B) 121.2(6) 1_555 1_555 1_555 1_555 yes
C(3) Ti Ru C(7B) 52.5(7) 1_555 1_555 1_555 1_555 yes
C(3) Ti Ru C(8B) -24.3(7) 1_555 1_555 1_555 1_555 yes
C(3) Ti Ru C(9B) -102.4(7) 1_555 1_555 1_555 1_555 yes
C(3) Ti Ru C(10B) -172.9(6) 1_555 1_555 1_555 1_555 yes
C(3) Ti C(1) C(5) 77.4(6) 1_555 1_555 1_555 1_555 yes
C(3) Ti C(4) C(5) -116(1) 1_555 1_555 1_555 1_555 yes
C(3) Ti C(5) C(4) 36.9(7) 1_555 1_555 1_555 1_555 yes
C(3) C(2) Ti C(4) -36.9(5) 1_555 1_555 1_555 1_555 yes
C(3) C(2) Ti C(5) -77.7(6) 1_555 1_555 1_555 1_555 yes
C(3) C(2) C(1) C(5) -1(1) 1_555 1_555 1_555 1_555 yes
C(3) C(4) Ti C(5) 116(1) 1_555 1_555 1_555 1_555 yes
C(4) Ti Rh C(16) 79.6(4) 1_555 1_555 1_555 1_555 yes
C(4) Ti Rh C(17) 118.9(5) 1_555 1_555 1_555 1_555 yes
C(4) Ti Rh C(20) -51.5(5) 1_555 1_555 1_555 1_555 yes
C(4) Ti Rh C(21) -13.3(4) 1_555 1_555 1_555 1_555 yes
C(4) Ti Ru C(6A) -128.6(6) 1_555 1_555 1_555 1_555 yes
C(4) Ti Ru C(7A) 153.3(6) 1_555 1_555 1_555 1_555 yes
C(4) Ti Ru C(8A) 68.3(6) 1_555 1_555 1_555 1_555 yes
C(4) Ti Ru C(9A) -1.7(5) 1_555 1_555 1_555 1_555 yes
C(4) Ti Ru C(10A) -63.7(5) 1_555 1_555 1_555 1_555 yes
C(4) Ti Ru C(6B) -168.0(6) 1_555 1_555 1_555 1_555 yes
C(4) Ti Ru C(7B) 123.3(6) 1_555 1_555 1_555 1_555 yes
C(4) Ti Ru C(8B) 46.5(7) 1_555 1_555 1_555 1_555 yes
C(4) Ti Ru C(9B) -31.5(6) 1_555 1_555 1_555 1_555 yes
C(4) Ti Ru C(10B) -102.1(6) 1_555 1_555 1_555 1_555 yes
C(4) Ti C(1) C(5) 36.8(6) 1_555 1_555 1_555 1_555 yes
C(4) C(3) Ti C(5) -37.0(7) 1_555 1_555 1_555 1_555 yes
C(5) Ti Rh C(16) 64.0(6) 1_555 1_555 1_555 1_555 yes
C(5) Ti Rh C(17) 103.2(6) 1_555 1_555 1_555 1_555 yes
C(5) Ti Rh C(20) -67.2(6) 1_555 1_555 1_555 1_555 yes
C(5) Ti Rh C(21) -29.0(6) 1_555 1_555 1_555 1_555 yes
C(5) Ti Ru C(6A) -59.0(7) 1_555 1_555 1_555 1_555 yes
C(5) Ti Ru C(7A) -137.1(7) 1_555 1_555 1_555 1_555 yes
C(5) Ti Ru C(8A) 137.9(7) 1_555 1_555 1_555 1_555 yes
C(5) Ti Ru C(9A) 67.9(6) 1_555 1_555 1_555 1_555 yes
C(5) Ti Ru C(10A) 5.8(6) 1_555 1_555 1_555 1_555 yes
C(5) Ti Ru C(6B) -98.4(7) 1_555 1_555 1_555 1_555 yes
C(5) Ti Ru C(7B) -167.1(7) 1_555 1_555 1_555 1_555 yes
C(5) Ti Ru C(8B) 116.1(7) 1_555 1_555 1_555 1_555 yes
C(5) Ti Ru C(9B) 38.0(7) 1_555 1_555 1_555 1_555 yes
C(5) Ti Ru C(10B) -32.5(7) 1_555 1_555 1_555 1_555 yes
C(16) Rh C(17) C(18) -119.5(7) 1_555 1_555 1_555 1_555 yes
C(16) Rh C(20) C(19) 46.8(7) 1_555 1_555 1_555 1_555 yes
C(16) Rh C(20) C(21) -71.0(5) 1_555 1_555 1_555 1_555 yes
C(16) Rh C(21) C(20) 107.4(5) 1_555 1_555 1_555 1_555 yes
C(16) Rh C(21) C(22) -14.2(6) 1_555 1_555 1_555 1_555 yes
C(16) C(17) Rh C(20) 105.4(5) 1_555 1_555 1_555 1_555 yes
C(16) C(17) Rh C(21) 70.0(5) 1_555 1_555 1_555 1_555 yes
C(16) C(17) C(18) C(19) -66(1) 1_555 1_555 1_555 1_555 yes
C(16) C(23) C(22) C(21) -6(1) 1_555 1_555 1_555 1_555 yes
C(17) Rh C(16) C(23) 119.7(8) 1_555 1_555 1_555 1_555 yes
C(17) Rh C(20) C(19) 10.5(7) 1_555 1_555 1_555 1_555 yes
C(17) Rh C(20) C(21) -107.3(5) 1_555 1_555 1_555 1_555 yes
C(17) Rh C(21) C(20) 71.7(5) 1_555 1_555 1_555 1_555 yes
C(17) Rh C(21) C(22) -49.9(6) 1_555 1_555 1_555 1_555 yes
C(17) C(16) Rh C(20) -73.2(5) 1_555 1_555 1_555 1_555 yes
C(17) C(16) Rh C(21) -108.6(5) 1_555 1_555 1_555 1_555 yes
C(17) C(16) C(23) C(22) 73(1) 1_555 1_555 1_555 1_555 yes
C(17) C(18) C(19) C(20) -6(1) 1_555 1_555 1_555 1_555 yes
C(18) C(17) Rh C(20) -14.0(6) 1_555 1_555 1_555 1_555 yes
C(18) C(17) Rh C(21) -49.5(6) 1_555 1_555 1_555 1_555 yes
C(18) C(17) C(16) C(23) 2(1) 1_555 1_555 1_555 1_555 yes
C(18) C(19) C(20) C(21) 76(1) 1_555 1_555 1_555 1_555 yes
C(19) C(20) Rh C(21) 117.8(8) 1_555 1_555 1_555 1_555 yes
C(19) C(20) C(21) C(22) -2(1) 1_555 1_555 1_555 1_555 yes
C(20) Rh C(16) C(23) 46.5(6) 1_555 1_555 1_555 1_555 yes
C(20) Rh C(21) C(22) -121.6(7) 1_555 1_555 1_555 1_555 yes
C(20) C(21) C(22) C(23) -64(1) 1_555 1_555 1_555 1_555 yes
C(21) Rh C(16) C(23) 11.0(6) 1_555 1_555 1_555 1_555 yes
C(6A) Ru C(7A) C(8A) 116.8(5) 1_555 1_555 1_555 1_555 yes
C(6A) Ru C(7A) C(12A) -121.0(7) 1_555 1_555 1_555 1_555 yes
C(6A) Ru C(7A) C(6B) -29.3(7) 1_555 1_555 1_555 1_555 yes
C(6A) Ru C(7A) C(7B) 153(1) 1_555 1_555 1_555 1_555 yes
C(6A) Ru C(7A) C(8B) 105.0(5) 1_555 1_555 1_555 1_555 yes
C(6A) Ru C(7A) C(10B) 15.3(4) 1_555 1_555 1_555 1_555 yes
C(6A) Ru C(8A) C(7A) -38.3(3) 1_555 1_555 1_555 1_555 yes
C(6A) Ru C(8A) C(9A) 79.6(3) 1_555 1_555 1_555 1_555 yes
C(6A) Ru C(8A) C(13A) -158.4(6) 1_555 1_555 1_555 1_555 yes
C(6A) Ru C(8A) C(7B) -58.5(5) 1_555 1_555 1_555 1_555 yes
C(6A) Ru C(8A) C(8B) 90(1) 1_555 1_555 1_555 1_555 yes
C(6A) Ru C(8A) C(9B) 57.3(4) 1_555 1_555 1_555 1_555 yes
C(6A) Ru C(8A) C(13B) 149.3(6) 1_555 1_555 1_555 1_555 yes
C(6A) Ru C(9A) C(8A) -81.0(3) 1_555 1_555 1_555 1_555 yes
C(6A) Ru C(9A) C(10A) 37.7(3) 1_555 1_555 1_555 1_555 yes
C(6A) Ru C(9A) C(14A) 158.3(5) 1_555 1_555 1_555 1_555 yes
C(6A) Ru C(9A) C(8B) -85.3(5) 1_555 1_555 1_555 1_555 yes
C(6A) Ru C(9A) C(9B) 32.1(8) 1_555 1_555 1_555 1_555 yes
C(6A) Ru C(9A) C(14B) 94.7(5) 1_555 1_555 1_555 1_555 yes
C(6A) Ru C(10A) C(9A) -117.8(4) 1_555 1_555 1_555 1_555 yes
C(6A) Ru C(10A) C(15A) 120.1(6) 1_555 1_555 1_555 1_555 yes
C(6A) Ru C(10A) C(9B) -113.0(8) 1_555 1_555 1_555 1_555 yes
C(6A) Ru C(10A) C(10B) 8.9(6) 1_555 1_555 1_555 1_555 yes
C(6A) Ru C(10A) C(14B) -167.0(6) 1_555 1_555 1_555 1_555 yes
C(6A) Ru C(6B) C(7A) 126(1) 1_555 1_555 1_555 1_555 yes
C(6A) Ru C(6B) C(11A) -47.7(6) 1_555 1_555 1_555 1_555 yes
C(6A) Ru C(6B) C(12A) 176.4(9) 1_555 1_555 1_555 1_555 yes
C(6A) Ru C(6B) C(7B) 127.9(9) 1_555 1_555 1_555 1_555 yes
C(6A) Ru C(6B) C(10B) 9.4(6) 1_555 1_555 1_555 1_555 yes
C(6A) Ru C(6B) C(11B) -110.4(9) 1_555 1_555 1_555 1_555 yes
C(6A) Ru C(7B) C(7A) -20.1(10) 1_555 1_555 1_555 1_555 yes
C(6A) Ru C(7B) C(8A) 105.6(6) 1_555 1_555 1_555 1_555 yes
C(6A) Ru C(7B) C(12A) -83.2(5) 1_555 1_555 1_555 1_555 yes
C(6A) Ru C(7B) C(6B) -22.1(4) 1_555 1_555 1_555 1_555 yes
C(6A) Ru C(7B) C(8B) 96.3(5) 1_555 1_555 1_555 1_555 yes
C(6A) Ru C(7B) C(12B) -143.9(8) 1_555 1_555 1_555 1_555 yes
C(6A) Ru C(8B) C(7A) -41.9(3) 1_555 1_555 1_555 1_555 yes
C(6A) Ru C(8B) C(8A) -84(1) 1_555 1_555 1_555 1_555 yes
C(6A) Ru C(8B) C(9A) 81.2(5) 1_555 1_555 1_555 1_555 yes
C(6A) Ru C(8B) C(13A) -133.8(6) 1_555 1_555 1_555 1_555 yes
C(6A) Ru C(8B) C(7B) -61.1(4) 1_555 1_555 1_555 1_555 yes
C(6A) Ru C(8B) C(9B) 55.5(5) 1_555 1_555 1_555 1_555 yes
C(6A) Ru C(8B) C(13B) 175.8(8) 1_555 1_555 1_555 1_555 yes
C(6A) Ru C(9B) C(8A) -90.8(4) 1_555 1_555 1_555 1_555 yes
C(6A) Ru C(9B) C(9A) -141.0(9) 1_555 1_555 1_555 1_555 yes
C(6A) Ru C(9B) C(10A) 48.9(7) 1_555 1_555 1_555 1_555 yes
C(6A) Ru C(9B) C(8B) -100.3(5) 1_555 1_555 1_555 1_555 yes
C(6A) Ru C(9B) C(10B) 15.4(4) 1_555 1_555 1_555 1_555 yes
C(6A) Ru C(9B) C(14B) 137.6(7) 1_555 1_555 1_555 1_555 yes
C(6A) Ru C(10B) C(7A) -38.6(8) 1_555 1_555 1_555 1_555 yes
C(6A) Ru C(10B) C(10A) -158(1) 1_555 1_555 1_555 1_555 yes
C(6A) Ru C(10B) C(11A) 46.5(8) 1_555 1_555 1_555 1_555 yes
C(6A) Ru C(10B) C(6B) -13.6(8) 1_555 1_555 1_555 1_555 yes
C(6A) Ru C(10B) C(9B) -130(1) 1_555 1_555 1_555 1_555 yes
C(6A) Ru C(10B) C(15B) 109(1) 1_555 1_555 1_555 1_555 yes
C(6A) C(7A) Ru C(8A) -116.8(5) 1_555 1_555 1_555 1_555 yes
C(6A) C(7A) Ru C(9A) -79.9(4) 1_555 1_555 1_555 1_555 yes
C(6A) C(7A) Ru C(10A) -37.9(4) 1_555 1_555 1_555 1_555 yes
C(6A) C(7A) Ru C(6B) 29.3(7) 1_555 1_555 1_555 1_555 yes
C(6A) C(7A) Ru C(7B) -153(1) 1_555 1_555 1_555 1_555 yes
C(6A) C(7A) Ru C(8B) -105.0(5) 1_555 1_555 1_555 1_555 yes
C(6A) C(7A) Ru C(9B) -60.3(4) 1_555 1_555 1_555 1_555 yes
C(6A) C(7A) Ru C(10B) -15.3(4) 1_555 1_555 1_555 1_555 yes
C(6A) C(7A) C(8A) C(9A) 0.0(8) 1_555 1_555 1_555 1_555 yes
C(6A) C(7A) C(8A) C(13A) -180.0 1_555 1_555 1_555 1_555 yes
C(6A) C(7A) C(8A) C(7B) 179(1) 1_555 1_555 1_555 1_555 yes
C(6A) C(7A) C(8A) C(8B) -6(2) 1_555 1_555 1_555 1_555 yes
C(6A) C(7A) C(8A) C(9B) -2.8(6) 1_555 1_555 1_555 1_555 yes
C(6A) C(7A) C(8A) C(13B) -171(5) 1_555 1_555 1_555 1_555 yes
C(6A) C(7A) C(12A) C(6B) 1.1(8) 1_555 1_555 1_555 1_555 yes
C(6A) C(7A) C(12A) C(7B) -179(1) 1_555 1_555 1_555 1_555 yes
C(6A) C(7A) C(12A) C(11B) -0.5(9) 1_555 1_555 1_555 1_555 yes
C(6A) C(7A) C(12A) C(12B) -177.5(9) 1_555 1_555 1_555 1_555 yes
C(6A) C(7A) C(6B) C(11A) -9(7) 1_555 1_555 1_555 1_555 yes
C(6A) C(7A) C(6B) C(12A) -178(1) 1_555 1_555 1_555 1_555 yes
C(6A) C(7A) C(6B) C(7B) 172(20) 1_555 1_555 1_555 1_555 yes
C(6A) C(7A) C(6B) C(10B) 3.6(8) 1_555 1_555 1_555 1_555 yes
C(6A) C(7A) C(6B) C(11B) -176(2) 1_555 1_555 1_555 1_555 yes
C(6A) C(7A) C(7B) C(8A) -1(3) 1_555 1_555 1_555 1_555 yes
C(6A) C(7A) C(7B) C(12A) 179(2) 1_555 1_555 1_555 1_555 yes
C(6A) C(7A) C(7B) C(6B) -171(23) 1_555 1_555 1_555 1_555 yes
C(6A) C(7A) C(7B) C(8B) -2(2) 1_555 1_555 1_555 1_555 yes
C(6A) C(7A) C(7B) C(12B) 176(1) 1_555 1_555 1_555 1_555 yes
C(6A) C(7A) C(8B) C(8A) 173(2) 1_555 1_555 1_555 1_555 yes
C(6A) C(7A) C(8B) C(9A) 3.0(10) 1_555 1_555 1_555 1_555 yes
C(6A) C(7A) C(8B) C(13A) 178.6(6) 1_555 1_555 1_555 1_555 yes
C(6A) C(7A) C(8B) C(7B) 178(1) 1_555 1_555 1_555 1_555 yes
C(6A) C(7A) C(8B) C(9B) -1.7(7) 1_555 1_555 1_555 1_555 yes
C(6A) C(7A) C(8B) C(13B) 178(1) 1_555 1_555 1_555 1_555 yes
C(6A) C(7A) C(10B) C(10A) 166(2) 1_555 1_555 1_555 1_555 yes
C(6A) C(7A) C(10B) C(11A) -6(1) 1_555 1_555 1_555 1_555 yes
C(6A) C(7A) C(10B) C(6B) -7(1) 1_555 1_555 1_555 1_555 yes
C(6A) C(7A) C(10B) C(9B) 172(1) 1_555 1_555 1_555 1_555 yes
C(6A) C(7A) C(10B) C(15B) -7(1) 1_555 1_555 1_555 1_555 yes
C(6A) C(10A) Ru C(7A) 38.3(3) 1_555 1_555 1_555 1_555 yes
C(6A) C(10A) Ru C(8A) 81.1(3) 1_555 1_555 1_555 1_555 yes
C(6A) C(10A) Ru C(9A) 117.8(4) 1_555 1_555 1_555 1_555 yes
C(6A) C(10A) Ru C(6B) 15.1(3) 1_555 1_555 1_555 1_555 yes
C(6A) C(10A) Ru C(7B) 52.7(3) 1_555 1_555 1_555 1_555 yes
C(6A) C(10A) Ru C(8B) 90.6(4) 1_555 1_555 1_555 1_555 yes
C(6A) C(10A) Ru C(9B) 113.0(8) 1_555 1_555 1_555 1_555 yes
C(6A) C(10A) Ru C(10B) -8.9(6) 1_555 1_555 1_555 1_555 yes
C(6A) C(10A) C(9A) C(8A) 0.0(7) 1_555 1_555 1_555 1_555 yes
C(6A) C(10A) C(9A) C(14A) -180.0 1_555 1_555 1_555 1_555 yes
C(6A) C(10A) C(9A) C(8B) 2(1) 1_555 1_555 1_555 1_555 yes
C(6A) C(10A) C(9A) C(9B) 73(6) 1_555 1_555 1_555 1_555 yes
C(6A) C(10A) C(9A) C(14B) 174.8(8) 1_555 1_555 1_555 1_555 yes
C(6A) C(10A) C(15A) C(14B) -175.0(9) 1_555 1_555 1_555 1_555 yes
C(6A) C(10A) C(15A) C(15B) -3.7(9) 1_555 1_555 1_555 1_555 yes
C(6A) C(10A) C(9B) C(8A) -11(1) 1_555 1_555 1_555 1_555 yes
C(6A) C(10A) C(9B) C(9A) -108(6) 1_555 1_555 1_555 1_555 yes
C(6A) C(10A) C(9B) C(8B) -12(2) 1_555 1_555 1_555 1_555 yes
C(6A) C(10A) C(9B) C(10B) 6.6(8) 1_555 1_555 1_555 1_555 yes
C(6A) C(10A) C(9B) C(14B) 176.4(7) 1_555 1_555 1_555 1_555 yes
C(6A) C(10A) C(10B) C(7A) -15(2) 1_555 1_555 1_555 1_555 yes
C(6A) C(10A) C(10B) C(11A) 145(4) 1_555 1_555 1_555 1_555 yes
C(6A) C(10A) C(10B) C(6B) -11(1) 1_555 1_555 1_555 1_555 yes
C(6A) C(10A) C(10B) C(9B) -29(3) 1_555 1_555 1_555 1_555 yes
C(6A) C(10A) C(10B) C(15B) 161(3) 1_555 1_555 1_555 1_555 yes
C(6A) C(10A) C(14B) C(9A) -23(3) 1_555 1_555 1_555 1_555 yes
C(6A) C(10A) C(14B) C(14A) -28(3) 1_555 1_555 1_555 1_555 yes
C(6A) C(10A) C(14B) C(15A) 160(3) 1_555 1_555 1_555 1_555 yes
C(6A) C(10A) C(14B) C(9B) -16(3) 1_555 1_555 1_555 1_555 yes
C(6A) C(11A) C(6B) C(7A) 10(7) 1_555 1_555 1_555 1_555 yes
C(6A) C(11A) C(6B) C(12A) 178(1) 1_555 1_555 1_555 1_555 yes
C(6A) C(11A) C(6B) C(7B) 11(7) 1_555 1_555 1_555 1_555 yes
C(6A) C(11A) C(6B) C(10B) -3.5(7) 1_555 1_555 1_555 1_555 yes
C(6A) C(11A) C(6B) C(11B) 177(1) 1_555 1_555 1_555 1_555 yes
C(6A) C(11A) C(10B) C(7A) 4(1) 1_555 1_555 1_555 1_555 yes
C(6A) C(11A) C(10B) C(10A) -157(3) 1_555 1_555 1_555 1_555 yes
C(6A) C(11A) C(10B) C(6B) 5(1) 1_555 1_555 1_555 1_555 yes
C(6A) C(11A) C(10B) C(9B) -15(10) 1_555 1_555 1_555 1_555 yes
C(6A) C(11A) C(10B) C(15B) -176(1) 1_555 1_555 1_555 1_555 yes
C(6A) C(11A) C(11B) C(12A) -1(1) 1_555 1_555 1_555 1_555 yes
C(6A) C(11A) C(11B) C(6B) -1.0(6) 1_555 1_555 1_555 1_555 yes
C(6A) C(11A) C(15B) C(15A) -10(1) 1_555 1_555 1_555 1_555 yes
C(6A) C(11A) C(15B) C(10B) 1.2(5) 1_555 1_555 1_555 1_555 yes
C(6A) C(6B) Ru C(7A) -126(1) 1_555 1_555 1_555 1_555 yes
C(6A) C(6B) Ru C(8A) -102.1(7) 1_555 1_555 1_555 1_555 yes
C(6A) C(6B) Ru C(9A) -63.8(6) 1_555 1_555 1_555 1_555 yes
C(6A) C(6B) Ru C(10A) -25.2(6) 1_555 1_555 1_555 1_555 yes
C(6A) C(6B) Ru C(7B) -127.9(9) 1_555 1_555 1_555 1_555 yes
C(6A) C(6B) Ru C(8B) -91.0(7) 1_555 1_555 1_555 1_555 yes
C(6A) C(6B) Ru C(9B) -47.8(6) 1_555 1_555 1_555 1_555 yes
C(6A) C(6B) Ru C(10B) -9.4(6) 1_555 1_555 1_555 1_555 yes
C(6A) C(6B) C(7A) C(8A) -2(2) 1_555 1_555 1_555 1_555 yes
C(6A) C(6B) C(7A) C(12A) 178(1) 1_555 1_555 1_555 1_555 yes
C(6A) C(6B) C(7A) C(7B) -172(20) 1_555 1_555 1_555 1_555 yes
C(6A) C(6B) C(7A) C(8B) -4(1) 1_555 1_555 1_555 1_555 yes
C(6A) C(6B) C(7A) C(10B) -3.6(8) 1_555 1_555 1_555 1_555 yes
C(6A) C(6B) C(11A) C(10B) 3.5(7) 1_555 1_555 1_555 1_555 yes
C(6A) C(6B) C(11A) C(11B) -177(1) 1_555 1_555 1_555 1_555 yes
C(6A) C(6B) C(11A) C(15B) 4.8(10) 1_555 1_555 1_555 1_555 yes
C(6A) C(6B) C(12A) C(7A) -15(10) 1_555 1_555 1_555 1_555 yes
C(6A) C(6B) C(12A) C(7B) -16(11) 1_555 1_555 1_555 1_555 yes
C(6A) C(6B) C(12A) C(11B) 162(11) 1_555 1_555 1_555 1_555 yes
C(6A) C(6B) C(12A) C(12B) -14(11) 1_555 1_555 1_555 1_555 yes
C(6A) C(6B) C(7B) C(7A) 7(20) 1_555 1_555 1_555 1_555 yes
C(6A) C(6B) C(7B) C(8A) -2(1) 1_555 1_555 1_555 1_555 yes
C(6A) C(6B) C(7B) C(12A) 178(1) 1_555 1_555 1_555 1_555 yes
C(6A) C(6B) C(7B) C(8B) -3(1) 1_555 1_555 1_555 1_555 yes
C(6A) C(6B) C(7B) C(12B) 176(1) 1_555 1_555 1_555 1_555 yes
C(6A) C(6B) C(10B) C(7A) 158(4) 1_555 1_555 1_555 1_555 yes
C(6A) C(6B) C(10B) C(10A) 150(4) 1_555 1_555 1_555 1_555 yes
C(6A) C(6B) C(10B) C(11A) -19(3) 1_555 1_555 1_555 1_555 yes
C(6A) C(6B) C(10B) C(9B) 158(4) 1_555 1_555 1_555 1_555 yes
C(6A) C(6B) C(10B) C(15B) -21(3) 1_555 1_555 1_555 1_555 yes
C(6A) C(6B) C(11B) C(11A) 1(1) 1_555 1_555 1_555 1_555 yes
C(6A) C(6B) C(11B) C(12A) -178(1) 1_555 1_555 1_555 1_555 yes
C(6A) C(9B) Ru C(7A) 45.9(3) 1_555 1_555 1_555 1_555 yes
C(6A) C(9B) Ru C(8A) 90.8(4) 1_555 1_555 1_555 1_555 yes
C(6A) C(9B) Ru C(9A) 141.0(9) 1_555 1_555 1_555 1_555 yes
C(6A) C(9B) Ru C(10A) -48.9(7) 1_555 1_555 1_555 1_555 yes
C(6A) C(9B) Ru C(6B) 21.8(3) 1_555 1_555 1_555 1_555 yes
C(6A) C(9B) Ru C(7B) 63.0(3) 1_555 1_555 1_555 1_555 yes
C(6A) C(9B) Ru C(8B) 100.3(5) 1_555 1_555 1_555 1_555 yes
C(6A) C(9B) Ru C(10B) -15.4(4) 1_555 1_555 1_555 1_555 yes
C(6A) C(9B) C(8A) C(7A) 2.1(5) 1_555 1_555 1_555 1_555 yes
C(6A) C(9B) C(8A) C(9A) -170(1) 1_555 1_555 1_555 1_555 yes
C(6A) C(9B) C(8A) C(13A) 177(1) 1_555 1_555 1_555 1_555 yes
C(6A) C(9B) C(8A) C(7B) 3.0(8) 1_555 1_555 1_555 1_555 yes
C(6A) C(9B) C(8A) C(8B) 177(2) 1_555 1_555 1_555 1_555 yes
C(6A) C(9B) C(8A) C(13B) -179.5(7) 1_555 1_555 1_555 1_555 yes
C(6A) C(9B) C(9A) C(8A) 12(1) 1_555 1_555 1_555 1_555 yes
C(6A) C(9B) C(9A) C(10A) -96(6) 1_555 1_555 1_555 1_555 yes
C(6A) C(9B) C(9A) C(14A) -175.1(8) 1_555 1_555 1_555 1_555 yes
C(6A) C(9B) C(9A) C(8B) 15(1) 1_555 1_555 1_555 1_555 yes
C(6A) C(9B) C(9A) C(14B) -172(1) 1_555 1_555 1_555 1_555 yes
C(6A) C(9B) C(10A) C(9A) 108(6) 1_555 1_555 1_555 1_555 yes
C(6A) C(9B) C(10A) C(15A) -173(1) 1_555 1_555 1_555 1_555 yes
C(6A) C(9B) C(10A) C(10B) -6.6(8) 1_555 1_555 1_555 1_555 yes
C(6A) C(9B) C(10A) C(14B) -176.4(7) 1_555 1_555 1_555 1_555 yes
C(6A) C(9B) C(8B) C(7A) 1.4(6) 1_555 1_555 1_555 1_555 yes
C(6A) C(9B) C(8B) C(8A) -2(2) 1_555 1_555 1_555 1_555 yes
C(6A) C(9B) C(8B) C(9A) -168(1) 1_555 1_555 1_555 1_555 yes
C(6A) C(9B) C(8B) C(13A) 179(5) 1_555 1_555 1_555 1_555 yes
C(6A) C(9B) C(8B) C(7B) 1.6(8) 1_555 1_555 1_555 1_555 yes
C(6A) C(9B) C(8B) C(13B) -178.4(10) 1_555 1_555 1_555 1_555 yes
C(6A) C(9B) C(10B) C(7A) -5(1) 1_555 1_555 1_555 1_555 yes
C(6A) C(9B) C(10B) C(10A) 161(2) 1_555 1_555 1_555 1_555 yes
C(6A) C(9B) C(10B) C(11A) 15(10) 1_555 1_555 1_555 1_555 yes
C(6A) C(9B) C(10B) C(6B) -5(1) 1_555 1_555 1_555 1_555 yes
C(6A) C(9B) C(10B) C(15B) 174(2) 1_555 1_555 1_555 1_555 yes
C(6A) C(9B) C(14B) C(9A) 170(1) 1_555 1_555 1_555 1_555 yes
C(6A) C(9B) C(14B) C(10A) 4.5(9) 1_555 1_555 1_555 1_555 yes
C(6A) C(9B) C(14B) C(14A) 173(1) 1_555 1_555 1_555 1_555 yes
C(6A) C(9B) C(14B) C(15A) 2(1) 1_555 1_555 1_555 1_555 yes
C(6A) C(10B) Ru C(7A) 38.6(8) 1_555 1_555 1_555 1_555 yes
C(6A) C(10B) Ru C(8A) 80.2(9) 1_555 1_555 1_555 1_555 yes
C(6A) C(10B) Ru C(9A) 121.9(10) 1_555 1_555 1_555 1_555 yes
C(6A) C(10B) Ru C(10A) 158(1) 1_555 1_555 1_555 1_555 yes
C(6A) C(10B) Ru C(6B) 13.6(8) 1_555 1_555 1_555 1_555 yes
C(6A) C(10B) Ru C(7B) 49.9(9) 1_555 1_555 1_555 1_555 yes
C(6A) C(10B) Ru C(8B) 91.8(9) 1_555 1_555 1_555 1_555 yes
C(6A) C(10B) Ru C(9B) 130(1) 1_555 1_555 1_555 1_555 yes
C(6A) C(10B) C(7A) C(8A) -171(1) 1_555 1_555 1_555 1_555 yes
C(6A) C(10B) C(7A) C(12A) 10(1) 1_555 1_555 1_555 1_555 yes
C(6A) C(10B) C(7A) C(6B) 7(1) 1_555 1_555 1_555 1_555 yes
C(6A) C(10B) C(7A) C(7B) -173(2) 1_555 1_555 1_555 1_555 yes
C(6A) C(10B) C(7A) C(8B) -172(1) 1_555 1_555 1_555 1_555 yes
C(6A) C(10B) C(10A) C(9A) 22(3) 1_555 1_555 1_555 1_555 yes
C(6A) C(10B) C(10A) C(15A) -162(2) 1_555 1_555 1_555 1_555 yes
C(6A) C(10B) C(10A) C(9B) 29(3) 1_555 1_555 1_555 1_555 yes
C(6A) C(10B) C(10A) C(14B) 114(4) 1_555 1_555 1_555 1_555 yes
C(6A) C(10B) C(11A) C(6B) -5(1) 1_555 1_555 1_555 1_555 yes
C(6A) C(10B) C(11A) C(11B) -6(1) 1_555 1_555 1_555 1_555 yes
C(6A) C(10B) C(11A) C(15B) 176(1) 1_555 1_555 1_555 1_555 yes
C(6A) C(10B) C(6B) C(7A) -158(4) 1_555 1_555 1_555 1_555 yes
C(6A) C(10B) C(6B) C(11A) 19(3) 1_555 1_555 1_555 1_555 yes
C(6A) C(10B) C(6B) C(12A) -166(5) 1_555 1_555 1_555 1_555 yes
C(6A) C(10B) C(6B) C(7B) -158(4) 1_555 1_555 1_555 1_555 yes
C(6A) C(10B) C(6B) C(11B) 21(3) 1_555 1_555 1_555 1_555 yes
C(6A) C(10B) C(9B) C(8A) 4(1) 1_555 1_555 1_555 1_555 yes
C(6A) C(10B) C(9B) C(9A) -7(3) 1_555 1_555 1_555 1_555 yes
C(6A) C(10B) C(9B) C(10A) -161(2) 1_555 1_555 1_555 1_555 yes
C(6A) C(10B) C(9B) C(8B) 5(1) 1_555 1_555 1_555 1_555 yes
C(6A) C(10B) C(9B) C(14B) -174(1) 1_555 1_555 1_555 1_555 yes
C(6A) C(10B) C(15B) C(11A) -3(1) 1_555 1_555 1_555 1_555 yes
C(6A) C(10B) C(15B) C(15A) 169(1) 1_555 1_555 1_555 1_555 yes
C(6A) C(15B) C(11A) C(6B) -2.4(5) 1_555 1_555 1_555 1_555 yes
C(6A) C(15B) C(11A) C(10B) -1.2(5) 1_555 1_555 1_555 1_555 yes
C(6A) C(15B) C(11A) C(11B) -6(1) 1_555 1_555 1_555 1_555 yes
C(6A) C(15B) C(15A) C(10A) 2.3(5) 1_555 1_555 1_555 1_555 yes
C(6A) C(15B) C(15A) C(14B) 12(1) 1_555 1_555 1_555 1_555 yes
C(6A) C(15B) C(10B) C(7A) 4(1) 1_555 1_555 1_555 1_555 yes
C(6A) C(15B) C(10B) C(10A) -168(2) 1_555 1_555 1_555 1_555 yes
C(6A) C(15B) C(10B) C(11A) 3(1) 1_555 1_555 1_555 1_555 yes
C(6A) C(15B) C(10B) C(6B) 5.2(10) 1_555 1_555 1_555 1_555 yes
C(6A) C(15B) C(10B) C(9B) -174(2) 1_555 1_555 1_555 1_555 yes
C(7A) Ru C(6A) C(10A) -116.7(5) 1_555 1_555 1_555 1_555 yes
C(7A) Ru C(6A) C(11A) 121.1(7) 1_555 1_555 1_555 1_555 yes
C(7A) Ru C(6A) C(6B) 27.7(6) 1_555 1_555 1_555 1_555 yes
C(7A) Ru C(6A) C(9B) -92.0(5) 1_555 1_555 1_555 1_555 yes
C(7A) Ru C(6A) C(10B) -130(1) 1_555 1_555 1_555 1_555 yes
C(7A) Ru C(6A) C(15B) -175.9(7) 1_555 1_555 1_555 1_555 yes
C(7A) Ru C(8A) C(9A) 118.0(4) 1_555 1_555 1_555 1_555 yes
C(7A) Ru C(8A) C(13A) -120.1(6) 1_555 1_555 1_555 1_555 yes
C(7A) Ru C(8A) C(7B) -20.2(5) 1_555 1_555 1_555 1_555 yes
C(7A) Ru C(8A) C(8B) 128(1) 1_555 1_555 1_555 1_555 yes
C(7A) Ru C(8A) C(9B) 95.6(5) 1_555 1_555 1_555 1_555 yes
C(7A) Ru C(8A) C(13B) -172.4(7) 1_555 1_555 1_555 1_555 yes
C(7A) Ru C(9A) C(8A) -37.6(3) 1_555 1_555 1_555 1_555 yes
C(7A) Ru C(9A) C(10A) 81.1(3) 1_555 1_555 1_555 1_555 yes
C(7A) Ru C(9A) C(14A) -158.3(5) 1_555 1_555 1_555 1_555 yes
C(7A) Ru C(9A) C(8B) -41.9(5) 1_555 1_555 1_555 1_555 yes
C(7A) Ru C(9A) C(9B) 75.5(8) 1_555 1_555 1_555 1_555 yes
C(7A) Ru C(9A) C(14B) 138.1(6) 1_555 1_555 1_555 1_555 yes
C(7A) Ru C(10A) C(9A) -79.5(3) 1_555 1_555 1_555 1_555 yes
C(7A) Ru C(10A) C(15A) 158.4(6) 1_555 1_555 1_555 1_555 yes
C(7A) Ru C(10A) C(9B) -74.6(8) 1_555 1_555 1_555 1_555 yes
C(7A) Ru C(10A) C(10B) 47.3(6) 1_555 1_555 1_555 1_555 yes
C(7A) Ru C(10A) C(14B) -128.6(5) 1_555 1_555 1_555 1_555 yes
C(7A) Ru C(6B) C(11A) -174(1) 1_555 1_555 1_555 1_555 yes
C(7A) Ru C(6B) C(12A) 49.9(7) 1_555 1_555 1_555 1_555 yes
C(7A) Ru C(6B) C(7B) 1.4(7) 1_555 1_555 1_555 1_555 yes
C(7A) Ru C(6B) C(10B) -117.0(10) 1_555 1_555 1_555 1_555 yes
C(7A) Ru C(6B) C(11B) 123(1) 1_555 1_555 1_555 1_555 yes
C(7A) Ru C(7B) C(8A) 125(1) 1_555 1_555 1_555 1_555 yes
C(7A) Ru C(7B) C(12A) -63(1) 1_555 1_555 1_555 1_555 yes
C(7A) Ru C(7B) C(6B) -2.0(9) 1_555 1_555 1_555 1_555 yes
C(7A) Ru C(7B) C(8B) 116(1) 1_555 1_555 1_555 1_555 yes
C(7A) Ru C(7B) C(12B) -123(1) 1_555 1_555 1_555 1_555 yes
C(7A) Ru C(8B) C(8A) -42(1) 1_555 1_555 1_555 1_555 yes
C(7A) Ru C(8B) C(9A) 123.1(6) 1_555 1_555 1_555 1_555 yes
C(7A) Ru C(8B) C(13A) -91.8(6) 1_555 1_555 1_555 1_555 yes
C(7A) Ru C(8B) C(7B) -19.2(4) 1_555 1_555 1_555 1_555 yes
C(7A) Ru C(8B) C(9B) 97.4(5) 1_555 1_555 1_555 1_555 yes
C(7A) Ru C(8B) C(13B) -142.2(9) 1_555 1_555 1_555 1_555 yes
C(7A) Ru C(9B) C(8A) -45.0(3) 1_555 1_555 1_555 1_555 yes
C(7A) Ru C(9B) C(9A) -95.1(8) 1_555 1_555 1_555 1_555 yes
C(7A) Ru C(9B) C(10A) 94.8(8) 1_555 1_555 1_555 1_555 yes
C(7A) Ru C(9B) C(8B) -54.5(4) 1_555 1_555 1_555 1_555 yes
C(7A) Ru C(9B) C(10B) 61.3(4) 1_555 1_555 1_555 1_555 yes
C(7A) Ru C(9B) C(14B) -176.5(7) 1_555 1_555 1_555 1_555 yes
C(7A) Ru C(10B) C(10A) -120.1(7) 1_555 1_555 1_555 1_555 yes
C(7A) Ru C(10B) C(11A) 85.1(5) 1_555 1_555 1_555 1_555 yes
C(7A) Ru C(10B) C(6B) 24.9(4) 1_555 1_555 1_555 1_555 yes
C(7A) Ru C(10B) C(9B) -91.8(5) 1_555 1_555 1_555 1_555 yes
C(7A) Ru C(10B) C(15B) 148.0(8) 1_555 1_555 1_555 1_555 yes
C(7A) C(6A) Ru C(8A) 37.8(4) 1_555 1_555 1_555 1_555 yes
C(7A) C(6A) Ru C(9A) 79.8(4) 1_555 1_555 1_555 1_555 yes
C(7A) C(6A) Ru C(10A) 116.7(5) 1_555 1_555 1_555 1_555 yes
C(7A) C(6A) Ru C(6B) -27.7(6) 1_555 1_555 1_555 1_555 yes
C(7A) C(6A) Ru C(7B) 8.3(4) 1_555 1_555 1_555 1_555 yes
C(7A) C(6A) Ru C(8B) 49.8(4) 1_555 1_555 1_555 1_555 yes
C(7A) C(6A) Ru C(9B) 92.0(5) 1_555 1_555 1_555 1_555 yes
C(7A) C(6A) Ru C(10B) 130(1) 1_555 1_555 1_555 1_555 yes
C(7A) C(6A) C(10A) C(9A) 0.0(8) 1_555 1_555 1_555 1_555 yes
C(7A) C(6A) C(10A) C(15A) 180.0 1_555 1_555 1_555 1_555 yes
C(7A) C(6A) C(10A) C(9B) 6(1) 1_555 1_555 1_555 1_555 yes
C(7A) C(6A) C(10A) C(10B) 159(3) 1_555 1_555 1_555 1_555 yes
C(7A) C(6A) C(10A) C(14B) 21(3) 1_555 1_555 1_555 1_555 yes
C(7A) C(6A) C(11A) C(6B) -1.0(7) 1_555 1_555 1_555 1_555 yes
C(7A) C(6A) C(11A) C(10B) -172(1) 1_555 1_555 1_555 1_555 yes
C(7A) C(6A) C(11A) C(11B) 0.6(10) 1_555 1_555 1_555 1_555 yes
C(7A) C(6A) C(11A) C(15B) -176.1(9) 1_555 1_555 1_555 1_555 yes
C(7A) C(6A) C(6B) C(11A) 178(1) 1_555 1_555 1_555 1_555 yes
C(7A) C(6A) C(6B) C(12A) 14(10) 1_555 1_555 1_555 1_555 yes
C(7A) C(6A) C(6B) C(7B) -0.3(7) 1_555 1_555 1_555 1_555 yes
C(7A) C(6A) C(6B) C(10B) -22(4) 1_555 1_555 1_555 1_555 yes
C(7A) C(6A) C(6B) C(11B) 176(1) 1_555 1_555 1_555 1_555 yes
C(7A) C(6A) C(9B) C(8A) -2.1(5) 1_555 1_555 1_555 1_555 yes
C(7A) C(6A) C(9B) C(9A) -12(1) 1_555 1_555 1_555 1_555 yes
C(7A) C(6A) C(9B) C(10A) -173(1) 1_555 1_555 1_555 1_555 yes
C(7A) C(6A) C(9B) C(8B) -1.6(7) 1_555 1_555 1_555 1_555 yes
C(7A) C(6A) C(9B) C(10B) 173(1) 1_555 1_555 1_555 1_555 yes
C(7A) C(6A) C(9B) C(14B) -179(1) 1_555 1_555 1_555 1_555 yes
C(7A) C(6A) C(10B) C(10A) -24(3) 1_555 1_555 1_555 1_555 yes
C(7A) C(6A) C(10B) C(11A) 172(1) 1_555 1_555 1_555 1_555 yes
C(7A) C(6A) C(10B) C(6B) 14(2) 1_555 1_555 1_555 1_555 yes
C(7A) C(6A) C(10B) C(9B) -8(2) 1_555 1_555 1_555 1_555 yes
C(7A) C(6A) C(10B) C(15B) 176.3(9) 1_555 1_555 1_555 1_555 yes
C(7A) C(6A) C(15B) C(11A) 130(8) 1_555 1_555 1_555 1_555 yes
C(7A) C(6A) C(15B) C(15A) -55(8) 1_555 1_555 1_555 1_555 yes
C(7A) C(6A) C(15B) C(10B) -45(8) 1_555 1_555 1_555 1_555 yes
C(7A) C(8A) Ru C(9A) -118.0(4) 1_555 1_555 1_555 1_555 yes
C(7A) C(8A) Ru C(10A) -81.2(3) 1_555 1_555 1_555 1_555 yes
C(7A) C(8A) Ru C(6B) -13.9(4) 1_555 1_555 1_555 1_555 yes
C(7A) C(8A) Ru C(7B) 20.2(5) 1_555 1_555 1_555 1_555 yes
C(7A) C(8A) Ru C(8B) -128(1) 1_555 1_555 1_555 1_555 yes
C(7A) C(8A) Ru C(9B) -95.6(5) 1_555 1_555 1_555 1_555 yes
C(7A) C(8A) Ru C(10B) -55.1(4) 1_555 1_555 1_555 1_555 yes
C(7A) C(8A) C(9A) C(10A) 0.0(8) 1_555 1_555 1_555 1_555 yes
C(7A) C(8A) C(9A) C(14A) 180.0 1_555 1_555 1_555 1_555 yes
C(7A) C(8A) C(9A) C(8B) -160(5) 1_555 1_555 1_555 1_555 yes
C(7A) C(8A) C(9A) C(9B) -7(1) 1_555 1_555 1_555 1_555 yes
C(7A) C(8A) C(9A) C(14B) -69(7) 1_555 1_555 1_555 1_555 yes
C(7A) C(8A) C(13A) C(8B) 174(2) 1_555 1_555 1_555 1_555 yes
C(7A) C(8A) C(13A) C(13B) 178.3(10) 1_555 1_555 1_555 1_555 yes
C(7A) C(8A) C(7B) C(12A) 177(6) 1_555 1_555 1_555 1_555 yes
C(7A) C(8A) C(7B) C(6B) 0.5(10) 1_555 1_555 1_555 1_555 yes
C(7A) C(8A) C(7B) C(8B) 8(3) 1_555 1_555 1_555 1_555 yes
C(7A) C(8A) C(7B) C(12B) -178(2) 1_555 1_555 1_555 1_555 yes
C(7A) C(8A) C(8B) C(9A) 22(6) 1_555 1_555 1_555 1_555 yes
C(7A) C(8A) C(8B) C(13A) -174(2) 1_555 1_555 1_555 1_555 yes
C(7A) C(8A) C(8B) C(7B) -3(1) 1_555 1_555 1_555 1_555 yes
C(7A) C(8A) C(8B) C(9B) 5(3) 1_555 1_555 1_555 1_555 yes
C(7A) C(8A) C(8B) C(13B) -177(1) 1_555 1_555 1_555 1_555 yes
C(7A) C(8A) C(9B) C(9A) 172(1) 1_555 1_555 1_555 1_555 yes
C(7A) C(8A) C(9B) C(10A) 10(1) 1_555 1_555 1_555 1_555 yes
C(7A) C(8A) C(9B) C(8B) -175(2) 1_555 1_555 1_555 1_555 yes
C(7A) C(8A) C(9B) C(10B) 0.8(7) 1_555 1_555 1_555 1_555 yes
C(7A) C(8A) C(9B) C(14B) 179(1) 1_555 1_555 1_555 1_555 yes
C(7A) C(8A) C(13B) C(13A) -9(5) 1_555 1_555 1_555 1_555 yes
C(7A) C(8A) C(13B) C(8B) 166(5) 1_555 1_555 1_555 1_555 yes
C(7A) C(12A) C(6B) C(11A) -178(1) 1_555 1_555 1_555 1_555 yes
C(7A) C(12A) C(6B) C(7B) 0.3(8) 1_555 1_555 1_555 1_555 yes
C(7A) C(12A) C(6B) C(10B) 8(3) 1_555 1_555 1_555 1_555 yes
C(7A) C(12A) C(6B) C(11B) -177(1) 1_555 1_555 1_555 1_555 yes
C(7A) C(12A) C(7B) C(8A) -177(6) 1_555 1_555 1_555 1_555 yes
C(7A) C(12A) C(7B) C(6B) -0.4(9) 1_555 1_555 1_555 1_555 yes
C(7A) C(12A) C(7B) C(8B) -104(18) 1_555 1_555 1_555 1_555 yes
C(7A) C(12A) C(7B) C(12B) 177(1) 1_555 1_555 1_555 1_555 yes
C(7A) C(12A) C(11B) C(11A) 1(1) 1_555 1_555 1_555 1_555 yes
C(7A) C(12A) C(11B) C(6B) 1.0(5) 1_555 1_555 1_555 1_555 yes
C(7A) C(12A) C(12B) C(7B) -0.9(5) 1_555 1_555 1_555 1_555 yes
C(7A) C(6B) Ru C(8A) 24.3(7) 1_555 1_555 1_555 1_555 yes
C(7A) C(6B) Ru C(9A) 62.7(7) 1_555 1_555 1_555 1_555 yes
C(7A) C(6B) Ru C(10A) 101.3(8) 1_555 1_555 1_555 1_555 yes
C(7A) C(6B) Ru C(7B) -1.4(7) 1_555 1_555 1_555 1_555 yes
C(7A) C(6B) Ru C(8B) 35.4(7) 1_555 1_555 1_555 1_555 yes
C(7A) C(6B) Ru C(9B) 78.7(8) 1_555 1_555 1_555 1_555 yes
C(7A) C(6B) Ru C(10B) 117.0(10) 1_555 1_555 1_555 1_555 yes
C(7A) C(6B) C(6A) C(10A) 2(2) 1_555 1_555 1_555 1_555 yes
C(7A) C(6B) C(6A) C(11A) -178(1) 1_555 1_555 1_555 1_555 yes
C(7A) C(6B) C(6A) C(9B) 5(1) 1_555 1_555 1_555 1_555 yes
C(7A) C(6B) C(6A) C(10B) 22(4) 1_555 1_555 1_555 1_555 yes
C(7A) C(6B) C(6A) C(15B) 173(1) 1_555 1_555 1_555 1_555 yes
C(7A) C(6B) C(11A) C(10B) 14(7) 1_555 1_555 1_555 1_555 yes
C(7A) C(6B) C(11A) C(11B) -167(8) 1_555 1_555 1_555 1_555 yes
C(7A) C(6B) C(11A) C(15B) 15(8) 1_555 1_555 1_555 1_555 yes
C(7A) C(6B) C(12A) C(7B) -0.3(8) 1_555 1_555 1_555 1_555 yes
C(7A) C(6B) C(12A) C(11B) 177(1) 1_555 1_555 1_555 1_555 yes
C(7A) C(6B) C(12A) C(12B) 1(1) 1_555 1_555 1_555 1_555 yes
C(7A) C(6B) C(7B) C(8A) -9(20) 1_555 1_555 1_555 1_555 yes
C(7A) C(6B) C(7B) C(12A) 170(21) 1_555 1_555 1_555 1_555 yes
C(7A) C(6B) C(7B) C(8B) -11(20) 1_555 1_555 1_555 1_555 yes
C(7A) C(6B) C(7B) C(12B) 168(21) 1_555 1_555 1_555 1_555 yes
C(7A) C(6B) C(10B) C(10A) -8(1) 1_555 1_555 1_555 1_555 yes
C(7A) C(6B) C(10B) C(11A) -178(1) 1_555 1_555 1_555 1_555 yes
C(7A) C(6B) C(10B) C(9B) 0(1) 1_555 1_555 1_555 1_555 yes
C(7A) C(6B) C(10B) C(15B) -179(1) 1_555 1_555 1_555 1_555 yes
C(7A) C(6B) C(11B) C(11A) 177(1) 1_555 1_555 1_555 1_555 yes
C(7A) C(6B) C(11B) C(12A) -2(1) 1_555 1_555 1_555 1_555 yes
C(7A) C(7B) Ru C(8A) -125(1) 1_555 1_555 1_555 1_555 yes
C(7A) C(7B) Ru C(9A) -97(1) 1_555 1_555 1_555 1_555 yes
C(7A) C(7B) Ru C(10A) -58(1) 1_555 1_555 1_555 1_555 yes
C(7A) C(7B) Ru C(6B) 2.0(9) 1_555 1_555 1_555 1_555 yes
C(7A) C(7B) Ru C(8B) -116(1) 1_555 1_555 1_555 1_555 yes
C(7A) C(7B) Ru C(9B) -78(1) 1_555 1_555 1_555 1_555 yes
C(7A) C(7B) Ru C(10B) -34.8(10) 1_555 1_555 1_555 1_555 yes
C(7A) C(7B) C(8A) C(9A) 0(1) 1_555 1_555 1_555 1_555 yes
C(7A) C(7B) C(8A) C(13A) -179(1) 1_555 1_555 1_555 1_555 yes
C(7A) C(7B) C(8A) C(8B) -8(3) 1_555 1_555 1_555 1_555 yes
C(7A) C(7B) C(8A) C(9B) -2(1) 1_555 1_555 1_555 1_555 yes
C(7A) C(7B) C(8A) C(13B) -177(1) 1_555 1_555 1_555 1_555 yes
C(7A) C(7B) C(12A) C(6B) 0.4(9) 1_555 1_555 1_555 1_555 yes
C(7A) C(7B) C(12A) C(11B) 0(1) 1_555 1_555 1_555 1_555 yes
C(7A) C(7B) C(12A) C(12B) -177(1) 1_555 1_555 1_555 1_555 yes
C(7A) C(7B) C(6B) C(11A) -3(21) 1_555 1_555 1_555 1_555 yes
C(7A) C(7B) C(6B) C(12A) -170(21) 1_555 1_555 1_555 1_555 yes
C(7A) C(7B) C(6B) C(10B) 11(20) 1_555 1_555 1_555 1_555 yes
C(7A) C(7B) C(6B) C(11B) -168(21) 1_555 1_555 1_555 1_555 yes
C(7A) C(7B) C(8B) C(8A) 171(3) 1_555 1_555 1_555 1_555 yes
C(7A) C(7B) C(8B) C(9A) 5(1) 1_555 1_555 1_555 1_555 yes
C(7A) C(7B) C(8B) C(13A) 179(1) 1_555 1_555 1_555 1_555 yes
C(7A) C(7B) C(8B) C(9B) 0(1) 1_555 1_555 1_555 1_555 yes
C(7A) C(7B) C(8B) C(13B) 179(1) 1_555 1_555 1_555 1_555 yes
C(7A) C(7B) C(12B) C(12A) 2(1) 1_555 1_555 1_555 1_555 yes
C(7A) C(8B) Ru C(8A) 42(1) 1_555 1_555 1_555 1_555 yes
C(7A) C(8B) Ru C(9A) -123.1(6) 1_555 1_555 1_555 1_555 yes
C(7A) C(8B) Ru C(10A) -85.2(3) 1_555 1_555 1_555 1_555 yes
C(7A) C(8B) Ru C(6B) -17.1(3) 1_555 1_555 1_555 1_555 yes
C(7A) C(8B) Ru C(7B) 19.2(4) 1_555 1_555 1_555 1_555 yes
C(7A) C(8B) Ru C(9B) -97.4(5) 1_555 1_555 1_555 1_555 yes
C(7A) C(8B) Ru C(10B) -58.9(3) 1_555 1_555 1_555 1_555 yes
C(7A) C(8B) C(8A) C(9A) -22(6) 1_555 1_555 1_555 1_555 yes
C(7A) C(8B) C(8A) C(13A) 174(2) 1_555 1_555 1_555 1_555 yes
C(7A) C(8B) C(8A) C(7B) 3(1) 1_555 1_555 1_555 1_555 yes
C(7A) C(8B) C(8A) C(9B) -5(3) 1_555 1_555 1_555 1_555 yes
C(7A) C(8B) C(8A) C(13B) 177(1) 1_555 1_555 1_555 1_555 yes
C(7A) C(8B) C(9A) C(8A) 16(4) 1_555 1_555 1_555 1_555 yes
C(7A) C(8B) C(9A) C(10A) -3(1) 1_555 1_555 1_555 1_555 yes
C(7A) C(8B) C(9A) C(14A) 178.9(6) 1_555 1_555 1_555 1_555 yes
C(7A) C(8B) C(9A) C(9B) -10(1) 1_555 1_555 1_555 1_555 yes
C(7A) C(8B) C(9A) C(14B) -123(4) 1_555 1_555 1_555 1_555 yes
C(7A) C(8B) C(13A) C(8A) -3(1) 1_555 1_555 1_555 1_555 yes
C(7A) C(8B) C(13A) C(13B) -179(1) 1_555 1_555 1_555 1_555 yes
C(7A) C(8B) C(7B) C(8A) -171(3) 1_555 1_555 1_555 1_555 yes
C(7A) C(8B) C(7B) C(12A) 103(18) 1_555 1_555 1_555 1_555 yes
C(7A) C(8B) C(7B) C(6B) 0.5(9) 1_555 1_555 1_555 1_555 yes
C(7A) C(8B) C(7B) C(12B) -179(1) 1_555 1_555 1_555 1_555 yes
C(7A) C(8B) C(9B) C(8A) 4(2) 1_555 1_555 1_555 1_555 yes
C(7A) C(8B) C(9B) C(9A) 170(1) 1_555 1_555 1_555 1_555 yes
C(7A) C(8B) C(9B) C(10A) 11(1) 1_555 1_555 1_555 1_555 yes
C(7A) C(8B) C(9B) C(10B) -0.2(8) 1_555 1_555 1_555 1_555 yes
C(7A) C(8B) C(9B) C(14B) 179(1) 1_555 1_555 1_555 1_555 yes
C(7A) C(8B) C(13B) C(8A) -2(1) 1_555 1_555 1_555 1_555 yes
C(7A) C(8B) C(13B) C(13A) 0(1) 1_555 1_555 1_555 1_555 yes
C(7A) C(10B) Ru C(8A) 41.6(3) 1_555 1_555 1_555 1_555 yes
C(7A) C(10B) Ru C(9A) 83.3(4) 1_555 1_555 1_555 1_555 yes
C(7A) C(10B) Ru C(10A) 120.1(7) 1_555 1_555 1_555 1_555 yes
C(7A) C(10B) Ru C(6B) -24.9(4) 1_555 1_555 1_555 1_555 yes
C(7A) C(10B) Ru C(7B) 11.3(3) 1_555 1_555 1_555 1_555 yes
C(7A) C(10B) Ru C(8B) 53.2(4) 1_555 1_555 1_555 1_555 yes
C(7A) C(10B) Ru C(9B) 91.8(5) 1_555 1_555 1_555 1_555 yes
C(7A) C(10B) C(6A) C(10A) 24(3) 1_555 1_555 1_555 1_555 yes
C(7A) C(10B) C(6A) C(11A) -172(1) 1_555 1_555 1_555 1_555 yes
C(7A) C(10B) C(6A) C(6B) -14(2) 1_555 1_555 1_555 1_555 yes
C(7A) C(10B) C(6A) C(9B) 8(2) 1_555 1_555 1_555 1_555 yes
C(7A) C(10B) C(6A) C(15B) -176.3(9) 1_555 1_555 1_555 1_555 yes
C(7A) C(10B) C(10A) C(9A) 6(1) 1_555 1_555 1_555 1_555 yes
C(7A) C(10B) C(10A) C(15A) -178.0(6) 1_555 1_555 1_555 1_555 yes
C(7A) C(10B) C(10A) C(9B) 13(1) 1_555 1_555 1_555 1_555 yes
C(7A) C(10B) C(10A) C(14B) 98(4) 1_555 1_555 1_555 1_555 yes
C(7A) C(10B) C(11A) C(6B) -0.9(5) 1_555 1_555 1_555 1_555 yes
C(7A) C(10B) C(11A) C(11B) -2.1(8) 1_555 1_555 1_555 1_555 yes
C(7A) C(10B) C(11A) C(15B) -179.3(9) 1_555 1_555 1_555 1_555 yes
C(7A) C(10B) C(6B) C(11A) 178(1) 1_555 1_555 1_555 1_555 yes
C(7A) C(10B) C(6B) C(12A) -7(2) 1_555 1_555 1_555 1_555 yes
C(7A) C(10B) C(6B) C(7B) -0.4(7) 1_555 1_555 1_555 1_555 yes
C(7A) C(10B) C(6B) C(11B) 179(1) 1_555 1_555 1_555 1_555 yes
C(7A) C(10B) C(9B) C(8A) -0.6(5) 1_555 1_555 1_555 1_555 yes
C(7A) C(10B) C(9B) C(9A) -12(2) 1_555 1_555 1_555 1_555 yes
C(7A) C(10B) C(9B) C(10A) -167(1) 1_555 1_555 1_555 1_555 yes
C(7A) C(10B) C(9B) C(8B) 0.2(8) 1_555 1_555 1_555 1_555 yes
C(7A) C(10B) C(9B) C(14B) -179(1) 1_555 1_555 1_555 1_555 yes
C(7A) C(10B) C(15B) C(11A) 1(1) 1_555 1_555 1_555 1_555 yes
C(7A) C(10B) C(15B) C(15A) 174(1) 1_555 1_555 1_555 1_555 yes
C(8A) Ru C(6A) C(10A) -78.9(3) 1_555 1_555 1_555 1_555 yes
C(8A) Ru C(6A) C(11A) 158.9(6) 1_555 1_555 1_555 1_555 yes
C(8A) Ru C(6A) C(6B) 65.6(6) 1_555 1_555 1_555 1_555 yes
C(8A) Ru C(6A) C(9B) -54.2(3) 1_555 1_555 1_555 1_555 yes
C(8A) Ru C(6A) C(10B) -92.5(9) 1_555 1_555 1_555 1_555 yes
C(8A) Ru C(6A) C(15B) -138.1(5) 1_555 1_555 1_555 1_555 yes
C(8A) Ru C(7A) C(12A) 122.2(6) 1_555 1_555 1_555 1_555 yes
C(8A) Ru C(7A) C(6B) -146.1(9) 1_555 1_555 1_555 1_555 yes
C(8A) Ru C(7A) C(7B) 37.2(10) 1_555 1_555 1_555 1_555 yes
C(8A) Ru C(7A) C(8B) -11.8(4) 1_555 1_555 1_555 1_555 yes
C(8A) Ru C(7A) C(10B) -101.6(5) 1_555 1_555 1_555 1_555 yes
C(8A) Ru C(9A) C(10A) 118.6(4) 1_555 1_555 1_555 1_555 yes
C(8A) Ru C(9A) C(14A) -120.7(6) 1_555 1_555 1_555 1_555 yes
C(8A) Ru C(9A) C(8B) -4.3(5) 1_555 1_555 1_555 1_555 yes
C(8A) Ru C(9A) C(9B) 113.1(9) 1_555 1_555 1_555 1_555 yes
C(8A) Ru C(9A) C(14B) 175.7(7) 1_555 1_555 1_555 1_555 yes
C(8A) Ru C(10A) C(9A) -36.7(3) 1_555 1_555 1_555 1_555 yes
C(8A) Ru C(10A) C(15A) -158.8(6) 1_555 1_555 1_555 1_555 yes
C(8A) Ru C(10A) C(9B) -31.9(7) 1_555 1_555 1_555 1_555 yes
C(8A) Ru C(10A) C(10B) 90.0(6) 1_555 1_555 1_555 1_555 yes
C(8A) Ru C(10A) C(14B) -85.8(5) 1_555 1_555 1_555 1_555 yes
C(8A) Ru C(6B) C(11A) -149.9(6) 1_555 1_555 1_555 1_555 yes
C(8A) Ru C(6B) C(12A) 74.2(5) 1_555 1_555 1_555 1_555 yes
C(8A) Ru C(6B) C(7B) 25.8(4) 1_555 1_555 1_555 1_555 yes
C(8A) Ru C(6B) C(10B) -92.7(5) 1_555 1_555 1_555 1_555 yes
C(8A) Ru C(6B) C(11B) 147.4(7) 1_555 1_555 1_555 1_555 yes
C(8A) Ru C(7B) C(12A) 171.2(8) 1_555 1_555 1_555 1_555 yes
C(8A) Ru C(7B) C(6B) -127.7(7) 1_555 1_555 1_555 1_555 yes
C(8A) Ru C(7B) C(8B) -9.3(5) 1_555 1_555 1_555 1_555 yes
C(8A) Ru C(7B) C(12B) 110.5(8) 1_555 1_555 1_555 1_555 yes
C(8A) Ru C(8B) C(9A) 165(1) 1_555 1_555 1_555 1_555 yes
C(8A) Ru C(8B) C(13A) -49(1) 1_555 1_555 1_555 1_555 yes
C(8A) Ru C(8B) C(7B) 23(1) 1_555 1_555 1_555 1_555 yes
C(8A) Ru C(8B) C(9B) 140(1) 1_555 1_555 1_555 1_555 yes
C(8A) Ru C(8B) C(13B) -99(1) 1_555 1_555 1_555 1_555 yes
C(8A) Ru C(9B) C(9A) -50.2(7) 1_555 1_555 1_555 1_555 yes
C(8A) Ru C(9B) C(10A) 139.7(9) 1_555 1_555 1_555 1_555 yes
C(8A) Ru C(9B) C(8B) -9.5(4) 1_555 1_555 1_555 1_555 yes
C(8A) Ru C(9B) C(10B) 106.2(5) 1_555 1_555 1_555 1_555 yes
C(8A) Ru C(9B) C(14B) -131.6(8) 1_555 1_555 1_555 1_555 yes
C(8A) Ru C(10B) C(10A) -78.5(6) 1_555 1_555 1_555 1_555 yes
C(8A) Ru C(10B) C(11A) 126.8(5) 1_555 1_555 1_555 1_555 yes
C(8A) Ru C(10B) C(6B) 66.6(4) 1_555 1_555 1_555 1_555 yes
C(8A) Ru C(10B) C(9B) -50.2(4) 1_555 1_555 1_555 1_555 yes
C(8A) Ru C(10B) C(15B) -170.4(8) 1_555 1_555 1_555 1_555 yes
C(8A) C(7A) Ru C(9A) 36.9(3) 1_555 1_555 1_555 1_555 yes
C(8A) C(7A) Ru C(10A) 78.9(4) 1_555 1_555 1_555 1_555 yes
C(8A) C(7A) Ru C(6B) 146.1(9) 1_555 1_555 1_555 1_555 yes
C(8A) C(7A) Ru C(7B) -37.2(10) 1_555 1_555 1_555 1_555 yes
C(8A) C(7A) Ru C(8B) 11.8(4) 1_555 1_555 1_555 1_555 yes
C(8A) C(7A) Ru C(9B) 56.5(4) 1_555 1_555 1_555 1_555 yes
C(8A) C(7A) Ru C(10B) 101.6(5) 1_555 1_555 1_555 1_555 yes
C(8A) C(7A) C(6A) C(10A) 0.0(8) 1_555 1_555 1_555 1_555 yes
C(8A) C(7A) C(6A) C(11A) -180.0 1_555 1_555 1_555 1_555 yes
C(8A) C(7A) C(6A) C(6B) 178(1) 1_555 1_555 1_555 1_555 yes
C(8A) C(7A) C(6A) C(9B) 2.7(6) 1_555 1_555 1_555 1_555 yes
C(8A) C(7A) C(6A) C(10B) 8(1) 1_555 1_555 1_555 1_555 yes
C(8A) C(7A) C(6A) C(15B) 51(8) 1_555 1_555 1_555 1_555 yes
C(8A) C(7A) C(12A) C(6B) -178(1) 1_555 1_555 1_555 1_555 yes
C(8A) C(7A) C(12A) C(7B) 0.4(10) 1_555 1_555 1_555 1_555 yes
C(8A) C(7A) C(12A) C(11B) 179.5(8) 1_555 1_555 1_555 1_555 yes
C(8A) C(7A) C(12A) C(12B) 2(1) 1_555 1_555 1_555 1_555 yes
C(8A) C(7A) C(6B) C(11A) -12(9) 1_555 1_555 1_555 1_555 yes
C(8A) C(7A) C(6B) C(12A) 178(1) 1_555 1_555 1_555 1_555 yes
C(8A) C(7A) C(6B) C(7B) 169(22) 1_555 1_555 1_555 1_555 yes
C(8A) C(7A) C(6B) C(10B) 0(1) 1_555 1_555 1_555 1_555 yes
C(8A) C(7A) C(6B) C(11B) -179(1) 1_555 1_555 1_555 1_555 yes
C(8A) C(7A) C(7B) C(12A) -179(1) 1_555 1_555 1_555 1_555 yes
C(8A) C(7A) C(7B) C(6B) -170(20) 1_555 1_555 1_555 1_555 yes
C(8A) C(7A) C(7B) C(8B) -1.5(7) 1_555 1_555 1_555 1_555 yes
C(8A) C(7A) C(7B) C(12B) 178(2) 1_555 1_555 1_555 1_555 yes
C(8A) C(7A) C(8B) C(9A) -170(2) 1_555 1_555 1_555 1_555 yes
C(8A) C(7A) C(8B) C(13A) 4(1) 1_555 1_555 1_555 1_555 yes
C(8A) C(7A) C(8B) C(7B) 4(2) 1_555 1_555 1_555 1_555 yes
C(8A) C(7A) C(8B) C(9B) -175(2) 1_555 1_555 1_555 1_555 yes
C(8A) C(7A) C(8B) C(13B) 4(1) 1_555 1_555 1_555 1_555 yes
C(8A) C(7A) C(10B) C(10A) -5(1) 1_555 1_555 1_555 1_555 yes
C(8A) C(7A) C(10B) C(11A) -177.8(6) 1_555 1_555 1_555 1_555 yes
C(8A) C(7A) C(10B) C(6B) -179(1) 1_555 1_555 1_555 1_555 yes
C(8A) C(7A) C(10B) C(9B) 0.7(7) 1_555 1_555 1_555 1_555 yes
C(8A) C(7A) C(10B) C(15B) -178(1) 1_555 1_555 1_555 1_555 yes
C(8A) C(9A) Ru C(10A) -118.6(4) 1_555 1_555 1_555 1_555 yes
C(8A) C(9A) Ru C(6B) -58.6(3) 1_555 1_555 1_555 1_555 yes
C(8A) C(9A) Ru C(7B) -20.7(3) 1_555 1_555 1_555 1_555 yes
C(8A) C(9A) Ru C(8B) 4.3(5) 1_555 1_555 1_555 1_555 yes
C(8A) C(9A) Ru C(9B) -113.1(9) 1_555 1_555 1_555 1_555 yes
C(8A) C(9A) Ru C(10B) -95.4(4) 1_555 1_555 1_555 1_555 yes
C(8A) C(9A) C(10A) C(15A) 180.0 1_555 1_555 1_555 1_555 yes
C(8A) C(9A) C(10A) C(9B) -73(6) 1_555 1_555 1_555 1_555 yes
C(8A) C(9A) C(10A) C(10B) -5(1) 1_555 1_555 1_555 1_555 yes
C(8A) C(9A) C(10A) C(14B) -174.8(8) 1_555 1_555 1_555 1_555 yes
C(8A) C(9A) C(14A) C(14B) 174.1(9) 1_555 1_555 1_555 1_555 yes
C(8A) C(9A) C(8B) C(13A) -155(6) 1_555 1_555 1_555 1_555 yes
C(8A) C(9A) C(8B) C(7B) 14(4) 1_555 1_555 1_555 1_555 yes
C(8A) C(9A) C(8B) C(9B) 27(5) 1_555 1_555 1_555 1_555 yes
C(8A) C(9A) C(8B) C(13B) -160(5) 1_555 1_555 1_555 1_555 yes
C(8A) C(9A) C(9B) C(10A) 108(6) 1_555 1_555 1_555 1_555 yes
C(8A) C(9A) C(9B) C(8B) -3.1(7) 1_555 1_555 1_555 1_555 yes
C(8A) C(9A) C(9B) C(10B) 15(2) 1_555 1_555 1_555 1_555 yes
C(8A) C(9A) C(9B) C(14B) -175.1(8) 1_555 1_555 1_555 1_555 yes
C(8A) C(9A) C(14B) C(10A) 71(7) 1_555 1_555 1_555 1_555 yes
C(8A) C(9A) C(14B) C(14A) -113(7) 1_555 1_555 1_555 1_555 yes
C(8A) C(9A) C(14B) C(15A) 75(7) 1_555 1_555 1_555 1_555 yes
C(8A) C(9A) C(14B) C(9B) 63(7) 1_555 1_555 1_555 1_555 yes
C(8A) C(13A) C(8B) C(9A) 169(3) 1_555 1_555 1_555 1_555 yes
C(8A) C(13A) C(8B) C(7B) -3(1) 1_555 1_555 1_555 1_555 yes
C(8A) C(13A) C(8B) C(9B) 178(6) 1_555 1_555 1_555 1_555 yes
C(8A) C(13A) C(8B) C(13B) 175(2) 1_555 1_555 1_555 1_555 yes
C(8A) C(13A) C(13B) C(8B) -1.0(5) 1_555 1_555 1_555 1_555 yes
C(8A) C(7B) Ru C(9A) 27.9(4) 1_555 1_555 1_555 1_555 yes
C(8A) C(7B) Ru C(10A) 67.4(5) 1_555 1_555 1_555 1_555 yes
C(8A) C(7B) Ru C(6B) 127.7(7) 1_555 1_555 1_555 1_555 yes
C(8A) C(7B) Ru C(8B) 9.3(5) 1_555 1_555 1_555 1_555 yes
C(8A) C(7B) Ru C(9B) 47.7(5) 1_555 1_555 1_555 1_555 yes
C(8A) C(7B) Ru C(10B) 90.9(5) 1_555 1_555 1_555 1_555 yes
C(8A) C(7B) C(7A) C(12A) 179(1) 1_555 1_555 1_555 1_555 yes
C(8A) C(7B) C(7A) C(6B) 170(20) 1_555 1_555 1_555 1_555 yes
C(8A) C(7B) C(7A) C(8B) 1.5(7) 1_555 1_555 1_555 1_555 yes
C(8A) C(7B) C(7A) C(10B) 2(2) 1_555 1_555 1_555 1_555 yes
C(8A) C(7B) C(12A) C(6B) -177(5) 1_555 1_555 1_555 1_555 yes
C(8A) C(7B) C(12A) C(11B) -178(5) 1_555 1_555 1_555 1_555 yes
C(8A) C(7B) C(12A) C(12B) 4(5) 1_555 1_555 1_555 1_555 yes
C(8A) C(7B) C(6B) C(11A) -12(8) 1_555 1_555 1_555 1_555 yes
C(8A) C(7B) C(6B) C(12A) 179(1) 1_555 1_555 1_555 1_555 yes
C(8A) C(7B) C(6B) C(10B) 1(1) 1_555 1_555 1_555 1_555 yes
C(8A) C(7B) C(6B) C(11B) -178.6(10) 1_555 1_555 1_555 1_555 yes
C(8A) C(7B) C(8B) C(9A) -166(4) 1_555 1_555 1_555 1_555 yes
C(8A) C(7B) C(8B) C(13A) 7(3) 1_555 1_555 1_555 1_555 yes
C(8A) C(7B) C(8B) C(9B) -172(3) 1_555 1_555 1_555 1_555 yes
C(8A) C(7B) C(8B) C(13B) 7(2) 1_555 1_555 1_555 1_555 yes
C(8A) C(7B) C(12B) C(12A) -179(1) 1_555 1_555 1_555 1_555 yes
C(8A) C(8B) Ru C(9A) -165(1) 1_555 1_555 1_555 1_555 yes
C(8A) C(8B) Ru C(10A) -127(1) 1_555 1_555 1_555 1_555 yes
C(8A) C(8B) Ru C(6B) -59(1) 1_555 1_555 1_555 1_555 yes
C(8A) C(8B) Ru C(7B) -23(1) 1_555 1_555 1_555 1_555 yes
C(8A) C(8B) Ru C(9B) -140(1) 1_555 1_555 1_555 1_555 yes
C(8A) C(8B) Ru C(10B) -101(1) 1_555 1_555 1_555 1_555 yes
C(8A) C(8B) C(7A) C(12A) -7(2) 1_555 1_555 1_555 1_555 yes
C(8A) C(8B) C(7A) C(6B) 176(2) 1_555 1_555 1_555 1_555 yes
C(8A) C(8B) C(7A) C(7B) -4(2) 1_555 1_555 1_555 1_555 yes
C(8A) C(8B) C(7A) C(10B) 175(2) 1_555 1_555 1_555 1_555 yes
C(8A) C(8B) C(9A) C(10A) -20(5) 1_555 1_555 1_555 1_555 yes
C(8A) C(8B) C(9A) C(14A) 162(4) 1_555 1_555 1_555 1_555 yes
C(8A) C(8B) C(9A) C(9B) -27(5) 1_555 1_555 1_555 1_555 yes
C(8A) C(8B) C(9A) C(14B) -140(5) 1_555 1_555 1_555 1_555 yes
C(8A) C(8B) C(13A) C(13B) -175(2) 1_555 1_555 1_555 1_555 yes
C(8A) C(8B) C(7B) C(12A) -84(18) 1_555 1_555 1_555 1_555 yes
C(8A) C(8B) C(7B) C(6B) 172(3) 1_555 1_555 1_555 1_555 yes
C(8A) C(8B) C(7B) C(12B) -7(3) 1_555 1_555 1_555 1_555 yes
C(8A) C(8B) C(9B) C(9A) 165(3) 1_555 1_555 1_555 1_555 yes
C(8A) C(8B) C(9B) C(10A) 6(3) 1_555 1_555 1_555 1_555 yes
C(8A) C(8B) C(9B) C(10B) -4(2) 1_555 1_555 1_555 1_555 yes
C(8A) C(8B) C(9B) C(14B) 175(2) 1_555 1_555 1_555 1_555 yes
C(8A) C(8B) C(13B) C(13A) 3(1) 1_555 1_555 1_555 1_555 yes
C(8A) C(9B) Ru C(9A) 50.2(7) 1_555 1_555 1_555 1_555 yes
C(8A) C(9B) Ru C(10A) -139.7(9) 1_555 1_555 1_555 1_555 yes
C(8A) C(9B) Ru C(6B) -69.0(3) 1_555 1_555 1_555 1_555 yes
C(8A) C(9B) Ru C(7B) -27.8(3) 1_555 1_555 1_555 1_555 yes
C(8A) C(9B) Ru C(8B) 9.5(4) 1_555 1_555 1_555 1_555 yes
C(8A) C(9B) Ru C(10B) -106.2(5) 1_555 1_555 1_555 1_555 yes
C(8A) C(9B) C(6A) C(10A) 171(1) 1_555 1_555 1_555 1_555 yes
C(8A) C(9B) C(6A) C(11A) -177(1) 1_555 1_555 1_555 1_555 yes
C(8A) C(9B) C(6A) C(6B) -4(1) 1_555 1_555 1_555 1_555 yes
C(8A) C(9B) C(6A) C(10B) -175(1) 1_555 1_555 1_555 1_555 yes
C(8A) C(9B) C(6A) C(15B) -179.0(6) 1_555 1_555 1_555 1_555 yes
C(8A) C(9B) C(9A) C(10A) -108(6) 1_555 1_555 1_555 1_555 yes
C(8A) C(9B) C(9A) C(14A) 172(1) 1_555 1_555 1_555 1_555 yes
C(8A) C(9B) C(9A) C(8B) 3.1(7) 1_555 1_555 1_555 1_555 yes
C(8A) C(9B) C(9A) C(14B) 175.1(8) 1_555 1_555 1_555 1_555 yes
C(8A) C(9B) C(10A) C(9A) 97(6) 1_555 1_555 1_555 1_555 yes
C(8A) C(9B) C(10A) C(15A) 175.7(8) 1_555 1_555 1_555 1_555 yes
C(8A) C(9B) C(10A) C(10B) -17(1) 1_555 1_555 1_555 1_555 yes
C(8A) C(9B) C(10A) C(14B) 172(1) 1_555 1_555 1_555 1_555 yes
C(8A) C(9B) C(8B) C(9A) -165(3) 1_555 1_555 1_555 1_555 yes
C(8A) C(9B) C(8B) C(13A) -177(7) 1_555 1_555 1_555 1_555 yes
C(8A) C(9B) C(8B) C(7B) 4(2) 1_555 1_555 1_555 1_555 yes
C(8A) C(9B) C(8B) C(13B) -175(3) 1_555 1_555 1_555 1_555 yes
C(8A) C(9B) C(10B) C(10A) 166(1) 1_555 1_555 1_555 1_555 yes
C(8A) C(9B) C(10B) C(11A) 19(11) 1_555 1_555 1_555 1_555 yes
C(8A) C(9B) C(10B) C(6B) -0.8(9) 1_555 1_555 1_555 1_555 yes
C(8A) C(9B) C(10B) C(15B) 179.2(10) 1_555 1_555 1_555 1_555 yes
C(8A) C(9B) C(14B) C(9A) -5.5(9) 1_555 1_555 1_555 1_555 yes
C(8A) C(9B) C(14B) C(10A) -171(1) 1_555 1_555 1_555 1_555 yes
C(8A) C(9B) C(14B) C(14A) -3(1) 1_555 1_555 1_555 1_555 yes
C(8A) C(9B) C(14B) C(15A) -174(1) 1_555 1_555 1_555 1_555 yes
C(8A) C(13B) C(13A) C(8B) 1.0(5) 1_555 1_555 1_555 1_555 yes
C(8A) C(13B) C(8B) C(9A) 172(2) 1_555 1_555 1_555 1_555 yes
C(8A) C(13B) C(8B) C(13A) -3(1) 1_555 1_555 1_555 1_555 yes
C(8A) C(13B) C(8B) C(7B) -3(1) 1_555 1_555 1_555 1_555 yes
C(8A) C(13B) C(8B) C(9B) 176(2) 1_555 1_555 1_555 1_555 yes
C(9A) Ru C(6A) C(10A) -37.0(3) 1_555 1_555 1_555 1_555 yes
C(9A) Ru C(6A) C(11A) -159.1(6) 1_555 1_555 1_555 1_555 yes
C(9A) Ru C(6A) C(6B) 107.5(6) 1_555 1_555 1_555 1_555 yes
C(9A) Ru C(6A) C(9B) -12.2(3) 1_555 1_555 1_555 1_555 yes
C(9A) Ru C(6A) C(10B) -50.6(9) 1_555 1_555 1_555 1_555 yes
C(9A) Ru C(6A) C(15B) -96.2(5) 1_555 1_555 1_555 1_555 yes
C(9A) Ru C(7A) C(12A) 159.1(5) 1_555 1_555 1_555 1_555 yes
C(9A) Ru C(7A) C(6B) -109.2(8) 1_555 1_555 1_555 1_555 yes
C(9A) Ru C(7A) C(7B) 74(1) 1_555 1_555 1_555 1_555 yes
C(9A) Ru C(7A) C(8B) 25.1(3) 1_555 1_555 1_555 1_555 yes
C(9A) Ru C(7A) C(10B) -64.6(3) 1_555 1_555 1_555 1_555 yes
C(9A) Ru C(8A) C(13A) 122.0(6) 1_555 1_555 1_555 1_555 yes
C(9A) Ru C(8A) C(7B) -138.1(6) 1_555 1_555 1_555 1_555 yes
C(9A) Ru C(8A) C(8B) 10(1) 1_555 1_555 1_555 1_555 yes
C(9A) Ru C(8A) C(9B) -22.4(4) 1_555 1_555 1_555 1_555 yes
C(9A) Ru C(8A) C(13B) 69.6(6) 1_555 1_555 1_555 1_555 yes
C(9A) Ru C(10A) C(15A) -122.1(6) 1_555 1_555 1_555 1_555 yes
C(9A) Ru C(10A) C(9B) 4.9(7) 1_555 1_555 1_555 1_555 yes
C(9A) Ru C(10A) C(10B) 126.8(7) 1_555 1_555 1_555 1_555 yes
C(9A) Ru C(10A) C(14B) -49.1(5) 1_555 1_555 1_555 1_555 yes
C(9A) Ru C(6B) C(11A) -111.5(5) 1_555 1_555 1_555 1_555 yes
C(9A) Ru C(6B) C(12A) 112.6(5) 1_555 1_555 1_555 1_555 yes
C(9A) Ru C(6B) C(7B) 64.1(5) 1_555 1_555 1_555 1_555 yes
C(9A) Ru C(6B) C(10B) -54.4(4) 1_555 1_555 1_555 1_555 yes
C(9A) Ru C(6B) C(11B) -174.3(7) 1_555 1_555 1_555 1_555 yes
C(9A) Ru C(7B) C(12A) -160.9(5) 1_555 1_555 1_555 1_555 yes
C(9A) Ru C(7B) C(6B) -99.8(5) 1_555 1_555 1_555 1_555 yes
C(9A) Ru C(7B) C(8B) 18.6(4) 1_555 1_555 1_555 1_555 yes
C(9A) Ru C(7B) C(12B) 138.4(8) 1_555 1_555 1_555 1_555 yes
C(9A) Ru C(8B) C(13A) 145.1(8) 1_555 1_555 1_555 1_555 yes
C(9A) Ru C(8B) C(7B) -142.3(7) 1_555 1_555 1_555 1_555 yes
C(9A) Ru C(8B) C(9B) -25.7(5) 1_555 1_555 1_555 1_555 yes
C(9A) Ru C(8B) C(13B) 94.6(9) 1_555 1_555 1_555 1_555 yes
C(9A) Ru C(9B) C(10A) -170(1) 1_555 1_555 1_555 1_555 yes
C(9A) Ru C(9B) C(8B) 40.7(7) 1_555 1_555 1_555 1_555 yes
C(9A) Ru C(9B) C(10B) 156(1) 1_555 1_555 1_555 1_555 yes
C(9A) Ru C(9B) C(14B) -81(1) 1_555 1_555 1_555 1_555 yes
C(9A) Ru C(10B) C(10A) -36.8(5) 1_555 1_555 1_555 1_555 yes
C(9A) Ru C(10B) C(11A) 168.4(5) 1_555 1_555 1_555 1_555 yes
C(9A) Ru C(10B) C(6B) 108.2(5) 1_555 1_555 1_555 1_555 yes
C(9A) Ru C(10B) C(9B) -8.5(4) 1_555 1_555 1_555 1_555 yes
C(9A) Ru C(10B) C(15B) -128.8(8) 1_555 1_555 1_555 1_555 yes
C(9A) C(8A) Ru C(10A) 36.8(3) 1_555 1_555 1_555 1_555 yes
C(9A) C(8A) Ru C(6B) 104.0(4) 1_555 1_555 1_555 1_555 yes
C(9A) C(8A) Ru C(7B) 138.1(6) 1_555 1_555 1_555 1_555 yes
C(9A) C(8A) Ru C(8B) -10(1) 1_555 1_555 1_555 1_555 yes
C(9A) C(8A) Ru C(9B) 22.4(4) 1_555 1_555 1_555 1_555 yes
C(9A) C(8A) Ru C(10B) 62.8(3) 1_555 1_555 1_555 1_555 yes
C(9A) C(8A) C(7A) C(12A) 180.0 1_555 1_555 1_555 1_555 yes
C(9A) C(8A) C(7A) C(6B) 1(1) 1_555 1_555 1_555 1_555 yes
C(9A) C(8A) C(7A) C(7B) -179(1) 1_555 1_555 1_555 1_555 yes
C(9A) C(8A) C(7A) C(8B) 6(1) 1_555 1_555 1_555 1_555 yes
C(9A) C(8A) C(7A) C(10B) 2.2(7) 1_555 1_555 1_555 1_555 yes
C(9A) C(8A) C(13A) C(8B) -5(1) 1_555 1_555 1_555 1_555 yes
C(9A) C(8A) C(13A) C(13B) -1(1) 1_555 1_555 1_555 1_555 yes
C(9A) C(8A) C(7B) C(12A) 178(4) 1_555 1_555 1_555 1_555 yes
C(9A) C(8A) C(7B) C(6B) 1(1) 1_555 1_555 1_555 1_555 yes
C(9A) C(8A) C(7B) C(8B) 9(2) 1_555 1_555 1_555 1_555 yes
C(9A) C(8A) C(7B) C(12B) -177.6(8) 1_555 1_555 1_555 1_555 yes
C(9A) C(8A) C(8B) C(13A) 163(4) 1_555 1_555 1_555 1_555 yes
C(9A) C(8A) C(8B) C(7B) -25(7) 1_555 1_555 1_555 1_555 yes
C(9A) C(8A) C(8B) C(9B) -16(3) 1_555 1_555 1_555 1_555 yes
C(9A) C(8A) C(8B) C(13B) 160(5) 1_555 1_555 1_555 1_555 yes
C(9A) C(8A) C(9B) C(10A) -162(2) 1_555 1_555 1_555 1_555 yes
C(9A) C(8A) C(9B) C(8B) 12(2) 1_555 1_555 1_555 1_555 yes
C(9A) C(8A) C(9B) C(10B) -172(1) 1_555 1_555 1_555 1_555 yes
C(9A) C(8A) C(9B) C(14B) 6(1) 1_555 1_555 1_555 1_555 yes
C(9A) C(8A) C(13B) C(13A) 178.6(9) 1_555 1_555 1_555 1_555 yes
C(9A) C(8A) C(13B) C(8B) -5(1) 1_555 1_555 1_555 1_555 yes
C(9A) C(10A) Ru C(6B) -102.7(4) 1_555 1_555 1_555 1_555 yes
C(9A) C(10A) Ru C(7B) -65.1(3) 1_555 1_555 1_555 1_555 yes
C(9A) C(10A) Ru C(8B) -27.2(3) 1_555 1_555 1_555 1_555 yes
C(9A) C(10A) Ru C(9B) -4.9(7) 1_555 1_555 1_555 1_555 yes
C(9A) C(10A) Ru C(10B) -126.8(7) 1_555 1_555 1_555 1_555 yes
C(9A) C(10A) C(6A) C(11A) -180.0 1_555 1_555 1_555 1_555 yes
C(9A) C(10A) C(6A) C(6B) -1(1) 1_555 1_555 1_555 1_555 yes
C(9A) C(10A) C(6A) C(9B) -6.6(8) 1_555 1_555 1_555 1_555 yes
C(9A) C(10A) C(6A) C(10B) -159(3) 1_555 1_555 1_555 1_555 yes
C(9A) C(10A) C(6A) C(15B) -176.5(7) 1_555 1_555 1_555 1_555 yes
C(9A) C(10A) C(15A) C(14B) 5.0(8) 1_555 1_555 1_555 1_555 yes
C(9A) C(10A) C(15A) C(15B) 176.3(8) 1_555 1_555 1_555 1_555 yes
C(9A) C(10A) C(9B) C(8B) 95(6) 1_555 1_555 1_555 1_555 yes
C(9A) C(10A) C(9B) C(10B) 115(6) 1_555 1_555 1_555 1_555 yes
C(9A) C(10A) C(9B) C(14B) -75(6) 1_555 1_555 1_555 1_555 yes
C(9A) C(10A) C(10B) C(11A) 167(1) 1_555 1_555 1_555 1_555 yes
C(9A) C(10A) C(10B) C(6B) 10(1) 1_555 1_555 1_555 1_555 yes
C(9A) C(10A) C(10B) C(9B) -6.9(9) 1_555 1_555 1_555 1_555 yes
C(9A) C(10A) C(10B) C(15B) -176.7(8) 1_555 1_555 1_555 1_555 yes
C(9A) C(10A) C(14B) C(14A) -4.6(7) 1_555 1_555 1_555 1_555 yes
C(9A) C(10A) C(14B) C(15A) -175.4(8) 1_555 1_555 1_555 1_555 yes
C(9A) C(10A) C(14B) C(9B) 7.3(9) 1_555 1_555 1_555 1_555 yes
C(9A) C(14A) C(14B) C(10A) 4.0(6) 1_555 1_555 1_555 1_555 yes
C(9A) C(14A) C(14B) C(15A) 24(2) 1_555 1_555 1_555 1_555 yes
C(9A) C(14A) C(14B) C(9B) -1.1(5) 1_555 1_555 1_555 1_555 yes
C(9A) C(8B) Ru C(10A) 37.9(4) 1_555 1_555 1_555 1_555 yes
C(9A) C(8B) Ru C(6B) 106.0(6) 1_555 1_555 1_555 1_555 yes
C(9A) C(8B) Ru C(7B) 142.3(7) 1_555 1_555 1_555 1_555 yes
C(9A) C(8B) Ru C(9B) 25.7(5) 1_555 1_555 1_555 1_555 yes
C(9A) C(8B) Ru C(10B) 64.2(5) 1_555 1_555 1_555 1_555 yes
C(9A) C(8B) C(7A) C(12A) -178.5(10) 1_555 1_555 1_555 1_555 yes
C(9A) C(8B) C(7A) C(6B) 5(1) 1_555 1_555 1_555 1_555 yes
C(9A) C(8B) C(7A) C(7B) -175(1) 1_555 1_555 1_555 1_555 yes
C(9A) C(8B) C(7A) C(10B) 4.9(9) 1_555 1_555 1_555 1_555 yes
C(9A) C(8B) C(8A) C(13A) -163(4) 1_555 1_555 1_555 1_555 yes
C(9A) C(8B) C(8A) C(7B) 25(7) 1_555 1_555 1_555 1_555 yes
C(9A) C(8B) C(8A) C(9B) 16(3) 1_555 1_555 1_555 1_555 yes
C(9A) C(8B) C(8A) C(13B) -160(5) 1_555 1_555 1_555 1_555 yes
C(9A) C(8B) C(13A) C(13B) -6(1) 1_555 1_555 1_555 1_555 yes
C(9A) C(8B) C(7B) C(12A) 109(17) 1_555 1_555 1_555 1_555 yes
C(9A) C(8B) C(7B) C(6B) 5(1) 1_555 1_555 1_555 1_555 yes
C(9A) C(8B) C(7B) C(12B) -174(1) 1_555 1_555 1_555 1_555 yes
C(9A) C(8B) C(9B) C(10A) -159(2) 1_555 1_555 1_555 1_555 yes
C(9A) C(8B) C(9B) C(10B) -170(1) 1_555 1_555 1_555 1_555 yes
C(9A) C(8B) C(9B) C(14B) 9(1) 1_555 1_555 1_555 1_555 yes
C(9A) C(8B) C(13B) C(13A) 176(1) 1_555 1_555 1_555 1_555 yes
C(9A) C(9B) Ru C(10A) 170(1) 1_555 1_555 1_555 1_555 yes
C(9A) C(9B) Ru C(6B) -119.2(9) 1_555 1_555 1_555 1_555 yes
C(9A) C(9B) Ru C(7B) -78.0(8) 1_555 1_555 1_555 1_555 yes
C(9A) C(9B) Ru C(8B) -40.7(7) 1_555 1_555 1_555 1_555 yes
C(9A) C(9B) Ru C(10B) -156(1) 1_555 1_555 1_555 1_555 yes
C(9A) C(9B) C(6A) C(10A) 161(2) 1_555 1_555 1_555 1_555 yes
C(9A) C(9B) C(6A) C(11A) 172(1) 1_555 1_555 1_555 1_555 yes
C(9A) C(9B) C(6A) C(6B) -14(2) 1_555 1_555 1_555 1_555 yes
C(9A) C(9B) C(6A) C(10B) 174(2) 1_555 1_555 1_555 1_555 yes
C(9A) C(9B) C(6A) C(15B) 171(1) 1_555 1_555 1_555 1_555 yes
C(9A) C(9B) C(8A) C(13A) -11(1) 1_555 1_555 1_555 1_555 yes
C(9A) C(9B) C(8A) C(7B) 173(1) 1_555 1_555 1_555 1_555 yes
C(9A) C(9B) C(8A) C(8B) -12(2) 1_555 1_555 1_555 1_555 yes
C(9A) C(9B) C(8A) C(13B) -8(1) 1_555 1_555 1_555 1_555 yes
C(9A) C(9B) C(10A) C(15A) 78(6) 1_555 1_555 1_555 1_555 yes
C(9A) C(9B) C(10A) C(10B) -115(6) 1_555 1_555 1_555 1_555 yes
C(9A) C(9B) C(10A) C(14B) 75(6) 1_555 1_555 1_555 1_555 yes
C(9A) C(9B) C(8B) C(13A) -12(5) 1_555 1_555 1_555 1_555 yes
C(9A) C(9B) C(8B) C(7B) 170(1) 1_555 1_555 1_555 1_555 yes
C(9A) C(9B) C(8B) C(13B) -9(1) 1_555 1_555 1_555 1_555 yes
C(9A) C(9B) C(10B) C(10A) 154(3) 1_555 1_555 1_555 1_555 yes
C(9A) C(9B) C(10B) C(11A) 7(12) 1_555 1_555 1_555 1_555 yes
C(9A) C(9B) C(10B) C(6B) -13(2) 1_555 1_555 1_555 1_555 yes
C(9A) C(9B) C(10B) C(15B) 166(2) 1_555 1_555 1_555 1_555 yes
C(9A) C(9B) C(14B) C(10A) -166(1) 1_555 1_555 1_555 1_555 yes
C(9A) C(9B) C(14B) C(14A) 2(1) 1_555 1_555 1_555 1_555 yes
C(9A) C(9B) C(14B) C(15A) -168(1) 1_555 1_555 1_555 1_555 yes
C(9A) C(14B) C(10A) C(15A) 175.4(8) 1_555 1_555 1_555 1_555 yes
C(9A) C(14B) C(10A) C(9B) -7.3(9) 1_555 1_555 1_555 1_555 yes
C(9A) C(14B) C(10A) C(10B) -97(4) 1_555 1_555 1_555 1_555 yes
C(9A) C(14B) C(15A) C(10A) -3.6(6) 1_555 1_555 1_555 1_555 yes
C(9A) C(14B) C(15A) C(15B) -14(1) 1_555 1_555 1_555 1_555 yes
C(9A) C(14B) C(9B) C(10A) 166(1) 1_555 1_555 1_555 1_555 yes
C(9A) C(14B) C(9B) C(8B) -6.6(9) 1_555 1_555 1_555 1_555 yes
C(9A) C(14B) C(9B) C(10B) 173(1) 1_555 1_555 1_555 1_555 yes
C(10A) Ru C(6A) C(11A) -122.1(6) 1_555 1_555 1_555 1_555 yes
C(10A) Ru C(6A) C(6B) 144.5(8) 1_555 1_555 1_555 1_555 yes
C(10A) Ru C(6A) C(9B) 24.8(3) 1_555 1_555 1_555 1_555 yes
C(10A) Ru C(6A) C(10B) -13.6(9) 1_555 1_555 1_555 1_555 yes
C(10A) Ru C(6A) C(15B) -59.2(5) 1_555 1_555 1_555 1_555 yes
C(10A) Ru C(7A) C(12A) -158.9(5) 1_555 1_555 1_555 1_555 yes
C(10A) Ru C(7A) C(6B) -67.2(8) 1_555 1_555 1_555 1_555 yes
C(10A) Ru C(7A) C(7B) 116(1) 1_555 1_555 1_555 1_555 yes
C(10A) Ru C(7A) C(8B) 67.1(4) 1_555 1_555 1_555 1_555 yes
C(10A) Ru C(7A) C(10B) -22.7(3) 1_555 1_555 1_555 1_555 yes
C(10A) Ru C(8A) C(13A) 158.8(6) 1_555 1_555 1_555 1_555 yes
C(10A) Ru C(8A) C(7B) -101.3(5) 1_555 1_555 1_555 1_555 yes
C(10A) Ru C(8A) C(8B) 47(1) 1_555 1_555 1_555 1_555 yes
C(10A) Ru C(8A) C(9B) 14.4(3) 1_555 1_555 1_555 1_555 yes
C(10A) Ru C(8A) C(13B) 106.4(6) 1_555 1_555 1_555 1_555 yes
C(10A) Ru C(9A) C(14A) 120.6(6) 1_555 1_555 1_555 1_555 yes
C(10A) Ru C(9A) C(8B) -123.0(6) 1_555 1_555 1_555 1_555 yes
C(10A) Ru C(9A) C(9B) -5.6(8) 1_555 1_555 1_555 1_555 yes
C(10A) Ru C(9A) C(14B) 57.0(6) 1_555 1_555 1_555 1_555 yes
C(10A) Ru C(6B) C(11A) -72.9(5) 1_555 1_555 1_555 1_555 yes
C(10A) Ru C(6B) C(12A) 151.2(6) 1_555 1_555 1_555 1_555 yes
C(10A) Ru C(6B) C(7B) 102.7(5) 1_555 1_555 1_555 1_555 yes
C(10A) Ru C(6B) C(10B) -15.8(4) 1_555 1_555 1_555 1_555 yes
C(10A) Ru C(6B) C(11B) -135.6(7) 1_555 1_555 1_555 1_555 yes
C(10A) Ru C(7B) C(12A) -121.4(5) 1_555 1_555 1_555 1_555 yes
C(10A) Ru C(7B) C(6B) -60.4(5) 1_555 1_555 1_555 1_555 yes
C(10A) Ru C(7B) C(8B) 58.1(4) 1_555 1_555 1_555 1_555 yes
C(10A) Ru C(7B) C(12B) 177.9(8) 1_555 1_555 1_555 1_555 yes
C(10A) Ru C(8B) C(13A) -177.0(6) 1_555 1_555 1_555 1_555 yes
C(10A) Ru C(8B) C(7B) -104.4(5) 1_555 1_555 1_555 1_555 yes
C(10A) Ru C(8B) C(9B) 12.2(4) 1_555 1_555 1_555 1_555 yes
C(10A) Ru C(8B) C(13B) 132.6(8) 1_555 1_555 1_555 1_555 yes
C(10A) Ru C(9B) C(8B) -149(1) 1_555 1_555 1_555 1_555 yes
C(10A) Ru C(9B) C(10B) -33.5(7) 1_555 1_555 1_555 1_555 yes
C(10A) Ru C(9B) C(14B) 88.7(9) 1_555 1_555 1_555 1_555 yes
C(10A) Ru C(10B) C(11A) -154.8(8) 1_555 1_555 1_555 1_555 yes
C(10A) Ru C(10B) C(6B) 145.0(8) 1_555 1_555 1_555 1_555 yes
C(10A) Ru C(10B) C(9B) 28.3(5) 1_555 1_555 1_555 1_555 yes
C(10A) Ru C(10B) C(15B) -91.9(9) 1_555 1_555 1_555 1_555 yes
C(10A) C(6A) Ru C(6B) -144.5(8) 1_555 1_555 1_555 1_555 yes
C(10A) C(6A) Ru C(7B) -108.4(4) 1_555 1_555 1_555 1_555 yes
C(10A) C(6A) Ru C(8B) -67.0(4) 1_555 1_555 1_555 1_555 yes
C(10A) C(6A) Ru C(9B) -24.8(3) 1_555 1_555 1_555 1_555 yes
C(10A) C(6A) Ru C(10B) 13.6(9) 1_555 1_555 1_555 1_555 yes
C(10A) C(6A) C(7A) C(12A) 180.0 1_555 1_555 1_555 1_555 yes
C(10A) C(6A) C(7A) C(6B) -178(1) 1_555 1_555 1_555 1_555 yes
C(10A) C(6A) C(7A) C(7B) 0(2) 1_555 1_555 1_555 1_555 yes
C(10A) C(6A) C(7A) C(8B) -1.3(7) 1_555 1_555 1_555 1_555 yes
C(10A) C(6A) C(7A) C(10B) -8(1) 1_555 1_555 1_555 1_555 yes
C(10A) C(6A) C(11A) C(6B) 178(1) 1_555 1_555 1_555 1_555 yes
C(10A) C(6A) C(11A) C(10B) 7(1) 1_555 1_555 1_555 1_555 yes
C(10A) C(6A) C(11A) C(11B) -179.4(8) 1_555 1_555 1_555 1_555 yes
C(10A) C(6A) C(11A) C(15B) 3.9(9) 1_555 1_555 1_555 1_555 yes
C(10A) C(6A) C(6B) C(11A) -178(1) 1_555 1_555 1_555 1_555 yes
C(10A) C(6A) C(6B) C(12A) 17(12) 1_555 1_555 1_555 1_555 yes
C(10A) C(6A) C(6B) C(7B) 2(1) 1_555 1_555 1_555 1_555 yes
C(10A) C(6A) C(6B) C(10B) -19(3) 1_555 1_555 1_555 1_555 yes
C(10A) C(6A) C(6B) C(11B) 179(1) 1_555 1_555 1_555 1_555 yes
C(10A) C(6A) C(9B) C(8B) 172(1) 1_555 1_555 1_555 1_555 yes
C(10A) C(6A) C(9B) C(10B) -13(1) 1_555 1_555 1_555 1_555 yes
C(10A) C(6A) C(9B) C(14B) -5(1) 1_555 1_555 1_555 1_555 yes
C(10A) C(6A) C(10B) C(11A) -163(2) 1_555 1_555 1_555 1_555 yes
C(10A) C(6A) C(10B) C(6B) 38(6) 1_555 1_555 1_555 1_555 yes
C(10A) C(6A) C(10B) C(9B) 15(1) 1_555 1_555 1_555 1_555 yes
C(10A) C(6A) C(10B) C(15B) -159(3) 1_555 1_555 1_555 1_555 yes
C(10A) C(6A) C(15B) C(11A) -176.6(8) 1_555 1_555 1_555 1_555 yes
C(10A) C(6A) C(15B) C(15A) -2.5(6) 1_555 1_555 1_555 1_555 yes
C(10A) C(6A) C(15B) C(10B) 7(1) 1_555 1_555 1_555 1_555 yes
C(10A) C(9A) Ru C(6B) 60.0(3) 1_555 1_555 1_555 1_555 yes
C(10A) C(9A) Ru C(7B) 97.9(4) 1_555 1_555 1_555 1_555 yes
C(10A) C(9A) Ru C(8B) 123.0(6) 1_555 1_555 1_555 1_555 yes
C(10A) C(9A) Ru C(9B) 5.6(8) 1_555 1_555 1_555 1_555 yes
C(10A) C(9A) Ru C(10B) 23.2(3) 1_555 1_555 1_555 1_555 yes
C(10A) C(9A) C(8A) C(13A) 180.0 1_555 1_555 1_555 1_555 yes
C(10A) C(9A) C(8A) C(7B) 0(1) 1_555 1_555 1_555 1_555 yes
C(10A) C(9A) C(8A) C(8B) 160(5) 1_555 1_555 1_555 1_555 yes
C(10A) C(9A) C(8A) C(9B) 7.4(10) 1_555 1_555 1_555 1_555 yes
C(10A) C(9A) C(8A) C(13B) 178.8(7) 1_555 1_555 1_555 1_555 yes
C(10A) C(9A) C(14A) C(14B) -5.9(9) 1_555 1_555 1_555 1_555 yes
C(10A) C(9A) C(8B) C(13A) -175(1) 1_555 1_555 1_555 1_555 yes
C(10A) C(9A) C(8B) C(7B) -5(1) 1_555 1_555 1_555 1_555 yes
C(10A) C(9A) C(8B) C(9B) 7(1) 1_555 1_555 1_555 1_555 yes
C(10A) C(9A) C(8B) C(13B) 179.6(8) 1_555 1_555 1_555 1_555 yes
C(10A) C(9A) C(9B) C(8B) -111(6) 1_555 1_555 1_555 1_555 yes
C(10A) C(9A) C(9B) C(10B) -93(7) 1_555 1_555 1_555 1_555 yes
C(10A) C(9A) C(9B) C(14B) 76(6) 1_555 1_555 1_555 1_555 yes
C(10A) C(9A) C(14B) C(14A) 174.9(8) 1_555 1_555 1_555 1_555 yes
C(10A) C(9A) C(14B) C(15A) 3.7(6) 1_555 1_555 1_555 1_555 yes
C(10A) C(9A) C(14B) C(9B) -7.7(10) 1_555 1_555 1_555 1_555 yes
C(10A) C(15A) C(14B) C(14A) -24(2) 1_555 1_555 1_555 1_555 yes
C(10A) C(15A) C(14B) C(9B) 1.2(5) 1_555 1_555 1_555 1_555 yes
C(10A) C(15A) C(15B) C(11A) 10(1) 1_555 1_555 1_555 1_555 yes
C(10A) C(15A) C(15B) C(10B) -0.6(6) 1_555 1_555 1_555 1_555 yes
C(10A) C(9B) Ru C(6B) 70.7(7) 1_555 1_555 1_555 1_555 yes
C(10A) C(9B) Ru C(7B) 111.9(8) 1_555 1_555 1_555 1_555 yes
C(10A) C(9B) Ru C(8B) 149(1) 1_555 1_555 1_555 1_555 yes
C(10A) C(9B) Ru C(10B) 33.5(7) 1_555 1_555 1_555 1_555 yes
C(10A) C(9B) C(6A) C(11A) 10(1) 1_555 1_555 1_555 1_555 yes
C(10A) C(9B) C(6A) C(6B) -176(1) 1_555 1_555 1_555 1_555 yes
C(10A) C(9B) C(6A) C(10B) 13(1) 1_555 1_555 1_555 1_555 yes
C(10A) C(9B) C(6A) C(15B) 9(1) 1_555 1_555 1_555 1_555 yes
C(10A) C(9B) C(8A) C(13A) -173(1) 1_555 1_555 1_555 1_555 yes
C(10A) C(9B) C(8A) C(7B) 11(1) 1_555 1_555 1_555 1_555 yes
C(10A) C(9B) C(8A) C(8B) -174(2) 1_555 1_555 1_555 1_555 yes
C(10A) C(9B) C(8A) C(13B) -170(1) 1_555 1_555 1_555 1_555 yes
C(10A) C(9B) C(9A) C(14A) -78(6) 1_555 1_555 1_555 1_555 yes
C(10A) C(9B) C(9A) C(8B) 111(6) 1_555 1_555 1_555 1_555 yes
C(10A) C(9B) C(9A) C(14B) -76(6) 1_555 1_555 1_555 1_555 yes
C(10A) C(9B) C(8B) C(13A) -171(4) 1_555 1_555 1_555 1_555 yes
C(10A) C(9B) C(8B) C(7B) 11(2) 1_555 1_555 1_555 1_555 yes
C(10A) C(9B) C(8B) C(13B) -168(1) 1_555 1_555 1_555 1_555 yes
C(10A) C(9B) C(10B) C(11A) -146(11) 1_555 1_555 1_555 1_555 yes
C(10A) C(9B) C(10B) C(6B) -167(1) 1_555 1_555 1_555 1_555 yes
C(10A) C(9B) C(10B) C(15B) 12(1) 1_555 1_555 1_555 1_555 yes
C(10A) C(9B) C(14B) C(14A) 168(1) 1_555 1_555 1_555 1_555 yes
C(10A) C(9B) C(14B) C(15A) -2.2(9) 1_555 1_555 1_555 1_555 yes
C(10A) C(10B) Ru C(6B) -145.0(8) 1_555 1_555 1_555 1_555 yes
C(10A) C(10B) Ru C(7B) -108.8(6) 1_555 1_555 1_555 1_555 yes
C(10A) C(10B) Ru C(8B) -66.9(6) 1_555 1_555 1_555 1_555 yes
C(10A) C(10B) Ru C(9B) -28.3(5) 1_555 1_555 1_555 1_555 yes
C(10A) C(10B) C(6A) C(11A) 163(2) 1_555 1_555 1_555 1_555 yes
C(10A) C(10B) C(6A) C(6B) -38(6) 1_555 1_555 1_555 1_555 yes
C(10A) C(10B) C(6A) C(9B) -15(1) 1_555 1_555 1_555 1_555 yes
C(10A) C(10B) C(6A) C(15B) 159(3) 1_555 1_555 1_555 1_555 yes
C(10A) C(10B) C(7A) C(12A) 177(1) 1_555 1_555 1_555 1_555 yes
C(10A) C(10B) C(7A) C(6B) 173(1) 1_555 1_555 1_555 1_555 yes
C(10A) C(10B) C(7A) C(7B) -7(2) 1_555 1_555 1_555 1_555 yes
C(10A) C(10B) C(7A) C(8B) -6.5(9) 1_555 1_555 1_555 1_555 yes
C(10A) C(10B) C(11A) C(6B) -163(2) 1_555 1_555 1_555 1_555 yes
C(10A) C(10B) C(11A) C(11B) -164(2) 1_555 1_555 1_555 1_555 yes
C(10A) C(10B) C(11A) C(15B) 18(2) 1_555 1_555 1_555 1_555 yes
C(10A) C(10B) C(6B) C(11A) 169(1) 1_555 1_555 1_555 1_555 yes
C(10A) C(10B) C(6B) C(12A) -15(4) 1_555 1_555 1_555 1_555 yes
C(10A) C(10B) C(6B) C(7B) -8(1) 1_555 1_555 1_555 1_555 yes
C(10A) C(10B) C(6B) C(11B) 171(1) 1_555 1_555 1_555 1_555 yes
C(10A) C(10B) C(9B) C(8B) 167(1) 1_555 1_555 1_555 1_555 yes
C(10A) C(10B) C(9B) C(14B) -12(1) 1_555 1_555 1_555 1_555 yes
C(10A) C(10B) C(15B) C(11A) -172(1) 1_555 1_555 1_555 1_555 yes
C(10A) C(10B) C(15B) C(15A) 1.0(9) 1_555 1_555 1_555 1_555 yes
C(10A) C(14B) C(9A) C(14A) -174.9(8) 1_555 1_555 1_555 1_555 yes
C(10A) C(14B) C(9A) C(8B) 123(5) 1_555 1_555 1_555 1_555 yes
C(10A) C(14B) C(9A) C(9B) 7.7(10) 1_555 1_555 1_555 1_555 yes
C(10A) C(14B) C(15A) C(15B) -11(1) 1_555 1_555 1_555 1_555 yes
C(10A) C(14B) C(9B) C(8B) -172(1) 1_555 1_555 1_555 1_555 yes
C(10A) C(14B) C(9B) C(10B) 7.0(8) 1_555 1_555 1_555 1_555 yes
C(11A) C(6A) Ru C(6B) 93.4(9) 1_555 1_555 1_555 1_555 yes
C(11A) C(6A) Ru C(7B) 129.4(7) 1_555 1_555 1_555 1_555 yes
C(11A) C(6A) Ru C(8B) 170.9(6) 1_555 1_555 1_555 1_555 yes
C(11A) C(6A) Ru C(9B) -146.9(7) 1_555 1_555 1_555 1_555 yes
C(11A) C(6A) Ru C(10B) -108(1) 1_555 1_555 1_555 1_555 yes
C(11A) C(6A) C(7A) C(12A) 0(1) 1_555 1_555 1_555 1_555 yes
C(11A) C(6A) C(7A) C(6B) 1(1) 1_555 1_555 1_555 1_555 yes
C(11A) C(6A) C(7A) C(7B) -179(2) 1_555 1_555 1_555 1_555 yes
C(11A) C(6A) C(7A) C(8B) 178.7(8) 1_555 1_555 1_555 1_555 yes
C(11A) C(6A) C(7A) C(10B) 171(2) 1_555 1_555 1_555 1_555 yes
C(11A) C(6A) C(10A) C(15A) 0(1) 1_555 1_555 1_555 1_555 yes
C(11A) C(6A) C(10A) C(9B) -173(1) 1_555 1_555 1_555 1_555 yes
C(11A) C(6A) C(10A) C(10B) -20(2) 1_555 1_555 1_555 1_555 yes
C(11A) C(6A) C(10A) C(14B) -158(2) 1_555 1_555 1_555 1_555 yes
C(11A) C(6A) C(6B) C(12A) -163(11) 1_555 1_555 1_555 1_555 yes
C(11A) C(6A) C(6B) C(7B) -178.7(9) 1_555 1_555 1_555 1_555 yes
C(11A) C(6A) C(6B) C(10B) 158(4) 1_555 1_555 1_555 1_555 yes
C(11A) C(6A) C(6B) C(11B) -1(1) 1_555 1_555 1_555 1_555 yes
C(11A) C(6A) C(9B) C(8B) -177(1) 1_555 1_555 1_555 1_555 yes
C(11A) C(6A) C(9B) C(10B) -2(1) 1_555 1_555 1_555 1_555 yes
C(11A) C(6A) C(9B) C(14B) 4(2) 1_555 1_555 1_555 1_555 yes
C(11A) C(6A) C(10B) C(6B) -157(4) 1_555 1_555 1_555 1_555 yes
C(11A) C(6A) C(10B) C(9B) 178.7(9) 1_555 1_555 1_555 1_555 yes
C(11A) C(6A) C(10B) C(15B) 3(1) 1_555 1_555 1_555 1_555 yes
C(11A) C(6A) C(15B) C(15A) 174.1(10) 1_555 1_555 1_555 1_555 yes
C(11A) C(6A) C(15B) C(10B) -175(1) 1_555 1_555 1_555 1_555 yes
C(11A) C(6B) Ru C(7B) -175.6(8) 1_555 1_555 1_555 1_555 yes
C(11A) C(6B) Ru C(8B) -138.8(6) 1_555 1_555 1_555 1_555 yes
C(11A) C(6B) Ru C(9B) -95.5(5) 1_555 1_555 1_555 1_555 yes
C(11A) C(6B) Ru C(10B) -57.2(5) 1_555 1_555 1_555 1_555 yes
C(11A) C(6B) C(6A) C(9B) -176.5(10) 1_555 1_555 1_555 1_555 yes
C(11A) C(6B) C(6A) C(10B) -158(4) 1_555 1_555 1_555 1_555 yes
C(11A) C(6B) C(6A) C(15B) -8(1) 1_555 1_555 1_555 1_555 yes
C(11A) C(6B) C(7A) C(12A) 168(7) 1_555 1_555 1_555 1_555 yes
C(11A) C(6B) C(7A) C(7B) 177(16) 1_555 1_555 1_555 1_555 yes
C(11A) C(6B) C(7A) C(8B) -14(8) 1_555 1_555 1_555 1_555 yes
C(11A) C(6B) C(7A) C(10B) -13(7) 1_555 1_555 1_555 1_555 yes
C(11A) C(6B) C(12A) C(7B) -178(1) 1_555 1_555 1_555 1_555 yes
C(11A) C(6B) C(12A) C(11B) -0.1(9) 1_555 1_555 1_555 1_555 yes
C(11A) C(6B) C(12A) C(12B) -176.6(9) 1_555 1_555 1_555 1_555 yes
C(11A) C(6B) C(7B) C(12A) 167(7) 1_555 1_555 1_555 1_555 yes
C(11A) C(6B) C(7B) C(8B) -14(8) 1_555 1_555 1_555 1_555 yes
C(11A) C(6B) C(7B) C(12B) 165(7) 1_555 1_555 1_555 1_555 yes
C(11A) C(6B) C(10B) C(9B) 178.4(9) 1_555 1_555 1_555 1_555 yes
C(11A) C(6B) C(10B) C(15B) -1(1) 1_555 1_555 1_555 1_555 yes
C(11A) C(6B) C(11B) C(12A) 179.9(8) 1_555 1_555 1_555 1_555 yes
C(11A) C(10B) Ru C(6B) 60.2(5) 1_555 1_555 1_555 1_555 yes
C(11A) C(10B) Ru C(7B) 96.5(5) 1_555 1_555 1_555 1_555 yes
C(11A) C(10B) Ru C(8B) 138.4(5) 1_555 1_555 1_555 1_555 yes
C(11A) C(10B) Ru C(9B) 176.9(7) 1_555 1_555 1_555 1_555 yes
C(11A) C(10B) C(6A) C(6B) 157(4) 1_555 1_555 1_555 1_555 yes
C(11A) C(10B) C(6A) C(9B) -178.7(9) 1_555 1_555 1_555 1_555 yes
C(11A) C(10B) C(6A) C(15B) -3(1) 1_555 1_555 1_555 1_555 yes
C(11A) C(10B) C(7A) C(12A) 4(1) 1_555 1_555 1_555 1_555 yes
C(11A) C(10B) C(7A) C(6B) 1(1) 1_555 1_555 1_555 1_555 yes
C(11A) C(10B) C(7A) C(7B) -179(1) 1_555 1_555 1_555 1_555 yes
C(11A) C(10B) C(7A) C(8B) -178.6(6) 1_555 1_555 1_555 1_555 yes
C(11A) C(10B) C(10A) C(15A) -16(2) 1_555 1_555 1_555 1_555 yes
C(11A) C(10B) C(10A) C(9B) 174(2) 1_555 1_555 1_555 1_555 yes
C(11A) C(10B) C(10A) C(14B) -100(4) 1_555 1_555 1_555 1_555 yes
C(11A) C(10B) C(6B) C(12A) 174(3) 1_555 1_555 1_555 1_555 yes
C(11A) C(10B) C(6B) C(7B) -178.4(8) 1_555 1_555 1_555 1_555 yes
C(11A) C(10B) C(6B) C(11B) 1.6(10) 1_555 1_555 1_555 1_555 yes
C(11A) C(10B) C(9B) C(8B) 20(11) 1_555 1_555 1_555 1_555 yes
C(11A) C(10B) C(9B) C(14B) -159(10) 1_555 1_555 1_555 1_555 yes
C(11A) C(10B) C(15B) C(15A) 173.2(9) 1_555 1_555 1_555 1_555 yes
C(11A) C(11B) C(12A) C(6B) 0.1(10) 1_555 1_555 1_555 1_555 yes
C(11A) C(11B) C(12A) C(7B) 1(1) 1_555 1_555 1_555 1_555 yes
C(11A) C(11B) C(12A) C(12B) 10(3) 1_555 1_555 1_555 1_555 yes
C(11A) C(11B) C(6B) C(12A) -179.9(8) 1_555 1_555 1_555 1_555 yes
C(11A) C(11B) C(6B) C(7B) 178.3(10) 1_555 1_555 1_555 1_555 yes
C(11A) C(11B) C(6B) C(10B) -1(1) 1_555 1_555 1_555 1_555 yes
C(11A) C(15B) C(6A) C(6B) 10(2) 1_555 1_555 1_555 1_555 yes
C(11A) C(15B) C(6A) C(9B) 179.3(7) 1_555 1_555 1_555 1_555 yes
C(11A) C(15B) C(6A) C(10B) 175(1) 1_555 1_555 1_555 1_555 yes
C(11A) C(15B) C(15A) C(14B) 21(2) 1_555 1_555 1_555 1_555 yes
C(11A) C(15B) C(10B) C(6B) 1(1) 1_555 1_555 1_555 1_555 yes
C(11A) C(15B) C(10B) C(9B) -178(1) 1_555 1_555 1_555 1_555 yes
C(13A) C(8A) Ru C(6B) -134.0(6) 1_555 1_555 1_555 1_555 yes
C(13A) C(8A) Ru C(7B) -99.9(7) 1_555 1_555 1_555 1_555 yes
C(13A) C(8A) Ru C(8B) 111(1) 1_555 1_555 1_555 1_555 yes
C(13A) C(8A) Ru C(9B) 144.3(7) 1_555 1_555 1_555 1_555 yes
C(13A) C(8A) Ru C(10B) -175.2(6) 1_555 1_555 1_555 1_555 yes
C(13A) C(8A) C(7A) C(12A) 0(1) 1_555 1_555 1_555 1_555 yes
C(13A) C(8A) C(7A) C(6B) -178(1) 1_555 1_555 1_555 1_555 yes
C(13A) C(8A) C(7A) C(7B) 0(1) 1_555 1_555 1_555 1_555 yes
C(13A) C(8A) C(7A) C(8B) -173(2) 1_555 1_555 1_555 1_555 yes
C(13A) C(8A) C(7A) C(10B) -177.8(7) 1_555 1_555 1_555 1_555 yes
C(13A) C(8A) C(9A) C(14A) 0(1) 1_555 1_555 1_555 1_555 yes
C(13A) C(8A) C(9A) C(8B) 19(5) 1_555 1_555 1_555 1_555 yes
C(13A) C(8A) C(9A) C(9B) 172(1) 1_555 1_555 1_555 1_555 yes
C(13A) C(8A) C(9A) C(14B) 110(7) 1_555 1_555 1_555 1_555 yes
C(13A) C(8A) C(7B) C(12A) -2(5) 1_555 1_555 1_555 1_555 yes
C(13A) C(8A) C(7B) C(6B) -179.1(8) 1_555 1_555 1_555 1_555 yes
C(13A) C(8A) C(7B) C(8B) -171(3) 1_555 1_555 1_555 1_555 yes
C(13A) C(8A) C(7B) C(12B) 2(1) 1_555 1_555 1_555 1_555 yes
C(13A) C(8A) C(8B) C(7B) 170(3) 1_555 1_555 1_555 1_555 yes
C(13A) C(8A) C(8B) C(9B) -179(1) 1_555 1_555 1_555 1_555 yes
C(13A) C(8A) C(8B) C(13B) -3(1) 1_555 1_555 1_555 1_555 yes
C(13A) C(8A) C(9B) C(8B) 0(2) 1_555 1_555 1_555 1_555 yes
C(13A) C(8A) C(9B) C(10B) 176(1) 1_555 1_555 1_555 1_555 yes
C(13A) C(8A) C(9B) C(14B) -4(2) 1_555 1_555 1_555 1_555 yes
C(13A) C(8A) C(13B) C(8B) 175(2) 1_555 1_555 1_555 1_555 yes
C(13A) C(8B) Ru C(6B) -108.9(6) 1_555 1_555 1_555 1_555 yes
C(13A) C(8B) Ru C(7B) -72.6(6) 1_555 1_555 1_555 1_555 yes
C(13A) C(8B) Ru C(9B) 170.8(8) 1_555 1_555 1_555 1_555 yes
C(13A) C(8B) Ru C(10B) -150.7(6) 1_555 1_555 1_555 1_555 yes
C(13A) C(8B) C(7A) C(12A) -2(1) 1_555 1_555 1_555 1_555 yes
C(13A) C(8B) C(7A) C(6B) -179(1) 1_555 1_555 1_555 1_555 yes
C(13A) C(8B) C(7A) C(7B) 0(1) 1_555 1_555 1_555 1_555 yes
C(13A) C(8B) C(7A) C(10B) -179.5(6) 1_555 1_555 1_555 1_555 yes
C(13A) C(8B) C(8A) C(7B) -170(3) 1_555 1_555 1_555 1_555 yes
C(13A) C(8B) C(8A) C(9B) 179(1) 1_555 1_555 1_555 1_555 yes
C(13A) C(8B) C(8A) C(13B) 3(1) 1_555 1_555 1_555 1_555 yes
C(13A) C(8B) C(9A) C(14A) 6(2) 1_555 1_555 1_555 1_555 yes
C(13A) C(8B) C(9A) C(9B) 176(1) 1_555 1_555 1_555 1_555 yes
C(13A) C(8B) C(9A) C(14B) 63(5) 1_555 1_555 1_555 1_555 yes
C(13A) C(8B) C(7B) C(12A) -76(17) 1_555 1_555 1_555 1_555 yes
C(13A) C(8B) C(7B) C(6B) -179.6(8) 1_555 1_555 1_555 1_555 yes
C(13A) C(8B) C(7B) C(12B) 0(1) 1_555 1_555 1_555 1_555 yes
C(13A) C(8B) C(9B) C(10B) 177(4) 1_555 1_555 1_555 1_555 yes
C(13A) C(8B) C(9B) C(14B) -2(5) 1_555 1_555 1_555 1_555 yes
C(13A) C(13B) C(8A) C(7B) -2(1) 1_555 1_555 1_555 1_555 yes
C(13A) C(13B) C(8A) C(8B) -175(2) 1_555 1_555 1_555 1_555 yes
C(13A) C(13B) C(8A) C(9B) -178.1(8) 1_555 1_555 1_555 1_555 yes
C(13A) C(13B) C(8B) C(7B) 0(1) 1_555 1_555 1_555 1_555 yes
C(13A) C(13B) C(8B) C(9B) -179(1) 1_555 1_555 1_555 1_555 yes
C(12A) C(7A) Ru C(6B) -91.7(9) 1_555 1_555 1_555 1_555 yes
C(12A) C(7A) Ru C(7B) 85(1) 1_555 1_555 1_555 1_555 yes
C(12A) C(7A) Ru C(8B) 134.0(6) 1_555 1_555 1_555 1_555 yes
C(12A) C(7A) Ru C(9B) 178.7(6) 1_555 1_555 1_555 1_555 yes
C(12A) C(7A) Ru C(10B) -136.2(6) 1_555 1_555 1_555 1_555 yes
C(12A) C(7A) C(6A) C(6B) -1(1) 1_555 1_555 1_555 1_555 yes
C(12A) C(7A) C(6A) C(9B) -177.3(8) 1_555 1_555 1_555 1_555 yes
C(12A) C(7A) C(6A) C(10B) -171(1) 1_555 1_555 1_555 1_555 yes
C(12A) C(7A) C(6A) C(15B) -128(8) 1_555 1_555 1_555 1_555 yes
C(12A) C(7A) C(8A) C(7B) 0(1) 1_555 1_555 1_555 1_555 yes
C(12A) C(7A) C(8A) C(8B) 173(2) 1_555 1_555 1_555 1_555 yes
C(12A) C(7A) C(8A) C(9B) 177.2(8) 1_555 1_555 1_555 1_555 yes
C(12A) C(7A) C(8A) C(13B) 8(5) 1_555 1_555 1_555 1_555 yes
C(12A) C(7A) C(6B) C(7B) -9(20) 1_555 1_555 1_555 1_555 yes
C(12A) C(7A) C(6B) C(10B) -178.0(8) 1_555 1_555 1_555 1_555 yes
C(12A) C(7A) C(6B) C(11B) 2(1) 1_555 1_555 1_555 1_555 yes
C(12A) C(7A) C(7B) C(6B) 9(21) 1_555 1_555 1_555 1_555 yes
C(12A) C(7A) C(7B) C(8B) 178.1(9) 1_555 1_555 1_555 1_555 yes
C(12A) C(7A) C(7B) C(12B) -2(1) 1_555 1_555 1_555 1_555 yes
C(12A) C(7A) C(8B) C(7B) -2(1) 1_555 1_555 1_555 1_555 yes
C(12A) C(7A) C(8B) C(9B) 176.7(10) 1_555 1_555 1_555 1_555 yes
C(12A) C(7A) C(8B) C(13B) -3(2) 1_555 1_555 1_555 1_555 yes
C(12A) C(7A) C(10B) C(6B) 3(1) 1_555 1_555 1_555 1_555 yes
C(12A) C(7A) C(10B) C(9B) -176(1) 1_555 1_555 1_555 1_555 yes
C(12A) C(7A) C(10B) C(15B) 3(2) 1_555 1_555 1_555 1_555 yes
C(12A) C(6B) Ru C(7B) 48.5(5) 1_555 1_555 1_555 1_555 yes
C(12A) C(6B) Ru C(8B) 85.3(5) 1_555 1_555 1_555 1_555 yes
C(12A) C(6B) Ru C(9B) 128.6(5) 1_555 1_555 1_555 1_555 yes
C(12A) C(6B) Ru C(10B) 166.9(7) 1_555 1_555 1_555 1_555 yes
C(12A) C(6B) C(6A) C(9B) 20(11) 1_555 1_555 1_555 1_555 yes
C(12A) C(6B) C(6A) C(10B) 37(13) 1_555 1_555 1_555 1_555 yes
C(12A) C(6B) C(6A) C(15B) -171(9) 1_555 1_555 1_555 1_555 yes
C(12A) C(6B) C(7A) C(7B) 9(20) 1_555 1_555 1_555 1_555 yes
C(12A) C(6B) C(7A) C(8B) 177(1) 1_555 1_555 1_555 1_555 yes
C(12A) C(6B) C(7A) C(10B) 178.0(8) 1_555 1_555 1_555 1_555 yes
C(12A) C(6B) C(11A) C(10B) -178(1) 1_555 1_555 1_555 1_555 yes
C(12A) C(6B) C(11A) C(11B) 0.1(9) 1_555 1_555 1_555 1_555 yes
C(12A) C(6B) C(11A) C(15B) -177.1(9) 1_555 1_555 1_555 1_555 yes
C(12A) C(6B) C(7B) C(8B) 178.1(9) 1_555 1_555 1_555 1_555 yes
C(12A) C(6B) C(7B) C(12B) -1.9(9) 1_555 1_555 1_555 1_555 yes
C(12A) C(6B) C(10B) C(9B) -7(3) 1_555 1_555 1_555 1_555 yes
C(12A) C(6B) C(10B) C(15B) 172(2) 1_555 1_555 1_555 1_555 yes
C(12A) C(7B) Ru C(6B) -61.0(6) 1_555 1_555 1_555 1_555 yes
C(12A) C(7B) Ru C(8B) -179.5(7) 1_555 1_555 1_555 1_555 yes
C(12A) C(7B) Ru C(9B) -141.1(5) 1_555 1_555 1_555 1_555 yes
C(12A) C(7B) Ru C(10B) -97.9(5) 1_555 1_555 1_555 1_555 yes
C(12A) C(7B) C(7A) C(6B) -9(21) 1_555 1_555 1_555 1_555 yes
C(12A) C(7B) C(7A) C(8B) -178.1(9) 1_555 1_555 1_555 1_555 yes
C(12A) C(7B) C(7A) C(10B) -177(1) 1_555 1_555 1_555 1_555 yes
C(12A) C(7B) C(8A) C(8B) 168(5) 1_555 1_555 1_555 1_555 yes
C(12A) C(7B) C(8A) C(9B) 175(5) 1_555 1_555 1_555 1_555 yes
C(12A) C(7B) C(8A) C(13B) 0(6) 1_555 1_555 1_555 1_555 yes
C(12A) C(7B) C(6B) C(10B) -178.1(8) 1_555 1_555 1_555 1_555 yes
C(12A) C(7B) C(6B) C(11B) 1(1) 1_555 1_555 1_555 1_555 yes
C(12A) C(7B) C(8B) C(9B) 103(17) 1_555 1_555 1_555 1_555 yes
C(12A) C(7B) C(8B) C(13B) -76(18) 1_555 1_555 1_555 1_555 yes
C(12A) C(11B) C(11A) C(6B) -0.1(9) 1_555 1_555 1_555 1_555 yes
C(12A) C(11B) C(11A) C(10B) 0(1) 1_555 1_555 1_555 1_555 yes
C(12A) C(11B) C(11A) C(15B) 5(2) 1_555 1_555 1_555 1_555 yes
C(12A) C(11B) C(6B) C(7B) -1.8(10) 1_555 1_555 1_555 1_555 yes
C(12A) C(11B) C(6B) C(10B) 178(1) 1_555 1_555 1_555 1_555 yes
C(12A) C(12B) C(7B) C(6B) 2(1) 1_555 1_555 1_555 1_555 yes
C(12A) C(12B) C(7B) C(8B) -177(1) 1_555 1_555 1_555 1_555 yes
C(14A) C(9A) Ru C(6B) -179.3(5) 1_555 1_555 1_555 1_555 yes
C(14A) C(9A) Ru C(7B) -141.4(5) 1_555 1_555 1_555 1_555 yes
C(14A) C(9A) Ru C(8B) -116.4(7) 1_555 1_555 1_555 1_555 yes
C(14A) C(9A) Ru C(9B) 126(1) 1_555 1_555 1_555 1_555 yes
C(14A) C(9A) Ru C(10B) 143.8(5) 1_555 1_555 1_555 1_555 yes
C(14A) C(9A) C(8A) C(7B) 179.7(10) 1_555 1_555 1_555 1_555 yes
C(14A) C(9A) C(8A) C(8B) -19(5) 1_555 1_555 1_555 1_555 yes
C(14A) C(9A) C(8A) C(9B) -172(1) 1_555 1_555 1_555 1_555 yes
C(14A) C(9A) C(8A) C(13B) -1.2(9) 1_555 1_555 1_555 1_555 yes
C(14A) C(9A) C(10A) C(15A) 0(1) 1_555 1_555 1_555 1_555 yes
C(14A) C(9A) C(10A) C(9B) 106(6) 1_555 1_555 1_555 1_555 yes
C(14A) C(9A) C(10A) C(10B) 174.9(10) 1_555 1_555 1_555 1_555 yes
C(14A) C(9A) C(10A) C(14B) 5.2(8) 1_555 1_555 1_555 1_555 yes
C(14A) C(9A) C(8B) C(7B) 176.8(10) 1_555 1_555 1_555 1_555 yes
C(14A) C(9A) C(8B) C(9B) -170(1) 1_555 1_555 1_555 1_555 yes
C(14A) C(9A) C(8B) C(13B) 1(1) 1_555 1_555 1_555 1_555 yes
C(14A) C(9A) C(9B) C(8B) 169(1) 1_555 1_555 1_555 1_555 yes
C(14A) C(9A) C(9B) C(10B) -172(1) 1_555 1_555 1_555 1_555 yes
C(14A) C(9A) C(9B) C(14B) -2(1) 1_555 1_555 1_555 1_555 yes
C(14A) C(9A) C(14B) C(15A) -171(1) 1_555 1_555 1_555 1_555 yes
C(14A) C(9A) C(14B) C(9B) 177(1) 1_555 1_555 1_555 1_555 yes
C(14A) C(14B) C(9A) C(8B) -61(5) 1_555 1_555 1_555 1_555 yes
C(14A) C(14B) C(9A) C(9B) -177(1) 1_555 1_555 1_555 1_555 yes
C(14A) C(14B) C(10A) C(15A) 170(1) 1_555 1_555 1_555 1_555 yes
C(14A) C(14B) C(10A) C(9B) -11(1) 1_555 1_555 1_555 1_555 yes
C(14A) C(14B) C(10A) C(10B) -101(4) 1_555 1_555 1_555 1_555 yes
C(14A) C(14B) C(15A) C(15B) -35(3) 1_555 1_555 1_555 1_555 yes
C(14A) C(14B) C(9B) C(8B) -4(1) 1_555 1_555 1_555 1_555 yes
C(14A) C(14B) C(9B) C(10B) 175.7(10) 1_555 1_555 1_555 1_555 yes
C(15A) C(10A) Ru C(6B) 135.2(6) 1_555 1_555 1_555 1_555 yes
C(15A) C(10A) Ru C(7B) 172.8(6) 1_555 1_555 1_555 1_555 yes
C(15A) C(10A) Ru C(8B) -149.3(6) 1_555 1_555 1_555 1_555 yes
C(15A) C(10A) Ru C(9B) -126.9(10) 1_555 1_555 1_555 1_555 yes
C(15A) C(10A) Ru C(10B) 111.2(8) 1_555 1_555 1_555 1_555 yes
C(15A) C(10A) C(6A) C(6B) 178(1) 1_555 1_555 1_555 1_555 yes
C(15A) C(10A) C(6A) C(9B) 173(1) 1_555 1_555 1_555 1_555 yes
C(15A) C(10A) C(6A) C(10B) 20(3) 1_555 1_555 1_555 1_555 yes
C(15A) C(10A) C(6A) C(15B) 3.5(8) 1_555 1_555 1_555 1_555 yes
C(15A) C(10A) C(9A) C(8B) -177.7(9) 1_555 1_555 1_555 1_555 yes
C(15A) C(10A) C(9A) C(9B) -106(6) 1_555 1_555 1_555 1_555 yes
C(15A) C(10A) C(9A) C(14B) -5.2(9) 1_555 1_555 1_555 1_555 yes
C(15A) C(10A) C(9B) C(8B) 174(1) 1_555 1_555 1_555 1_555 yes
C(15A) C(10A) C(9B) C(10B) -166(1) 1_555 1_555 1_555 1_555 yes
C(15A) C(10A) C(9B) C(14B) 3(1) 1_555 1_555 1_555 1_555 yes
C(15A) C(10A) C(10B) C(6B) -174(1) 1_555 1_555 1_555 1_555 yes
C(15A) C(10A) C(10B) C(9B) 168(1) 1_555 1_555 1_555 1_555 yes
C(15A) C(10A) C(10B) C(15B) -1(1) 1_555 1_555 1_555 1_555 yes
C(15A) C(10A) C(14B) C(9B) -177(1) 1_555 1_555 1_555 1_555 yes
C(15A) C(14B) C(9A) C(8B) 126(5) 1_555 1_555 1_555 1_555 yes
C(15A) C(14B) C(9A) C(9B) 11(1) 1_555 1_555 1_555 1_555 yes
C(15A) C(14B) C(10A) C(9B) 177(1) 1_555 1_555 1_555 1_555 yes
C(15A) C(14B) C(10A) C(10B) 87(4) 1_555 1_555 1_555 1_555 yes
C(15A) C(14B) C(9B) C(8B) -175(1) 1_555 1_555 1_555 1_555 yes
C(15A) C(14B) C(9B) C(10B) 4(1) 1_555 1_555 1_555 1_555 yes
C(15A) C(15B) C(6A) C(6B) -175(1) 1_555 1_555 1_555 1_555 yes
C(15A) C(15B) C(6A) C(9B) -6.7(7) 1_555 1_555 1_555 1_555 yes
C(15A) C(15B) C(6A) C(10B) -9(1) 1_555 1_555 1_555 1_555 yes
C(15A) C(15B) C(11A) C(6B) -13(2) 1_555 1_555 1_555 1_555 yes
C(15A) C(15B) C(11A) C(10B) -11(1) 1_555 1_555 1_555 1_555 yes
C(15A) C(15B) C(11A) C(11B) -17(3) 1_555 1_555 1_555 1_555 yes
C(15A) C(15B) C(10B) C(6B) 175.0(10) 1_555 1_555 1_555 1_555 yes
C(15A) C(15B) C(10B) C(9B) -4(1) 1_555 1_555 1_555 1_555 yes
C(6B) Ru C(6A) C(9B) -119.7(7) 1_555 1_555 1_555 1_555 yes
C(6B) Ru C(6A) C(10B) -158(1) 1_555 1_555 1_555 1_555 yes
C(6B) Ru C(6A) C(15B) 156.3(9) 1_555 1_555 1_555 1_555 yes
C(6B) Ru C(7A) C(7B) -176(1) 1_555 1_555 1_555 1_555 yes
C(6B) Ru C(7A) C(8B) 134.2(9) 1_555 1_555 1_555 1_555 yes
C(6B) Ru C(7A) C(10B) 44.5(8) 1_555 1_555 1_555 1_555 yes
C(6B) Ru C(8A) C(7B) -34.1(5) 1_555 1_555 1_555 1_555 yes
C(6B) Ru C(8A) C(8B) 114(1) 1_555 1_555 1_555 1_555 yes
C(6B) Ru C(8A) C(9B) 81.7(4) 1_555 1_555 1_555 1_555 yes
C(6B) Ru C(8A) C(13B) 173.6(6) 1_555 1_555 1_555 1_555 yes
C(6B) Ru C(9A) C(8B) -62.9(5) 1_555 1_555 1_555 1_555 yes
C(6B) Ru C(9A) C(9B) 54.5(8) 1_555 1_555 1_555 1_555 yes
C(6B) Ru C(9A) C(14B) 117.1(6) 1_555 1_555 1_555 1_555 yes
C(6B) Ru C(10A) C(9B) -97.8(8) 1_555 1_555 1_555 1_555 yes
C(6B) Ru C(10A) C(10B) 24.1(6) 1_555 1_555 1_555 1_555 yes
C(6B) Ru C(10A) C(14B) -151.8(5) 1_555 1_555 1_555 1_555 yes
C(6B) Ru C(7B) C(8B) 118.4(7) 1_555 1_555 1_555 1_555 yes
C(6B) Ru C(7B) C(12B) -121.8(9) 1_555 1_555 1_555 1_555 yes
C(6B) Ru C(8B) C(7B) -36.3(4) 1_555 1_555 1_555 1_555 yes
C(6B) Ru C(8B) C(9B) 80.3(5) 1_555 1_555 1_555 1_555 yes
C(6B) Ru C(8B) C(13B) -159.3(8) 1_555 1_555 1_555 1_555 yes
C(6B) Ru C(9B) C(8B) -78.5(5) 1_555 1_555 1_555 1_555 yes
C(6B) Ru C(9B) C(10B) 37.2(4) 1_555 1_555 1_555 1_555 yes
C(6B) Ru C(9B) C(14B) 159.4(7) 1_555 1_555 1_555 1_555 yes
C(6B) Ru C(10B) C(9B) -116.7(6) 1_555 1_555 1_555 1_555 yes
C(6B) Ru C(10B) C(15B) 123.0(9) 1_555 1_555 1_555 1_555 yes
C(6B) C(6A) Ru C(7B) 36.0(6) 1_555 1_555 1_555 1_555 yes
C(6B) C(6A) Ru C(8B) 77.5(7) 1_555 1_555 1_555 1_555 yes
C(6B) C(6A) Ru C(9B) 119.7(7) 1_555 1_555 1_555 1_555 yes
C(6B) C(6A) Ru C(10B) 158(1) 1_555 1_555 1_555 1_555 yes
C(6B) C(6A) C(7A) C(7B) 178(3) 1_555 1_555 1_555 1_555 yes
C(6B) C(6A) C(7A) C(8B) 176(1) 1_555 1_555 1_555 1_555 yes
C(6B) C(6A) C(7A) C(10B) 169(2) 1_555 1_555 1_555 1_555 yes
C(6B) C(6A) C(10A) C(9B) 4(1) 1_555 1_555 1_555 1_555 yes
C(6B) C(6A) C(10A) C(10B) 158(3) 1_555 1_555 1_555 1_555 yes
C(6B) C(6A) C(10A) C(14B) 19(3) 1_555 1_555 1_555 1_555 yes
C(6B) C(6A) C(11A) C(10B) -171(1) 1_555 1_555 1_555 1_555 yes
C(6B) C(6A) C(11A) C(11B) 1.6(9) 1_555 1_555 1_555 1_555 yes
C(6B) C(6A) C(11A) C(15B) -175(1) 1_555 1_555 1_555 1_555 yes
C(6B) C(6A) C(9B) C(8B) -4(1) 1_555 1_555 1_555 1_555 yes
C(6B) C(6A) C(9B) C(10B) 170(2) 1_555 1_555 1_555 1_555 yes
C(6B) C(6A) C(9B) C(14B) 177(1) 1_555 1_555 1_555 1_555 yes
C(6B) C(6A) C(10B) C(9B) -23(4) 1_555 1_555 1_555 1_555 yes
C(6B) C(6A) C(10B) C(15B) 161(3) 1_555 1_555 1_555 1_555 yes
C(6B) C(6A) C(15B) C(10B) -165(2) 1_555 1_555 1_555 1_555 yes
C(6B) C(7A) Ru C(7B) 176(1) 1_555 1_555 1_555 1_555 yes
C(6B) C(7A) Ru C(8B) -134.2(9) 1_555 1_555 1_555 1_555 yes
C(6B) C(7A) Ru C(9B) -89.6(8) 1_555 1_555 1_555 1_555 yes
C(6B) C(7A) Ru C(10B) -44.5(8) 1_555 1_555 1_555 1_555 yes
C(6B) C(7A) C(6A) C(9B) -175(1) 1_555 1_555 1_555 1_555 yes
C(6B) C(7A) C(6A) C(10B) -169(2) 1_555 1_555 1_555 1_555 yes
C(6B) C(7A) C(6A) C(15B) -126(8) 1_555 1_555 1_555 1_555 yes
C(6B) C(7A) C(8A) C(7B) -178(2) 1_555 1_555 1_555 1_555 yes
C(6B) C(7A) C(8A) C(8B) -4(2) 1_555 1_555 1_555 1_555 yes
C(6B) C(7A) C(8A) C(9B) -1(1) 1_555 1_555 1_555 1_555 yes
C(6B) C(7A) C(8A) C(13B) -170(4) 1_555 1_555 1_555 1_555 yes
C(6B) C(7A) C(12A) C(7B) 179(1) 1_555 1_555 1_555 1_555 yes
C(6B) C(7A) C(12A) C(11B) -1.6(9) 1_555 1_555 1_555 1_555 yes
C(6B) C(7A) C(12A) C(12B) -178(1) 1_555 1_555 1_555 1_555 yes
C(6B) C(7A) C(7B) C(8B) 168(20) 1_555 1_555 1_555 1_555 yes
C(6B) C(7A) C(7B) C(12B) -11(22) 1_555 1_555 1_555 1_555 yes
C(6B) C(7A) C(8B) C(7B) -178(1) 1_555 1_555 1_555 1_555 yes
C(6B) C(7A) C(8B) C(9B) 0(1) 1_555 1_555 1_555 1_555 yes
C(6B) C(7A) C(8B) C(13B) -179(1) 1_555 1_555 1_555 1_555 yes
C(6B) C(7A) C(10B) C(9B) -179(1) 1_555 1_555 1_555 1_555 yes
C(6B) C(7A) C(10B) C(15B) 0(1) 1_555 1_555 1_555 1_555 yes
C(6B) C(11A) C(6A) C(9B) 173(1) 1_555 1_555 1_555 1_555 yes
C(6B) C(11A) C(6A) C(10B) 171(1) 1_555 1_555 1_555 1_555 yes
C(6B) C(11A) C(6A) C(15B) 175(1) 1_555 1_555 1_555 1_555 yes
C(6B) C(11A) C(10B) C(9B) -21(10) 1_555 1_555 1_555 1_555 yes
C(6B) C(11A) C(10B) C(15B) 178.5(10) 1_555 1_555 1_555 1_555 yes
C(6B) C(11A) C(15B) C(10B) -1.1(7) 1_555 1_555 1_555 1_555 yes
C(6B) C(12A) C(7A) C(7B) -179(1) 1_555 1_555 1_555 1_555 yes
C(6B) C(12A) C(7A) C(8B) -176(1) 1_555 1_555 1_555 1_555 yes
C(6B) C(12A) C(7A) C(10B) -2.4(9) 1_555 1_555 1_555 1_555 yes
C(6B) C(12A) C(7B) C(8B) -103(17) 1_555 1_555 1_555 1_555 yes
C(6B) C(12A) C(7B) C(12B) 178.0(9) 1_555 1_555 1_555 1_555 yes
C(6B) C(12A) C(12B) C(7B) -1.6(8) 1_555 1_555 1_555 1_555 yes
C(6B) C(7B) Ru C(8B) -118.4(7) 1_555 1_555 1_555 1_555 yes
C(6B) C(7B) Ru C(9B) -80.0(5) 1_555 1_555 1_555 1_555 yes
C(6B) C(7B) Ru C(10B) -36.8(5) 1_555 1_555 1_555 1_555 yes
C(6B) C(7B) C(7A) C(8B) -168(20) 1_555 1_555 1_555 1_555 yes
C(6B) C(7B) C(7A) C(10B) -168(22) 1_555 1_555 1_555 1_555 yes
C(6B) C(7B) C(8A) C(8B) -8(3) 1_555 1_555 1_555 1_555 yes
C(6B) C(7B) C(8A) C(9B) -1(1) 1_555 1_555 1_555 1_555 yes
C(6B) C(7B) C(8A) C(13B) -177(1) 1_555 1_555 1_555 1_555 yes
C(6B) C(7B) C(12A) C(11B) -1.3(7) 1_555 1_555 1_555 1_555 yes
C(6B) C(7B) C(12A) C(12B) -178.0(9) 1_555 1_555 1_555 1_555 yes
C(6B) C(7B) C(8B) C(9B) 0(1) 1_555 1_555 1_555 1_555 yes
C(6B) C(7B) C(8B) C(13B) 180.0 1_555 1_555 1_555 1_555 yes
C(6B) C(10B) Ru C(7B) 36.3(4) 1_555 1_555 1_555 1_555 yes
C(6B) C(10B) Ru C(8B) 78.2(5) 1_555 1_555 1_555 1_555 yes
C(6B) C(10B) Ru C(9B) 116.7(6) 1_555 1_555 1_555 1_555 yes
C(6B) C(10B) C(6A) C(9B) 23(4) 1_555 1_555 1_555 1_555 yes
C(6B) C(10B) C(6A) C(15B) -161(3) 1_555 1_555 1_555 1_555 yes
C(6B) C(10B) C(7A) C(7B) 178(2) 1_555 1_555 1_555 1_555 yes
C(6B) C(10B) C(7A) C(8B) 179(1) 1_555 1_555 1_555 1_555 yes
C(6B) C(10B) C(10A) C(9B) 17(2) 1_555 1_555 1_555 1_555 yes
C(6B) C(10B) C(10A) C(14B) 102(4) 1_555 1_555 1_555 1_555 yes
C(6B) C(10B) C(11A) C(11B) -1.2(7) 1_555 1_555 1_555 1_555 yes
C(6B) C(10B) C(11A) C(15B) -178.5(10) 1_555 1_555 1_555 1_555 yes
C(6B) C(10B) C(9B) C(8B) 0(1) 1_555 1_555 1_555 1_555 yes
C(6B) C(10B) C(9B) C(14B) 180.0 1_555 1_555 1_555 1_555 yes
C(6B) C(11B) C(11A) C(10B) 1.1(7) 1_555 1_555 1_555 1_555 yes
C(6B) C(11B) C(11A) C(15B) 5(2) 1_555 1_555 1_555 1_555 yes
C(6B) C(11B) C(12A) C(7B) 1.3(7) 1_555 1_555 1_555 1_555 yes
C(6B) C(11B) C(12A) C(12B) 10(3) 1_555 1_555 1_555 1_555 yes
C(7B) Ru C(6A) C(9B) -83.7(4) 1_555 1_555 1_555 1_555 yes
C(7B) Ru C(6A) C(10B) -122(1) 1_555 1_555 1_555 1_555 yes
C(7B) Ru C(6A) C(15B) -167.6(6) 1_555 1_555 1_555 1_555 yes
C(7B) Ru C(7A) C(8B) -49(1) 1_555 1_555 1_555 1_555 yes
C(7B) Ru C(7A) C(10B) -138(1) 1_555 1_555 1_555 1_555 yes
C(7B) Ru C(8A) C(8B) 148(1) 1_555 1_555 1_555 1_555 yes
C(7B) Ru C(8A) C(9B) 115.8(6) 1_555 1_555 1_555 1_555 yes
C(7B) Ru C(8A) C(13B) -152.3(8) 1_555 1_555 1_555 1_555 yes
C(7B) Ru C(9A) C(8B) -25.0(5) 1_555 1_555 1_555 1_555 yes
C(7B) Ru C(9A) C(9B) 92.4(9) 1_555 1_555 1_555 1_555 yes
C(7B) Ru C(9A) C(14B) 155.0(6) 1_555 1_555 1_555 1_555 yes
C(7B) Ru C(10A) C(9B) -60.2(8) 1_555 1_555 1_555 1_555 yes
C(7B) Ru C(10A) C(10B) 61.6(6) 1_555 1_555 1_555 1_555 yes
C(7B) Ru C(10A) C(14B) -114.2(5) 1_555 1_555 1_555 1_555 yes
C(7B) Ru C(6B) C(10B) -118.5(7) 1_555 1_555 1_555 1_555 yes
C(7B) Ru C(6B) C(11B) 121.6(9) 1_555 1_555 1_555 1_555 yes
C(7B) Ru C(8B) C(9B) 116.6(6) 1_555 1_555 1_555 1_555 yes
C(7B) Ru C(8B) C(13B) -123.0(9) 1_555 1_555 1_555 1_555 yes
C(7B) Ru C(9B) C(8B) -37.3(4) 1_555 1_555 1_555 1_555 yes
C(7B) Ru C(9B) C(10B) 78.4(5) 1_555 1_555 1_555 1_555 yes
C(7B) Ru C(9B) C(14B) -159.4(7) 1_555 1_555 1_555 1_555 yes
C(7B) Ru C(10B) C(9B) -80.5(5) 1_555 1_555 1_555 1_555 yes
C(7B) Ru C(10B) C(15B) 159.3(8) 1_555 1_555 1_555 1_555 yes
C(7B) C(7A) Ru C(8B) 49(1) 1_555 1_555 1_555 1_555 yes
C(7B) C(7A) Ru C(9B) 93(1) 1_555 1_555 1_555 1_555 yes
C(7B) C(7A) Ru C(10B) 138(1) 1_555 1_555 1_555 1_555 yes
C(7B) C(7A) C(6A) C(9B) 3(2) 1_555 1_555 1_555 1_555 yes
C(7B) C(7A) C(6A) C(10B) 9(3) 1_555 1_555 1_555 1_555 yes
C(7B) C(7A) C(6A) C(15B) 52(9) 1_555 1_555 1_555 1_555 yes
C(7B) C(7A) C(8A) C(8B) 174(2) 1_555 1_555 1_555 1_555 yes
C(7B) C(7A) C(8A) C(9B) 177(1) 1_555 1_555 1_555 1_555 yes
C(7B) C(7A) C(8A) C(13B) 8(5) 1_555 1_555 1_555 1_555 yes
C(7B) C(7A) C(12A) C(11B) 179(1) 1_555 1_555 1_555 1_555 yes
C(7B) C(7A) C(12A) C(12B) 2(1) 1_555 1_555 1_555 1_555 yes
C(7B) C(7A) C(6B) C(10B) -168(20) 1_555 1_555 1_555 1_555 yes
C(7B) C(7A) C(6B) C(11B) 11(21) 1_555 1_555 1_555 1_555 yes
C(7B) C(7A) C(8B) C(9B) 179(1) 1_555 1_555 1_555 1_555 yes
C(7B) C(7A) C(8B) C(13B) 0(1) 1_555 1_555 1_555 1_555 yes
C(7B) C(7A) C(10B) C(9B) 0(1) 1_555 1_555 1_555 1_555 yes
C(7B) C(7A) C(10B) C(15B) 179(2) 1_555 1_555 1_555 1_555 yes
C(7B) C(8A) Ru C(8B) -148(1) 1_555 1_555 1_555 1_555 yes
C(7B) C(8A) Ru C(9B) -115.8(6) 1_555 1_555 1_555 1_555 yes
C(7B) C(8A) Ru C(10B) -75.3(5) 1_555 1_555 1_555 1_555 yes
C(7B) C(8A) C(7A) C(8B) -174(2) 1_555 1_555 1_555 1_555 yes
C(7B) C(8A) C(7A) C(10B) -178(1) 1_555 1_555 1_555 1_555 yes
C(7B) C(8A) C(9A) C(8B) -161(5) 1_555 1_555 1_555 1_555 yes
C(7B) C(8A) C(9A) C(9B) -7(1) 1_555 1_555 1_555 1_555 yes
C(7B) C(8A) C(9A) C(14B) -70(7) 1_555 1_555 1_555 1_555 yes
C(7B) C(8A) C(13A) C(8B) 174(2) 1_555 1_555 1_555 1_555 yes
C(7B) C(8A) C(13A) C(13B) 178(1) 1_555 1_555 1_555 1_555 yes
C(7B) C(8A) C(8B) C(9B) 9(4) 1_555 1_555 1_555 1_555 yes
C(7B) C(8A) C(8B) C(13B) -173(2) 1_555 1_555 1_555 1_555 yes
C(7B) C(8A) C(9B) C(8B) -174(2) 1_555 1_555 1_555 1_555 yes
C(7B) C(8A) C(9B) C(10B) 1.7(10) 1_555 1_555 1_555 1_555 yes
C(7B) C(8A) C(9B) C(14B) -179(1) 1_555 1_555 1_555 1_555 yes
C(7B) C(8A) C(13B) C(8B) 173(2) 1_555 1_555 1_555 1_555 yes
C(7B) C(12A) C(7A) C(8B) 2(1) 1_555 1_555 1_555 1_555 yes
C(7B) C(12A) C(7A) C(10B) 176(1) 1_555 1_555 1_555 1_555 yes
C(7B) C(12A) C(6B) C(10B) 7(3) 1_555 1_555 1_555 1_555 yes
C(7B) C(12A) C(6B) C(11B) -178.3(9) 1_555 1_555 1_555 1_555 yes
C(7B) C(6B) Ru C(8B) 36.9(5) 1_555 1_555 1_555 1_555 yes
C(7B) C(6B) Ru C(9B) 80.1(5) 1_555 1_555 1_555 1_555 yes
C(7B) C(6B) Ru C(10B) 118.5(7) 1_555 1_555 1_555 1_555 yes
C(7B) C(6B) C(6A) C(9B) 4(1) 1_555 1_555 1_555 1_555 yes
C(7B) C(6B) C(6A) C(10B) 22(4) 1_555 1_555 1_555 1_555 yes
C(7B) C(6B) C(6A) C(15B) 172(1) 1_555 1_555 1_555 1_555 yes
C(7B) C(6B) C(7A) C(8B) 168(21) 1_555 1_555 1_555 1_555 yes
C(7B) C(6B) C(7A) C(10B) 168(20) 1_555 1_555 1_555 1_555 yes
C(7B) C(6B) C(11A) C(10B) 14(7) 1_555 1_555 1_555 1_555 yes
C(7B) C(6B) C(11A) C(11B) -166(7) 1_555 1_555 1_555 1_555 yes
C(7B) C(6B) C(11A) C(15B) 16(8) 1_555 1_555 1_555 1_555 yes
C(7B) C(6B) C(12A) C(11B) 178.3(9) 1_555 1_555 1_555 1_555 yes
C(7B) C(6B) C(12A) C(12B) 1.8(9) 1_555 1_555 1_555 1_555 yes
C(7B) C(6B) C(10B) C(9B) 0(1) 1_555 1_555 1_555 1_555 yes
C(7B) C(6B) C(10B) C(15B) 180.0 1_555 1_555 1_555 1_555 yes
C(7B) C(8B) Ru C(9B) -116.6(6) 1_555 1_555 1_555 1_555 yes
C(7B) C(8B) Ru C(10B) -78.1(4) 1_555 1_555 1_555 1_555 yes
C(7B) C(8B) C(7A) C(10B) -179(1) 1_555 1_555 1_555 1_555 yes
C(7B) C(8B) C(8A) C(9B) -9(4) 1_555 1_555 1_555 1_555 yes
C(7B) C(8B) C(8A) C(13B) 173(2) 1_555 1_555 1_555 1_555 yes
C(7B) C(8B) C(9A) C(9B) -12(1) 1_555 1_555 1_555 1_555 yes
C(7B) C(8B) C(9A) C(14B) -125(4) 1_555 1_555 1_555 1_555 yes
C(7B) C(8B) C(13A) C(13B) -179(1) 1_555 1_555 1_555 1_555 yes
C(7B) C(8B) C(9B) C(10B) 0(1) 1_555 1_555 1_555 1_555 yes
C(7B) C(8B) C(9B) C(14B) 180.0 1_555 1_555 1_555 1_555 yes
C(7B) C(12B) C(12A) C(11B) -9(3) 1_555 1_555 1_555 1_555 yes
C(8B) Ru C(6A) C(9B) -42.2(4) 1_555 1_555 1_555 1_555 yes
C(8B) Ru C(6A) C(10B) -80.6(10) 1_555 1_555 1_555 1_555 yes
C(8B) Ru C(6A) C(15B) -126.2(5) 1_555 1_555 1_555 1_555 yes
C(8B) Ru C(7A) C(10B) -89.7(5) 1_555 1_555 1_555 1_555 yes
C(8B) Ru C(8A) C(9B) -32(1) 1_555 1_555 1_555 1_555 yes
C(8B) Ru C(8A) C(13B) 59(1) 1_555 1_555 1_555 1_555 yes
C(8B) Ru C(9A) C(9B) 117(1) 1_555 1_555 1_555 1_555 yes
C(8B) Ru C(9A) C(14B) -180.0(8) 1_555 1_555 1_555 1_555 yes
C(8B) Ru C(10A) C(9B) -22.3(7) 1_555 1_555 1_555 1_555 yes
C(8B) Ru C(10A) C(10B) 99.6(6) 1_555 1_555 1_555 1_555 yes
C(8B) Ru C(10A) C(14B) -76.3(5) 1_555 1_555 1_555 1_555 yes
C(8B) Ru C(6B) C(10B) -81.6(5) 1_555 1_555 1_555 1_555 yes
C(8B) Ru C(6B) C(11B) 158.5(7) 1_555 1_555 1_555 1_555 yes
C(8B) Ru C(7B) C(12B) 119.8(8) 1_555 1_555 1_555 1_555 yes
C(8B) Ru C(9B) C(10B) 115.7(6) 1_555 1_555 1_555 1_555 yes
C(8B) Ru C(9B) C(14B) -122.1(8) 1_555 1_555 1_555 1_555 yes
C(8B) Ru C(10B) C(9B) -38.6(4) 1_555 1_555 1_555 1_555 yes
C(8B) Ru C(10B) C(15B) -158.8(8) 1_555 1_555 1_555 1_555 yes
C(8B) C(7A) Ru C(9B) 44.7(4) 1_555 1_555 1_555 1_555 yes
C(8B) C(7A) Ru C(10B) 89.7(5) 1_555 1_555 1_555 1_555 yes
C(8B) C(7A) C(6A) C(9B) 1.4(6) 1_555 1_555 1_555 1_555 yes
C(8B) C(7A) C(6A) C(10B) 7(1) 1_555 1_555 1_555 1_555 yes
C(8B) C(7A) C(6A) C(15B) 50(8) 1_555 1_555 1_555 1_555 yes
C(8B) C(7A) C(8A) C(9B) 3(1) 1_555 1_555 1_555 1_555 yes
C(8B) C(7A) C(8A) C(13B) -165(6) 1_555 1_555 1_555 1_555 yes
C(8B) C(7A) C(12A) C(11B) -178.6(10) 1_555 1_555 1_555 1_555 yes
C(8B) C(7A) C(12A) C(12B) 4(1) 1_555 1_555 1_555 1_555 yes
C(8B) C(7A) C(6B) C(10B) 0(1) 1_555 1_555 1_555 1_555 yes
C(8B) C(7A) C(6B) C(11B) 179.8(9) 1_555 1_555 1_555 1_555 yes
C(8B) C(7A) C(7B) C(12B) 179(1) 1_555 1_555 1_555 1_555 yes
C(8B) C(7A) C(10B) C(9B) -0.1(6) 1_555 1_555 1_555 1_555 yes
C(8B) C(7A) C(10B) C(15B) -179(1) 1_555 1_555 1_555 1_555 yes
C(8B) C(8A) Ru C(9B) 32(1) 1_555 1_555 1_555 1_555 yes
C(8B) C(8A) Ru C(10B) 73(1) 1_555 1_555 1_555 1_555 yes
C(8B) C(8A) C(7A) C(10B) -4(2) 1_555 1_555 1_555 1_555 yes
C(8B) C(8A) C(9A) C(9B) 153(5) 1_555 1_555 1_555 1_555 yes
C(8B) C(8A) C(9A) C(14B) 90(8) 1_555 1_555 1_555 1_555 yes
C(8B) C(8A) C(13A) C(13B) 4(1) 1_555 1_555 1_555 1_555 yes
C(8B) C(8A) C(7B) C(12B) 173(3) 1_555 1_555 1_555 1_555 yes
C(8B) C(8A) C(9B) C(10B) 175(2) 1_555 1_555 1_555 1_555 yes
C(8B) C(8A) C(9B) C(14B) -5(2) 1_555 1_555 1_555 1_555 yes
C(8B) C(9A) Ru C(9B) -117(1) 1_555 1_555 1_555 1_555 yes
C(8B) C(9A) Ru C(10B) -99.8(6) 1_555 1_555 1_555 1_555 yes
C(8B) C(9A) C(8A) C(9B) -153(5) 1_555 1_555 1_555 1_555 yes
C(8B) C(9A) C(8A) C(13B) 18(5) 1_555 1_555 1_555 1_555 yes
C(8B) C(9A) C(10A) C(9B) -71(6) 1_555 1_555 1_555 1_555 yes
C(8B) C(9A) C(10A) C(10B) -2(1) 1_555 1_555 1_555 1_555 yes
C(8B) C(9A) C(10A) C(14B) -172(1) 1_555 1_555 1_555 1_555 yes
C(8B) C(9A) C(14A) C(14B) 171(1) 1_555 1_555 1_555 1_555 yes
C(8B) C(9A) C(9B) C(10B) 18(2) 1_555 1_555 1_555 1_555 yes
C(8B) C(9A) C(9B) C(14B) -172(1) 1_555 1_555 1_555 1_555 yes
C(8B) C(9A) C(14B) C(9B) 115(5) 1_555 1_555 1_555 1_555 yes
C(8B) C(13A) C(8A) C(9B) 0(1) 1_555 1_555 1_555 1_555 yes
C(8B) C(13A) C(8A) C(13B) -4(1) 1_555 1_555 1_555 1_555 yes
C(8B) C(7B) Ru C(9B) 38.4(4) 1_555 1_555 1_555 1_555 yes
C(8B) C(7B) Ru C(10B) 81.6(5) 1_555 1_555 1_555 1_555 yes
C(8B) C(7B) C(7A) C(10B) 0(1) 1_555 1_555 1_555 1_555 yes
C(8B) C(7B) C(8A) C(9B) 6(3) 1_555 1_555 1_555 1_555 yes
C(8B) C(7B) C(8A) C(13B) -169(4) 1_555 1_555 1_555 1_555 yes
C(8B) C(7B) C(12A) C(11B) -105(17) 1_555 1_555 1_555 1_555 yes
C(8B) C(7B) C(12A) C(12B) 78(17) 1_555 1_555 1_555 1_555 yes
C(8B) C(7B) C(6B) C(10B) 0(1) 1_555 1_555 1_555 1_555 yes
C(8B) C(7B) C(6B) C(11B) 180.0 1_555 1_555 1_555 1_555 yes
C(8B) C(9B) Ru C(10B) -115.7(6) 1_555 1_555 1_555 1_555 yes
C(8B) C(9B) C(6A) C(10B) -174(1) 1_555 1_555 1_555 1_555 yes
C(8B) C(9B) C(6A) C(15B) -178.5(7) 1_555 1_555 1_555 1_555 yes
C(8B) C(9B) C(8A) C(13B) 3(2) 1_555 1_555 1_555 1_555 yes
C(8B) C(9B) C(9A) C(14B) 172(1) 1_555 1_555 1_555 1_555 yes
C(8B) C(9B) C(10A) C(10B) -19(2) 1_555 1_555 1_555 1_555 yes
C(8B) C(9B) C(10A) C(14B) 170(2) 1_555 1_555 1_555 1_555 yes
C(8B) C(9B) C(10B) C(15B) -180.0 1_555 1_555 1_555 1_555 yes
C(8B) C(13B) C(8A) C(9B) -2(1) 1_555 1_555 1_555 1_555 yes
C(9B) Ru C(6A) C(10B) -38.4(9) 1_555 1_555 1_555 1_555 yes
C(9B) Ru C(6A) C(15B) -83.9(5) 1_555 1_555 1_555 1_555 yes
C(9B) Ru C(7A) C(10B) -45.1(4) 1_555 1_555 1_555 1_555 yes
C(9B) Ru C(8A) C(13B) 92.0(6) 1_555 1_555 1_555 1_555 yes
C(9B) Ru C(9A) C(14B) 62.6(9) 1_555 1_555 1_555 1_555 yes
C(9B) Ru C(10A) C(10B) 121.9(10) 1_555 1_555 1_555 1_555 yes
C(9B) Ru C(10A) C(14B) -54.0(8) 1_555 1_555 1_555 1_555 yes
C(9B) Ru C(6B) C(10B) -38.3(5) 1_555 1_555 1_555 1_555 yes
C(9B) Ru C(6B) C(11B) -158.2(7) 1_555 1_555 1_555 1_555 yes
C(9B) Ru C(7B) C(12B) 158.2(8) 1_555 1_555 1_555 1_555 yes
C(9B) Ru C(8B) C(13B) 120.3(9) 1_555 1_555 1_555 1_555 yes
C(9B) Ru C(10B) C(15B) -120.2(9) 1_555 1_555 1_555 1_555 yes
C(9B) C(6A) Ru C(10B) 38.4(9) 1_555 1_555 1_555 1_555 yes
C(9B) C(6A) C(7A) C(10B) -5(1) 1_555 1_555 1_555 1_555 yes
C(9B) C(6A) C(10A) C(10B) 153(3) 1_555 1_555 1_555 1_555 yes
C(9B) C(6A) C(10A) C(14B) 14(2) 1_555 1_555 1_555 1_555 yes
C(9B) C(6A) C(11A) C(10B) 1(1) 1_555 1_555 1_555 1_555 yes
C(9B) C(6A) C(11A) C(11B) 175(1) 1_555 1_555 1_555 1_555 yes
C(9B) C(6A) C(11A) C(15B) -1(1) 1_555 1_555 1_555 1_555 yes
C(9B) C(6A) C(6B) C(10B) -17(3) 1_555 1_555 1_555 1_555 yes
C(9B) C(6A) C(6B) C(11B) -178.4(8) 1_555 1_555 1_555 1_555 yes
C(9B) C(6A) C(10B) C(15B) -175(2) 1_555 1_555 1_555 1_555 yes
C(9B) C(6A) C(15B) C(10B) 3(1) 1_555 1_555 1_555 1_555 yes
C(9B) C(8A) Ru C(10B) 40.5(4) 1_555 1_555 1_555 1_555 yes
C(9B) C(8A) C(7A) C(10B) -0.6(5) 1_555 1_555 1_555 1_555 yes
C(9B) C(8A) C(9A) C(14B) -62(6) 1_555 1_555 1_555 1_555 yes
C(9B) C(8A) C(13A) C(13B) 3(1) 1_555 1_555 1_555 1_555 yes
C(9B) C(8A) C(7B) C(12B) 179.4(8) 1_555 1_555 1_555 1_555 yes
C(9B) C(8A) C(8B) C(13B) 176(2) 1_555 1_555 1_555 1_555 yes
C(9B) C(9A) Ru C(10B) 17.6(8) 1_555 1_555 1_555 1_555 yes
C(9B) C(9A) C(8A) C(13B) 171(1) 1_555 1_555 1_555 1_555 yes
C(9B) C(9A) C(10A) C(10B) 68(6) 1_555 1_555 1_555 1_555 yes
C(9B) C(9A) C(10A) C(14B) -101(6) 1_555 1_555 1_555 1_555 yes
C(9B) C(9A) C(14A) C(14B) 3(1) 1_555 1_555 1_555 1_555 yes
C(9B) C(9A) C(8B) C(13B) 171(1) 1_555 1_555 1_555 1_555 yes
C(9B) C(10A) Ru C(10B) -121.9(10) 1_555 1_555 1_555 1_555 yes
C(9B) C(10A) C(6A) C(10B) -153(3) 1_555 1_555 1_555 1_555 yes
C(9B) C(10A) C(6A) C(15B) -169(1) 1_555 1_555 1_555 1_555 yes
C(9B) C(10A) C(9A) C(14B) 101(6) 1_555 1_555 1_555 1_555 yes
C(9B) C(10A) C(15A) C(14B) -3(1) 1_555 1_555 1_555 1_555 yes
C(9B) C(10A) C(15A) C(15B) 168(1) 1_555 1_555 1_555 1_555 yes
C(9B) C(10A) C(10B) C(15B) -169(1) 1_555 1_555 1_555 1_555 yes
C(9B) C(8B) Ru C(10B) 38.5(5) 1_555 1_555 1_555 1_555 yes
C(9B) C(8B) C(7A) C(10B) 0.1(6) 1_555 1_555 1_555 1_555 yes
C(9B) C(8B) C(8A) C(13B) -176(2) 1_555 1_555 1_555 1_555 yes
C(9B) C(8B) C(9A) C(14B) -112(5) 1_555 1_555 1_555 1_555 yes
C(9B) C(8B) C(13A) C(13B) 2(5) 1_555 1_555 1_555 1_555 yes
C(9B) C(8B) C(7B) C(12B) 180.0 1_555 1_555 1_555 1_555 yes
C(9B) C(10B) C(6A) C(15B) 175(2) 1_555 1_555 1_555 1_555 yes
C(9B) C(10B) C(10A) C(14B) 85(4) 1_555 1_555 1_555 1_555 yes
C(9B) C(10B) C(11A) C(11B) -22(11) 1_555 1_555 1_555 1_555 yes
C(9B) C(10B) C(11A) C(15B) 160(11) 1_555 1_555 1_555 1_555 yes
C(9B) C(10B) C(6B) C(11B) -180.0 1_555 1_555 1_555 1_555 yes
C(9B) C(14B) C(10A) C(10B) -89(4) 1_555 1_555 1_555 1_555 yes
C(9B) C(14B) C(15A) C(15B) -9(1) 1_555 1_555 1_555 1_555 yes
C(10B) Ru C(6A) C(15B) -45.6(9) 1_555 1_555 1_555 1_555 yes
C(10B) Ru C(8A) C(13B) 132.5(6) 1_555 1_555 1_555 1_555 yes
C(10B) Ru C(9A) C(14B) 80.2(6) 1_555 1_555 1_555 1_555 yes
C(10B) Ru C(10A) C(14B) -175.9(8) 1_555 1_555 1_555 1_555 yes
C(10B) Ru C(6B) C(11B) -119.9(8) 1_555 1_555 1_555 1_555 yes
C(10B) Ru C(7B) C(12B) -158.6(8) 1_555 1_555 1_555 1_555 yes
C(10B) Ru C(8B) C(13B) 158.8(8) 1_555 1_555 1_555 1_555 yes
C(10B) Ru C(9B) C(14B) 122.2(8) 1_555 1_555 1_555 1_555 yes
C(10B) C(6A) C(10A) C(14B) -138(4) 1_555 1_555 1_555 1_555 yes
C(10B) C(6A) C(11A) C(11B) 173(1) 1_555 1_555 1_555 1_555 yes
C(10B) C(6A) C(11A) C(15B) -3(1) 1_555 1_555 1_555 1_555 yes
C(10B) C(6A) C(6B) C(11B) -160(3) 1_555 1_555 1_555 1_555 yes
C(10B) C(6A) C(9B) C(14B) 7(2) 1_555 1_555 1_555 1_555 yes
C(10B) C(7A) C(6A) C(15B) 42(8) 1_555 1_555 1_555 1_555 yes
C(10B) C(7A) C(8A) C(13B) -169(5) 1_555 1_555 1_555 1_555 yes
C(10B) C(7A) C(12A) C(11B) -3(1) 1_555 1_555 1_555 1_555 yes
C(10B) C(7A) C(12A) C(12B) 179(1) 1_555 1_555 1_555 1_555 yes
C(10B) C(7A) C(6B) C(11B) -179(1) 1_555 1_555 1_555 1_555 yes
C(10B) C(7A) C(7B) C(12B) -179.7(9) 1_555 1_555 1_555 1_555 yes
C(10B) C(7A) C(8B) C(13B) 179(1) 1_555 1_555 1_555 1_555 yes
C(10B) C(10A) C(6A) C(15B) -16(2) 1_555 1_555 1_555 1_555 yes
C(10B) C(10A) C(9A) C(14B) 169(1) 1_555 1_555 1_555 1_555 yes
C(10B) C(10A) C(15A) C(14B) -170(1) 1_555 1_555 1_555 1_555 yes
C(10B) C(10A) C(15A) C(15B) 1(1) 1_555 1_555 1_555 1_555 yes
C(10B) C(10A) C(9B) C(14B) 169(1) 1_555 1_555 1_555 1_555 yes
C(10B) C(11A) C(6A) C(15B) 3(1) 1_555 1_555 1_555 1_555 yes
C(10B) C(11A) C(6B) C(11B) -178.5(9) 1_555 1_555 1_555 1_555 yes
C(10B) C(6B) C(6A) C(15B) 150(5) 1_555 1_555 1_555 1_555 yes
C(10B) C(6B) C(11A) C(11B) 178.5(9) 1_555 1_555 1_555 1_555 yes
C(10B) C(6B) C(11A) C(15B) 1.2(8) 1_555 1_555 1_555 1_555 yes
C(10B) C(6B) C(12A) C(11B) -173(3) 1_555 1_555 1_555 1_555 yes
C(10B) C(6B) C(12A) C(12B) 9(3) 1_555 1_555 1_555 1_555 yes
C(10B) C(6B) C(7B) C(12B) -180.0 1_555 1_555 1_555 1_555 yes
C(10B) C(9B) C(6A) C(15B) -3(1) 1_555 1_555 1_555 1_555 yes
C(10B) C(9B) C(8A) C(13B) 179.2(8) 1_555 1_555 1_555 1_555 yes
C(10B) C(9B) C(9A) C(14B) -169(2) 1_555 1_555 1_555 1_555 yes
C(10B) C(9B) C(10A) C(14B) -169(1) 1_555 1_555 1_555 1_555 yes
C(10B) C(9B) C(8B) C(13B) -180.0 1_555 1_555 1_555 1_555 yes
C(10B) C(15B) C(11A) C(11B) -5(2) 1_555 1_555 1_555 1_555 yes
C(10B) C(15B) C(15A) C(14B) 9(1) 1_555 1_555 1_555 1_555 yes
C(11B) C(11A) C(6A) C(15B) 176.6(9) 1_555 1_555 1_555 1_555 yes
C(11B) C(11A) C(10B) C(15B) 177(1) 1_555 1_555 1_555 1_555 yes
C(11B) C(12A) C(7B) C(12B) 176(1) 1_555 1_555 1_555 1_555 yes
C(11B) C(6B) C(6A) C(15B) -10(2) 1_555 1_555 1_555 1_555 yes
C(11B) C(6B) C(11A) C(15B) -177(1) 1_555 1_555 1_555 1_555 yes
C(11B) C(6B) C(12A) C(12B) -176(1) 1_555 1_555 1_555 1_555 yes
C(11B) C(6B) C(7B) C(12B) 0(1) 1_555 1_555 1_555 1_555 yes
C(11B) C(6B) C(10B) C(15B) 0(1) 1_555 1_555 1_555 1_555 yes
C(13B) C(8A) C(9A) C(14B) 109(7) 1_555 1_555 1_555 1_555 yes
C(13B) C(8A) C(7B) C(12B) 4(2) 1_555 1_555 1_555 1_555 yes
C(13B) C(8A) C(9B) C(14B) -1(1) 1_555 1_555 1_555 1_555 yes
C(13B) C(8B) C(9A) C(14B) 59(5) 1_555 1_555 1_555 1_555 yes
C(13B) C(8B) C(7B) C(12B) 0(1) 1_555 1_555 1_555 1_555 yes
C(13B) C(8B) C(9B) C(14B) 0(1) 1_555 1_555 1_555 1_555 yes
C(14B) C(10A) C(6A) C(15B) -154(3) 1_555 1_555 1_555 1_555 yes
C(14B) C(10A) C(15A) C(15B) 171.3(8) 1_555 1_555 1_555 1_555 yes
C(14B) C(10A) C(10B) C(15B) -84(4) 1_555 1_555 1_555 1_555 yes
C(14B) C(9B) C(6A) C(15B) 3(1) 1_555 1_555 1_555 1_555 yes
C(14B) C(9B) C(10B) C(15B) 0(1) 1_555 1_555 1_555 1_555 yes
